data_7121706
loop_
_publ_author_name
'Jeon, Hae-Geun'
'Lee, Hyun Kyung'
'Lee, Seungwon'
'Jeong, Kyu-Sung'

_publ_section_title
;
 Foldamer-based helicate displaying reversible switching between two
 distinct conformers.
;
_journal_issue 45
_journal_name_full 'Chemical communications (Cambridge, England)'
_journal_page_first 5740
_journal_page_last 5743
_journal_paper_doi 10.1039/c8cc02758g
_journal_volume 54
_journal_year 2018
_chemical_formula_moiety 'C148 H136 Cl4 N12 O2 Pd2'
_chemical_formula_sum 'C148 H136 Cl4 N12 O2 Pd2'
_chemical_formula_weight 2469.28
_space_group_crystal_system triclinic
_space_group_IT_number 2
_space_group_name_Hall '-P 1'
_space_group_name_H-M_alt 'P -1'
_symmetry_space_group_name_Hall '-P 1'
_symmetry_space_group_name_H-M 'P -1'
_atom_sites_solution_hydrogens geom
_atom_sites_solution_primary direct
_audit_creation_date 2017-07-19
_audit_creation_method
;
Olex2 1.2
(compiled 2017.03.28 svn.r3405 for OlexSys, GUI svn.r5337)
;
_audit_update_record
;
2018-04-03 deposited with the CCDC.
2018-05-11 downloaded from the CCDC.
;
_cell_angle_alpha 73.077(2)
_cell_angle_beta 84.189(3)
_cell_angle_gamma 81.240(4)
_cell_formula_units_Z 4
_cell_length_a 16.792(2)
_cell_length_b 23.687(2)
_cell_length_c 39.551(3)
_cell_measurement_reflns_used 337284
_cell_measurement_temperature 100(2)
_cell_measurement_theta_max 50.00
_cell_measurement_theta_min 50.00
_cell_volume 14848(2)
_computing_molecular_graphics 'Olex2 (Dolomanov et al., 2009)'
_computing_publication_material 'Olex2 (Dolomanov et al., 2009)'
_computing_structure_refinement 'XL (Sheldrick, 2008)'
_computing_structure_solution 'SIR2004 (Burla et al., 2007)'
_diffrn_ambient_temperature 100.0
_diffrn_measured_fraction_theta_full 0.977
_diffrn_measured_fraction_theta_max 0.977
_diffrn_measurement_device_type 'CCD area detector'
_diffrn_measurement_method '\w scans'
_diffrn_radiation_type synchrotron
_diffrn_radiation_wavelength 0.800
_diffrn_reflns_av_R_equivalents 0.1003
_diffrn_reflns_av_unetI/netI 0.1322
_diffrn_reflns_Laue_measured_fraction_full 0.977
_diffrn_reflns_Laue_measured_fraction_max 0.977
_diffrn_reflns_limit_h_max 18
_diffrn_reflns_limit_h_min -18
_diffrn_reflns_limit_k_max 26
_diffrn_reflns_limit_k_min -26
_diffrn_reflns_limit_l_max 44
_diffrn_reflns_limit_l_min -44
_diffrn_reflns_number 82338
_diffrn_reflns_point_group_measured_fraction_full 0.977
_diffrn_reflns_point_group_measured_fraction_max 0.977
_diffrn_reflns_theta_full 26.499
_diffrn_reflns_theta_max 26.499
_diffrn_reflns_theta_min 1.384
_diffrn_source 'Fixed gap multiple wiggler beamline'
_exptl_absorpt_coefficient_mu 0.471
_exptl_absorpt_correction_T_max 0.998
_exptl_absorpt_correction_T_min 0.993
_exptl_absorpt_correction_type multi-scan
_exptl_crystal_colour 'clear light yellow'
_exptl_crystal_colour_lustre clear
_exptl_crystal_colour_modifier light
_exptl_crystal_colour_primary yellow
_exptl_crystal_density_diffrn 1.105
_exptl_crystal_density_method 'not measured'
_exptl_crystal_description plate
_exptl_crystal_F_000 5136
_exptl_crystal_size_max 0.02
_exptl_crystal_size_mid 0.005
_exptl_crystal_size_min 0.005
_refine_diff_density_max 1.335
_refine_diff_density_min -1.628
_refine_diff_density_rms 0.101
_refine_ls_extinction_coef 0.00162(11)
_refine_ls_extinction_expression Fc^*^=kFc[1+0.001xFc^2^\l^3^/sin(2\q)]^-1/4^
_refine_ls_extinction_method 'SHELXL-2014/7 (Sheldrick 2014'
_refine_ls_goodness_of_fit_ref 1.052
_refine_ls_hydrogen_treatment constr
_refine_ls_matrix_type full
_refine_ls_number_parameters 3181
_refine_ls_number_reflns 42189
_refine_ls_number_restraints 291
_refine_ls_restrained_S_all 1.057
_refine_ls_R_factor_all 0.1448
_refine_ls_R_factor_gt 0.0925
_refine_ls_shift/su_max 0.002
_refine_ls_shift/su_mean 0.000
_refine_ls_structure_factor_coef Fsqd
_refine_ls_weighting_details 'w=1/[\s^2^(Fo^2^)+(0.1449P)^2^+27.1448P] where P=(Fo^2^+2Fc^2^)/3'
_refine_ls_weighting_scheme calc
_refine_ls_wR_factor_gt 0.2418
_refine_ls_wR_factor_ref 0.2703
_reflns_Friedel_coverage 0.000
_reflns_number_gt 25624
_reflns_number_total 42189
_reflns_threshold_expression 'I > 2\s(I)'
_cod_data_source_file c8cc02758g2.cif
_cod_data_source_block IP_Synsyn_complex
_cod_depositor_comments 'Adding full bibliography for 7121704--7121706.cif.'
_cod_database_code 7121706
_shelx_shelxl_version_number 2014/7
_shelx_space_group_comment
;
The symmetry employed for this shelxl refinement is uniquely defined
by the following loop, which should always be used as a source of
symmetry information in preference to the above space-group names.
They are only intended as comments.
;
_olex2_refinement_description
;
1. Fixed Uiso
 At 1.2 times of:
  All C(H) groups, All N(H) groups
 At 1.5 times of:
  All C(H,H,H) groups, All O(H) groups
2. Restrained distances
 O62-C61
 1.4 with sigma of 0.02
 C161-C158
 1.5 with sigma of 0.02
 C460-C158
 1.5 with sigma of 0.02
 C0AA-C158
 1.5 with sigma of 0.02
 C308-C262 \\sim C310-C308 \\sim C311-C308 \\sim C308-C309
 with sigma of 0.01
 C408-C409 \\sim C408-C462 \\sim C411-C408 \\sim C410-C408
 with sigma of 0.01
 C146-C149 \\sim C146-C148 \\sim C146-C147
 with sigma of 0.01
 C142-C145 \\sim C142-C144
 with sigma of 0.02
 C261-C260 \\sim C462-C261 \\sim C462-C463 \\sim C244-C463 \\sim C244-C245
\\sim C260-C245
 with sigma of 0.02
 C462-C461 \\sim C462-C463 \\sim C244-C463 \\sim C244-C245 \\sim C260-C245
\\sim C260-C461
 with sigma of 0.02
3. Restrained planarity
 C244, C245, C260, C261, C262, C263
 with sigma of 0.05
4. Uiso/Uaniso restraints and constraints
Uanis(C160) \\sim Ueq: with sigma of 0.1 and sigma for terminal atoms of 0.05
Uanis(C261) \\sim Ueq: with sigma of 0.05 and sigma for terminal atoms of 0.01
Uanis(C1AA) \\sim Ueq: with sigma of 0.05 and sigma for terminal atoms of 0.01
Uanis(C460) \\sim Ueq: with sigma of 0.1 and sigma for terminal atoms of 0.05
Uanis(C0AA) \\sim Ueq: with sigma of 0.1 and sigma for terminal atoms of 0.05
Uanis(C155) \\sim Ueq: with sigma of 0.1 and sigma for terminal atoms of 0.05
Uanis(C323) \\sim Ueq: with sigma of 0.1 and sigma for terminal atoms of 0.05
Uanis(C242) \\sim Ueq: with sigma of 0.1 and sigma for terminal atoms of 0.05
Uanis(C317) \\sim Ueq: with sigma of 0.1 and sigma for terminal atoms of 0.05
Uanis(C226) \\sim Ueq: with sigma of 0.1 and sigma for terminal atoms of 0.05
Uanis(C241) \\sim Ueq: with sigma of 0.1 and sigma for terminal atoms of 0.05
Uanis(C67) \\sim Ueq: with sigma of 0.1 and sigma for terminal atoms of 0.05
Uanis(C63) \\sim Ueq: with sigma of 0.1 and sigma for terminal atoms of 0.05
Uanis(C225) \\sim Ueq: with sigma of 0.5 and sigma for terminal atoms of 0.01
Uanis(C147) \\sim Ueq: with sigma of 0.1 and sigma for terminal atoms of 0.05
Uanis(C154) \\sim Ueq: with sigma of 0.05 and sigma for terminal atoms of 0.01
Uanis(C157) \\sim Ueq: with sigma of 0.1 and sigma for terminal atoms of 0.05
Uanis(C306) \\sim Ueq: with sigma of 0.1 and sigma for terminal atoms of 0.05
Uanis(C307) \\sim Ueq: with sigma of 0.1 and sigma for terminal atoms of 0.05
Uanis(C144) \\sim Ueq: with sigma of 0.1 and sigma for terminal atoms of 0.05
Uanis(C142) \\sim Ueq: with sigma of 0.1 and sigma for terminal atoms of 0.05
Uanis(C145) \\sim Ueq: with sigma of 0.1 and sigma for terminal atoms of 0.05
Uanis(C320) \\sim Ueq: with sigma of 0.08 and sigma for terminal atoms of 0.03
Uanis(O224) \\sim Ueq: with sigma of 0.05 and sigma for terminal atoms of 0.01
Uanis(C237) \\sim Ueq: with sigma of 0.1 and sigma for terminal atoms of 0.05
5. Rigid body (RIGU) restrains
 C159, C160, C161, C0AA, C1AA, C460
 with sigma for 1-2 distances of 0.002 and sigma for 1-3 distances of 0.0005
 C261, C262, C263, C308, C309, C310, C311, C408, C409, C410, C411, C461, C462,
 C463
 with sigma for 1-2 distances of 0.004 and sigma for 1-3 distances of 0.001
6. Others
 Fixed Sof: C408(0.5) C409(0.5) H40A(0.5) H40B(0.5) H40C(0.5) C410(0.5)
 H41A(0.5) H41B(0.5) H41C(0.5) C411(0.5) H41D(0.5) H41E(0.5) H41F(0.5)
 C461(0.5) H461(0.5) C462(0.5) C463(0.5) H463(0.5) C0AA(0.5) H0AA(0.5)
 H0AB(0.5) H0AC(0.5) C1AA(0.5) H1AA(0.5) H1AB(0.5) H1AC(0.5) C460(0.5)
 H46A(0.5) H46B(0.5) H46C(0.5) C159(0.5) H15S(0.5) H15T(0.5) H15U(0.5)
 C160(0.5) H16D(0.5) H16E(0.5) H16F(0.5) C161(0.5) H16G(0.5) H16H(0.5)
 H16I(0.5) C261(0.5) H261(0.5) C262(0.5) C263(0.5) H263(0.5) C308(0.5)
 C309(0.5) H30G(0.5) H30H(0.5) H30I(0.5) C310(0.5) H31S(0.5) H31T(0.5)
 H31U(0.5) C311(0.5) H31V(0.5) H31W(0.5) H31X(0.5)
7.a Me refined with riding coordinates:
 C237(H23P,H23Q,H23R), C307(H30D,H30E,H30F), C145(H14D,H14E,H14F), C149(H14J,
 H14K,H14L), C460(H46A,H46B,H46C)
7.b Aromatic/amide H refined with riding coordinates:
 N165(H165), N168(H168), N185(H185), N188(H188), N246(H246), N249(H249),
 N266(H266), N269(H269), C7CA(H7CA), C171(H171), C173(H173), C176(H176),
 C177(H177), C180(H180), C182(H182), C191(H191), C193(H193), C197(H197),
 C200(H200), C202(H202), C206(H206), C207(H207), C208(H208), C210(H210),
 C212(H212), C214(H214), C252(H252), C254(H254), C257(H257), C258(H258),
 C272(H272), C274(H274), C277(H277), C278(H278), C281(H281), C283(H283),
 C287(H287), C288(H288), C289(H289), C291(H291), C293(H293), C295(H295),
 C461(H461), C463(H463), N3(H3), N6(H6), N23(H23), N26(H26), N84(H84), N87(H87),
  N104(H104), N107(H107), C9(H9), C11(H11), C14(H14), C15(H15), C18(H18),
 C20(H20), C29(H29), C31(H31), C34(H34), C35(H35), C38(H38), C40(H40), C43(H43),
  C44(H44), C45(H45), C48(H48), C50(H50), C52(H52), C90(H90), C92(H92),
 C95(H95), C96(H96), C99(H99), C101(H101), C110(H110), C112(H112), C115(H115),
 C116(H116), C119(H119), C121(H121), C125(H125), C126(H126), C127(H127),
 C129(H129), C131(H131), C133(H133), C261(H261), C263(H263)
7.c Idealised Me refined as rotating group:
 C225(H22A,H22B,H22C), C226(H22D,H22E,H22F), C228(H22G,H22H,H22I), C229(H22J,
 H22K,H22L), C230(H23A,H23B,H23C), C232(H23D,H23E,H23F), C233(H23G,H23H,H23I),
 C234(H23J,H23K,H23L), C236(H23M,H23N,H23O), C238(H23S,H23T,H23U), C240(H24A,
 H24B,H24C), C241(H24D,H24E,H24F), C242(H24G,H24H,H24I), C243(H24J,H24K,H24L),
 C306(H30A,H30B,H30C), C313(H31A,H31B,H31C), C314(H31D,H31E,H31F), C315(H31G,
 H31H,H31I), C317(H31J,H31K,H31L), C318(H31M,H31N,H31O), C319(H31P,H31Q,H31R),
 C321(H32A,H32B,H32C), C322(H32D,H32E,H32F), C323(H32G,H32H,H32I), C324(H32J,
 H32K,H32L), C409(H40A,H40B,H40C), C410(H41A,H41B,H41C), C411(H41D,H41E,H41F),
 C147(H0CA,H0CB,H0CC), C63(H63A,H63B,H63C), C64(H64A,H64B,H64C), C66(H66A,H66B,
 H66C), C67(H67A,H67B,H67C), C68(H68A,H68B,H68C), C70(H70A,H70B,H70C), C71(H71A,
 H71B,H71C), C72(H72A,H72B,H72C), C74(H74A,H74B,H74C), C75(H75A,H75B,H75C),
 C76(H76A,H76B,H76C), C78(H78A,H78B,H78C), C79(H79A,H79B,H79C), C80(H80A,H80B,
 H80C), C81(H81A,H81B,H81C), C144(H14A,H14B,H14C), C148(H14G,H14H,H14I),
 C151(H15A,H15B,H15C), C152(H15D,H15E,H15F), C153(H15G,H15H,H15I), C155(H15J,
 H15K,H15L), C156(H15M,H15N,H15O), C157(H15P,H15Q,H15R), C162(H16A,H16B,H16C),
 C0AA(H0AA,H0AB,H0AC), C1AA(H1AA,H1AB,H1AC), C159(H15S,H15T,H15U), C160(H16D,
 H16E,H16F), C161(H16G,H16H,H16I), C309(H30G,H30H,H30I), C310(H31S,H31T,H31U),
 C311(H31V,H31W,H31X)
7.d Idealised tetrahedral OH refined as rotating group:
 O224(H224), O305(H305), O62(H62), O143(H143)
;
_olex2_submission_special_instructions 'No special instructions were received'

loop_
_space_group_symop_operation_xyz
'x, y, z'
'-x, -y, -z'

loop_
_atom_site_label
_atom_site_type_symbol
_atom_site_fract_x
_atom_site_fract_y
_atom_site_fract_z
_atom_site_U_iso_or_equiv
_atom_site_adp_type
_atom_site_occupancy
_atom_site_site_symmetry_order
_atom_site_calc_flag
_atom_site_refinement_flags_posn
_atom_site_refinement_flags_adp
_atom_site_refinement_flags_occupancy
_atom_site_disorder_assembly
_atom_site_disorder_group
Pd1 Pd -1.02999(4) 0.13353(3) 0.62302(2) 0.0560(2) Uani 1 1 d . . . . .
Pd33 Pd -0.80882(3) 0.09361(3) 0.47271(2) 0.04056(19) Uani 1 1 d . . . . .
Cl2 Cl -0.91757(12) 0.16081(9) 0.48314(5) 0.0500(5) Uani 1 1 d . . . . .
Cl4 Cl -0.92819(13) 0.06228(10) 0.61191(5) 0.0568(6) Uani 1 1 d . . . . .
Cl5 Cl -1.12724(16) 0.20145(12) 0.64052(7) 0.0752(7) Uani 1 1 d . . . . .
Cl33 Cl -0.69632(11) 0.03839(9) 0.45442(4) 0.0457(5) Uani 1 1 d . . . . .
O224 O -0.6689(10) 0.1770(7) 0.3514(4) 0.209(6) Uani 1 1 d . U . . .
H224 H -0.6665 0.2049 0.3326 0.313 Uiso 1 1 calc GR . . . .
O305 O -1.1402(9) 0.1677(9) 0.7917(4) 0.210(6) Uani 1 1 d . . . . .
H305 H -1.1022 0.1544 0.8053 0.315 Uiso 1 1 calc GR . . . .
N165 N -0.5331(3) 0.0838(3) 0.47537(14) 0.0425(16) Uani 1 1 d . . . . .
H165 H -0.5674 0.0736 0.4635 0.051 Uiso 1 1 calc R . . . .
N168 N -0.6467(4) 0.0100(3) 0.53458(15) 0.0450(16) Uani 1 1 d . . . . .
H168 H -0.6685 0.0130 0.5147 0.054 Uiso 1 1 calc R . . . .
N185 N -0.8484(4) 0.2416(4) 0.40204(17) 0.060(2) Uani 1 1 d . . . . .
H185 H -0.8589 0.2155 0.4223 0.072 Uiso 1 1 calc R . . . .
N188 N -0.8109(4) 0.3072(4) 0.45926(18) 0.064(2) Uani 1 1 d . . . . .
H188 H -0.8292 0.2745 0.4727 0.077 Uiso 1 1 calc R . . . .
N204 N -0.8784(3) 0.0336(3) 0.46798(14) 0.0401(15) Uani 1 1 d . . . . .
N211 N -0.9422(4) 0.1769(3) 0.62877(17) 0.0580(19) Uani 1 1 d . . . . .
N246 N -1.0275(6) 0.3155(4) 0.6447(3) 0.087(3) Uani 1 1 d . . . . .
H246 H -1.0556 0.2852 0.6502 0.105 Uiso 1 1 calc R . . . .
N249 N -1.0611(5) 0.2991(3) 0.5711(2) 0.066(2) Uani 1 1 d . . . . .
H249 H -1.0836 0.2704 0.5868 0.079 Uiso 1 1 calc R . . . .
N266 N -0.9178(5) 0.0306(4) 0.70087(19) 0.067(2) Uani 1 1 d . . . . .
H266 H -0.9288 0.0443 0.6784 0.080 Uiso 1 1 calc R . . . .
N269 N -0.7555(5) 0.0848(3) 0.66304(17) 0.063(2) Uani 1 1 d . . . . .
H269 H -0.7852 0.0902 0.6450 0.076 Uiso 1 1 calc R . . . .
N285 N -1.1188(4) 0.0950(3) 0.61054(17) 0.0545(18) Uani 1 1 d . . . . .
N292 N -0.7387(3) 0.1473(3) 0.48325(14) 0.0414(15) Uani 1 1 d . . . . .
C7CA C -0.7652(8) 0.4060(6) 0.3733(3) 0.103(4) Uani 1 1 d . . . . .
H7CA H -0.7483 0.4444 0.3654 0.124 Uiso 1 1 calc R . . . .
C163 C -0.4543(5) 0.1490(4) 0.42647(18) 0.046(2) Uani 1 1 d . . . . .
C164 C -0.4730(4) 0.1197(4) 0.46105(19) 0.045(2) Uani 1 1 d . . . . .
C166 C -0.5291(4) 0.0670(4) 0.51177(17) 0.044(2) Uani 1 1 d . . . . .
C167 C -0.5778(5) 0.0335(3) 0.53753(18) 0.044(2) Uani 1 1 d . . . . .
C169 C -0.6749(4) -0.0186(3) 0.56780(16) 0.0411(19) Uani 1 1 d . . . . .
C170 C -0.7450(5) -0.0455(4) 0.57734(19) 0.056(2) Uani 1 1 d . . . . .
C171 C -0.7601(5) -0.0733(4) 0.61352(19) 0.059(2) Uani 1 1 d . . . . .
H171 H -0.8068 -0.0930 0.6208 0.070 Uiso 1 1 calc R . . . .
C172 C -0.7079(5) -0.0731(4) 0.63950(19) 0.053(2) Uani 1 1 d . . . . .
C173 C -0.6424(5) -0.0431(4) 0.62944(19) 0.050(2) Uani 1 1 d . . . . .
H173 H -0.6086 -0.0412 0.6468 0.060 Uiso 1 1 calc R . . . .
C174 C -0.6243(5) -0.0147(4) 0.59305(17) 0.045(2) Uani 1 1 d . . . . .
C175 C -0.5616(5) 0.0196(4) 0.5741(2) 0.051(2) Uani 1 1 d . . . . .
C176 C -0.4971(4) 0.0428(4) 0.5834(2) 0.050(2) Uani 1 1 d . . . . .
H176 H -0.4851 0.0330 0.6075 0.060 Uiso 1 1 calc R . . . .
C177 C -0.4521(5) 0.0788(4) 0.55826(19) 0.049(2) Uani 1 1 d . . . . .
H177 H -0.4110 0.0962 0.5649 0.059 Uiso 1 1 calc R . . . .
C178 C -0.4669(4) 0.0909(4) 0.52130(18) 0.0428(19) Uani 1 1 d . . . . .
C179 C -0.4320(5) 0.1271(4) 0.48925(19) 0.050(2) Uani 1 1 d . . . . .
C180 C -0.3714(5) 0.1646(4) 0.4806(2) 0.060(3) Uani 1 1 d . . . . .
H180 H -0.3441 0.1701 0.4991 0.071 Uiso 1 1 calc R . . . .
C181 C -0.3502(5) 0.1941(5) 0.4457(2) 0.064(3) Uani 1 1 d . . . . .
C182 C -0.3924(5) 0.1858(4) 0.4193(2) 0.057(2) Uani 1 1 d . . . . .
H182 H -0.3787 0.2057 0.3953 0.069 Uiso 1 1 calc R . . . .
C183 C -0.8791(5) 0.1892(5) 0.35972(19) 0.061(3) Uani 1 1 d . . . . .
C184 C -0.8560(5) 0.2350(4) 0.3689(2) 0.057(2) Uani 1 1 d . . . . .
C186 C -0.8213(5) 0.2967(5) 0.3982(2) 0.067(3) Uani 1 1 d . . . . .
C187 C -0.8033(6) 0.3241(5) 0.4225(3) 0.068(3) Uani 1 1 d . . . . .
C189 C -0.7846(6) 0.3505(5) 0.4713(3) 0.070(3) Uani 1 1 d . . . . .
C190 C -0.7778(6) 0.3552(5) 0.5048(3) 0.071(3) Uani 1 1 d . . . . .
C191 C -0.7528(7) 0.4063(5) 0.5077(3) 0.089(3) Uani 1 1 d . . . . .
H191 H -0.7498 0.4097 0.5309 0.107 Uiso 1 1 calc R . . . .
C192 C -0.7317(9) 0.4533(6) 0.4795(3) 0.112(4) Uani 1 1 d . . . . .
C193 C -0.7356(8) 0.4470(5) 0.4445(3) 0.100(4) Uani 1 1 d . . . . .
H193 H -0.7205 0.4773 0.4242 0.120 Uiso 1 1 calc R . . . .
C194 C -0.7608(7) 0.3977(5) 0.4411(2) 0.079(3) Uani 1 1 d . . . . .
C195 C -0.7759(6) 0.3790(5) 0.4097(3) 0.081(3) Uani 1 1 d . . . . .
C197 C -0.7782(6) 0.3794(5) 0.3497(3) 0.084(3) Uani 1 1 d . . . . .
H197 H -0.7668 0.3969 0.3252 0.101 Uiso 1 1 calc R . . . .
C198 C -0.8102(6) 0.3229(5) 0.3618(2) 0.080(3) Uani 1 1 d . . . . .
C199 C -0.8335(6) 0.2855(6) 0.3430(2) 0.085(4) Uani 1 1 d . . . . .
C200 C -0.8308(6) 0.2845(6) 0.3070(3) 0.084(4) Uani 1 1 d . . . . .
H200 H -0.8130 0.3175 0.2892 0.101 Uiso 1 1 calc R . . . .
C201 C -0.8522(6) 0.2394(6) 0.2966(2) 0.081(3) Uani 1 1 d . . . . .
C202 C -0.8783(5) 0.1903(5) 0.3233(2) 0.070(3) Uani 1 1 d . . . . .
H202 H -0.8951 0.1583 0.3172 0.084 Uiso 1 1 calc R . . . .
C203 C -0.8828(4) -0.0202(4) 0.49501(17) 0.0397(19) Uani 1 1 d . . . . .
C205 C -0.9211(4) 0.0418(3) 0.43971(18) 0.0407(18) Uani 1 1 d . . . . .
C206 C -0.9705(4) 0.0028(4) 0.43644(18) 0.0410(19) Uani 1 1 d . . . . .
H206 H -0.9996 0.0108 0.4158 0.049 Uiso 1 1 calc R . . . .
C207 C -0.9768(4) -0.0487(4) 0.46384(18) 0.046(2) Uani 1 1 d . . . . .
H207 H -1.0119 -0.0759 0.4627 0.055 Uiso 1 1 calc R . . . .
C208 C -0.9310(4) -0.0599(4) 0.49305(19) 0.0428(19) Uani 1 1 d . . . . .
H208 H -0.9336 -0.0955 0.5117 0.051 Uiso 1 1 calc R . . . .
C209 C -0.8484(5) 0.2444(5) 0.5972(2) 0.062(2) Uani 1 1 d . . . . .
C210 C -0.9051(6) 0.2062(4) 0.5990(2) 0.064(3) Uani 1 1 d . . . . .
H210 H -0.9182 0.2007 0.5775 0.077 Uiso 1 1 calc R . . . .
C212 C -0.9178(6) 0.1815(4) 0.6597(2) 0.068(3) Uani 1 1 d . . . . .
H212 H -0.9444 0.1615 0.6813 0.081 Uiso 1 1 calc R . . . .
C213 C -0.8581(6) 0.2128(5) 0.6616(2) 0.066(3) Uani 1 1 d . . . . .
C214 C -0.8258(6) 0.2461(4) 0.6302(2) 0.070(3) Uani 1 1 d . . . . .
H214 H -0.7870 0.2711 0.6308 0.084 Uiso 1 1 calc R . . . .
C215 C -0.5452(5) 0.1391(4) 0.3774(2) 0.057(2) Uani 1 1 d . . . . .
C216 C -0.5026(5) 0.1449(4) 0.3986(2) 0.060(2) Uani 1 1 d . . . . .
C217 C -0.7976(5) -0.0385(4) 0.54965(19) 0.047(2) Uani 1 1 d . . . . .
C218 C -0.8349(5) -0.0283(4) 0.52460(19) 0.051(2) Uani 1 1 d . . . . .
C219 C -0.9110(5) 0.0961(4) 0.4113(2) 0.049(2) Uani 1 1 d . . . . .
C220 C -0.8988(5) 0.1360(4) 0.3862(2) 0.054(2) Uani 1 1 d . . . . .
C221 C -0.8020(6) 0.3112(5) 0.5358(3) 0.080(3) Uani 1 1 d . . . . .
C222 C -0.8202(6) 0.2785(4) 0.5650(3) 0.067(3) Uani 1 1 d . . . . .
C223 C -0.5992(6) 0.1334(6) 0.3520(3) 0.087(4) Uani 1 1 d . . . . .
C225 C -0.6274(12) 0.0776(8) 0.3612(5) 0.166(7) Uani 1 1 d . U . . .
H22A H -0.5813 0.0461 0.3642 0.249 Uiso 1 1 calc GR . . . .
H22B H -0.6597 0.0756 0.3424 0.249 Uiso 1 1 calc GR . . . .
H22C H -0.6608 0.0722 0.3834 0.249 Uiso 1 1 calc GR . . . .
C226 C -0.5592(9) 0.1469(13) 0.3169(4) 0.246(12) Uani 1 1 d . U . . .
H22D H -0.5190 0.1736 0.3154 0.368 Uiso 1 1 calc GR . . . .
H22E H -0.5991 0.1662 0.2993 0.368 Uiso 1 1 calc GR . . . .
H22F H -0.5323 0.1099 0.3122 0.368 Uiso 1 1 calc GR . . . .
C227 C -0.2904(6) 0.2374(6) 0.4359(2) 0.082(3) Uani 1 1 d . . . . .
C228 C -0.3238(8) 0.2968(6) 0.4095(3) 0.122(5) Uani 1 1 d . . . . .
H22G H -0.3468 0.2885 0.3900 0.182 Uiso 1 1 calc GR . . . .
H22H H -0.2799 0.3211 0.4002 0.182 Uiso 1 1 calc GR . . . .
H22I H -0.3658 0.3185 0.4218 0.182 Uiso 1 1 calc GR . . . .
C229 C -0.2178(6) 0.2106(7) 0.4153(4) 0.130(6) Uani 1 1 d . . . . .
H22J H -0.1932 0.1729 0.4307 0.195 Uiso 1 1 calc GR . . . .
H22K H -0.1776 0.2385 0.4078 0.195 Uiso 1 1 calc GR . . . .
H22L H -0.2366 0.2035 0.3944 0.195 Uiso 1 1 calc GR . . . .
C230 C -0.2728(10) 0.2559(9) 0.4667(3) 0.164(8) Uani 1 1 d . . . . .
H23A H -0.3221 0.2765 0.4755 0.247 Uiso 1 1 calc GR . . . .
H23B H -0.2312 0.2826 0.4596 0.247 Uiso 1 1 calc GR . . . .
H23C H -0.2535 0.2206 0.4856 0.247 Uiso 1 1 calc GR . . . .
C231 C -0.7234(6) -0.1112(4) 0.67747(19) 0.060(2) Uani 1 1 d . . . . .
C232 C -0.8147(6) -0.1041(5) 0.6888(2) 0.075(3) Uani 1 1 d . . . . .
H23D H -0.8347 -0.0617 0.6851 0.112 Uiso 1 1 calc GR . . . .
H23E H -0.8229 -0.1253 0.7139 0.112 Uiso 1 1 calc GR . . . .
H23F H -0.8443 -0.1206 0.6746 0.112 Uiso 1 1 calc GR . . . .
C233 C -0.6780(6) -0.0926(5) 0.7043(2) 0.073(3) Uani 1 1 d . . . . .
H23G H -0.6199 -0.0970 0.6980 0.109 Uiso 1 1 calc GR . . . .
H23H H -0.6887 -0.1180 0.7282 0.109 Uiso 1 1 calc GR . . . .
H23I H -0.6970 -0.0510 0.7034 0.109 Uiso 1 1 calc GR . . . .
C234 C -0.6941(6) -0.1762(4) 0.6803(2) 0.066(3) Uani 1 1 d . . . . .
H23J H -0.7251 -0.1899 0.6652 0.100 Uiso 1 1 calc GR . . . .
H23K H -0.7016 -0.2000 0.7049 0.100 Uiso 1 1 calc GR . . . .
H23L H -0.6368 -0.1806 0.6726 0.100 Uiso 1 1 calc GR . . . .
C235 C -0.8464(7) 0.2361(6) 0.2585(3) 0.095(4) Uani 1 1 d . . . . .
C236 C -0.7757(8) 0.1932(9) 0.2538(4) 0.148(7) Uani 1 1 d . . . . .
H23M H -0.7300 0.1996 0.2653 0.222 Uiso 1 1 calc GR . . . .
H23N H -0.7615 0.1991 0.2285 0.222 Uiso 1 1 calc GR . . . .
H23O H -0.7886 0.1526 0.2646 0.222 Uiso 1 1 calc GR . . . .
C237 C -0.8222(14) 0.2982(7) 0.2324(3) 0.196(9) Uani 1 1 d . U . . .
H23P H -0.7743 0.3080 0.2406 0.295 Uiso 1 1 calc R . . . .
H23Q H -0.8106 0.2944 0.2083 0.295 Uiso 1 1 calc R . . . .
H23R H -0.8671 0.3299 0.2325 0.295 Uiso 1 1 calc R . . . .
C238 C -0.9178(8) 0.2182(9) 0.2481(3) 0.154(7) Uani 1 1 d . . . . .
H23S H -0.9316 0.1816 0.2655 0.231 Uiso 1 1 calc GR . . . .
H23T H -0.9065 0.2112 0.2247 0.231 Uiso 1 1 calc GR . . . .
H23U H -0.9633 0.2499 0.2471 0.231 Uiso 1 1 calc GR . . . .
C239 C -0.7075(12) 0.5118(6) 0.4832(5) 0.129(6) Uani 1 1 d . . . . .
C240 C -0.6353(11) 0.5283(9) 0.4605(6) 0.205(11) Uani 1 1 d . . . . .
H24A H -0.5935 0.4938 0.4640 0.308 Uiso 1 1 calc GR . . . .
H24B H -0.6152 0.5606 0.4666 0.308 Uiso 1 1 calc GR . . . .
H24C H -0.6489 0.5417 0.4356 0.308 Uiso 1 1 calc GR . . . .
C241 C -0.6882(19) 0.5083(10) 0.5193(6) 0.259(13) Uani 1 1 d . U . . .
H24D H -0.7350 0.4980 0.5357 0.388 Uiso 1 1 calc GR . . . .
H24E H -0.6749 0.5469 0.5198 0.388 Uiso 1 1 calc GR . . . .
H24F H -0.6420 0.4778 0.5264 0.388 Uiso 1 1 calc GR . . . .
C242 C -0.7757(12) 0.5584(9) 0.4765(7) 0.225(11) Uani 1 1 d . U . . .
H24G H -0.7825 0.5732 0.4509 0.338 Uiso 1 1 calc GR . . . .
H24H H -0.7658 0.5911 0.4853 0.338 Uiso 1 1 calc GR . . . .
H24I H -0.8247 0.5424 0.4886 0.338 Uiso 1 1 calc GR . . . .
C243 C -0.8327(7) 0.2137(5) 0.6970(3) 0.083(3) Uani 1 1 d . . . . .
H24J H -0.8696 0.1935 0.7159 0.124 Uiso 1 1 calc GR . . . .
H24K H -0.8345 0.2550 0.6974 0.124 Uiso 1 1 calc GR . . . .
H24L H -0.7777 0.1932 0.7005 0.124 Uiso 1 1 calc GR . . . .
C244 C -0.9988(8) 0.3183(6) 0.7050(3) 0.112(5) Uani 1 1 d D . . . .
C245 C -0.9960(7) 0.3389(5) 0.6686(3) 0.094(4) Uani 1 1 d D . . . .
C247 C -1.0063(7) 0.3489(5) 0.6110(3) 0.082(3) Uani 1 1 d . . . . .
C248 C -1.0234(6) 0.3418(5) 0.5787(3) 0.070(3) Uani 1 1 d . . . . .
C250 C -1.0572(6) 0.3094(4) 0.5350(2) 0.059(2) Uani 1 1 d . . . . .
C251 C -1.0815(5) 0.2746(4) 0.5159(2) 0.058(2) Uani 1 1 d . . . . .
C252 C -1.0767(5) 0.2972(4) 0.4800(2) 0.058(2) Uani 1 1 d . . . . .
H252 H -1.0956 0.2752 0.4665 0.069 Uiso 1 1 calc R . . . .
C253 C -1.0462(5) 0.3498(4) 0.4615(3) 0.066(3) Uani 1 1 d . . . . .
C254 C -1.0185(6) 0.3812(4) 0.4823(3) 0.070(3) Uani 1 1 d . . . . .
H254 H -0.9982 0.4179 0.4709 0.084 Uiso 1 1 calc R . . . .
C255 C -1.0198(6) 0.3607(4) 0.5183(3) 0.066(3) Uani 1 1 d . . . . .
C256 C -0.9977(6) 0.3822(4) 0.5469(3) 0.068(3) Uani 1 1 d . . . . .
C257 C -0.9547(6) 0.4269(5) 0.5484(3) 0.081(3) Uani 1 1 d . . . . .
H257 H -0.9379 0.4545 0.5272 0.097 Uiso 1 1 calc R . . . .
C258 C -0.9363(8) 0.4316(5) 0.5806(4) 0.098(4) Uani 1 1 d . . . . .
H258 H -0.9042 0.4609 0.5814 0.117 Uiso 1 1 calc R . . . .
C259 C -0.9641(7) 0.3940(5) 0.6117(3) 0.090(4) Uani 1 1 d . . . . .
C260 C -0.9555(7) 0.3869(5) 0.6487(3) 0.095(4) Uani 1 1 d D . . . .
C264 C -1.0423(6) -0.0149(5) 0.7281(2) 0.070(3) Uani 1 1 d . . . . .
C265 C -0.9685(7) 0.0006(4) 0.7285(2) 0.066(3) Uani 1 1 d . . . . .
C267 C -0.8471(6) 0.0348(4) 0.7151(2) 0.065(3) Uani 1 1 d . . . . .
C268 C -0.7782(6) 0.0588(4) 0.6984(2) 0.064(3) Uani 1 1 d . . . . .
C270 C -0.6799(6) 0.1006(5) 0.6609(2) 0.071(3) Uani 1 1 d . . . . .
C271 C -0.6302(6) 0.1278(5) 0.6320(2) 0.069(3) Uani 1 1 d . . . . .
C272 C -0.5516(6) 0.1337(5) 0.6379(3) 0.078(3) Uani 1 1 d . . . . .
H272 H -0.5174 0.1509 0.6182 0.093 Uiso 1 1 calc R . . . .
C273 C -0.5208(7) 0.1151(6) 0.6720(3) 0.091(4) Uani 1 1 d . . . . .
C274 C -0.5727(7) 0.0908(5) 0.7005(3) 0.086(3) Uani 1 1 d . . . . .
H274 H -0.5543 0.0791 0.7237 0.103 Uiso 1 1 calc R . . . .
C275 C -0.6512(6) 0.0833(5) 0.6956(2) 0.073(3) Uani 1 1 d . . . . .
C276 C -0.7155(6) 0.0575(4) 0.7197(2) 0.068(3) Uani 1 1 d . . . . .
C277 C -0.7225(7) 0.0344(5) 0.7566(2) 0.076(3) Uani 1 1 d . . . . .
H277 H -0.6796 0.0350 0.7703 0.092 Uiso 1 1 calc R . . . .
C278 C -0.7892(7) 0.0114(5) 0.7726(2) 0.075(3) Uani 1 1 d . . . . .
H278 H -0.7941 -0.0043 0.7976 0.091 Uiso 1 1 calc R . . . .
C279 C -0.8526(7) 0.0109(4) 0.7514(2) 0.070(3) Uani 1 1 d . . . . .
C280 C -0.9289(6) -0.0108(4) 0.7606(2) 0.063(3) Uani 1 1 d . . . . .
C281 C -0.9722(7) -0.0387(4) 0.7923(2) 0.075(3) Uani 1 1 d . . . . .
H281 H -0.9491 -0.0454 0.8143 0.090 Uiso 1 1 calc R . . . .
C282 C -1.0448(8) -0.0561(5) 0.7922(2) 0.079(3) Uani 1 1 d . . . . .
C283 C -1.0816(7) -0.0433(5) 0.7597(2) 0.085(3) Uani 1 1 d . . . . .
H283 H -1.1337 -0.0542 0.7596 0.103 Uiso 1 1 calc R . . . .
C284 C -1.1548(5) 0.1214(4) 0.5792(2) 0.048(2) Uani 1 1 d . . . . .
C286 C -1.1445(5) 0.0477(4) 0.6327(2) 0.055(2) Uani 1 1 d . . . . .
C287 C -1.2057(5) 0.0194(4) 0.6249(2) 0.064(2) Uani 1 1 d . . . . .
H287 H -1.2212 -0.0164 0.6407 0.077 Uiso 1 1 calc R . . . .
C288 C -1.2428(5) 0.0465(4) 0.5928(2) 0.060(2) Uani 1 1 d . . . . .
H288 H -1.2852 0.0297 0.5866 0.072 Uiso 1 1 calc R . . . .
C289 C -1.2173(5) 0.0971(4) 0.5704(2) 0.052(2) Uani 1 1 d . . . . .
H289 H -1.2424 0.1157 0.5488 0.063 Uiso 1 1 calc R . . . .
C290 C -0.6795(5) 0.1721(4) 0.5287(2) 0.052(2) Uani 1 1 d . . . . .
C291 C -0.7327(5) 0.1421(4) 0.51779(18) 0.048(2) Uani 1 1 d . . . . .
H291 H -0.7655 0.1173 0.5351 0.057 Uiso 1 1 calc R . . . .
C293 C -0.6925(5) 0.1837(4) 0.4585(2) 0.056(2) Uani 1 1 d . . . . .
H293 H -0.6945 0.1857 0.4343 0.067 Uiso 1 1 calc R . . . .
C294 C -0.6429(5) 0.2178(4) 0.4676(2) 0.052(2) Uani 1 1 d . . . . .
C295 C -0.6367(5) 0.2112(4) 0.5032(2) 0.055(2) Uani 1 1 d . . . . .
H295 H -0.6026 0.2339 0.5102 0.066 Uiso 1 1 calc R . . . .
C296 C -1.0685(9) 0.2264(7) 0.7383(3) 0.102(4) Uani 1 1 d . . . . .
C297 C -1.0374(10) 0.2672(7) 0.7244(3) 0.101(4) Uani 1 1 d . . . . .
C298 C -1.1071(6) 0.2204(4) 0.5354(2) 0.058(2) Uani 1 1 d . . . . .
C299 C -1.1257(5) 0.1741(5) 0.5565(2) 0.057(2) Uani 1 1 d . . . . .
C300 C -1.1093(6) 0.0230(4) 0.6663(2) 0.062(2) Uani 1 1 d . . . . .
C301 C -1.0836(6) 0.0031(5) 0.6948(3) 0.074(3) Uani 1 1 d . . . . .
C302 C -0.6570(6) 0.1461(4) 0.5964(2) 0.061(2) Uani 1 1 d . . . . .
C303 C -0.6701(5) 0.1600(4) 0.5663(2) 0.058(2) Uani 1 1 d . . . . .
C304 C -1.1081(14) 0.1751(10) 0.7547(4) 0.154(7) Uani 1 1 d . . . . .
C306 C -1.042(2) 0.1234(12) 0.7585(10) 0.35(2) Uani 1 1 d . U . . .
H30A H -1.0415 0.1060 0.7389 0.521 Uiso 1 1 calc GR . . . .
H30B H -1.0511 0.0933 0.7810 0.521 Uiso 1 1 calc GR . . . .
H30C H -0.9896 0.1374 0.7582 0.521 Uiso 1 1 calc GR . . . .
C307 C -1.1647(18) 0.1601(13) 0.7383(6) 0.288(16) Uani 1 1 d . U . . .
H30D H -1.1847 0.1239 0.7536 0.432 Uiso 1 1 calc R . . . .
H30E H -1.2095 0.1925 0.7334 0.432 Uiso 1 1 calc R . . . .
H30F H -1.1410 0.1530 0.7160 0.432 Uiso 1 1 calc R . . . .
C312 C -1.0531(6) 0.3746(4) 0.4219(3) 0.068(3) Uani 1 1 d . . . . .
C313 C -1.0381(6) 0.3264(5) 0.4028(3) 0.077(3) Uani 1 1 d . . . . .
H31A H -0.9866 0.3018 0.4094 0.116 Uiso 1 1 calc GR . . . .
H31B H -1.0362 0.3449 0.3772 0.116 Uiso 1 1 calc GR . . . .
H31C H -1.0819 0.3015 0.4096 0.116 Uiso 1 1 calc GR . . . .
C314 C -0.9926(6) 0.4207(5) 0.4046(3) 0.082(3) Uani 1 1 d . . . . .
H31D H -0.9974 0.4504 0.4178 0.122 Uiso 1 1 calc GR . . . .
H31E H -1.0052 0.4405 0.3800 0.122 Uiso 1 1 calc GR . . . .
H31F H -0.9374 0.4000 0.4053 0.122 Uiso 1 1 calc GR . . . .
C315 C -1.1382(6) 0.4089(5) 0.4141(3) 0.084(3) Uani 1 1 d . . . . .
H31G H -1.1788 0.3818 0.4237 0.126 Uiso 1 1 calc GR . . . .
H31H H -1.1423 0.4252 0.3884 0.126 Uiso 1 1 calc GR . . . .
H31I H -1.1476 0.4415 0.4252 0.126 Uiso 1 1 calc GR . . . .
C316 C -1.0897(8) -0.0879(6) 0.8273(3) 0.102(4) Uani 1 1 d . . . . .
C317 C -1.0856(15) -0.0540(10) 0.8539(5) 0.227(11) Uani 1 1 d . U . . .
H31J H -1.0290 -0.0513 0.8566 0.341 Uiso 1 1 calc GR . . . .
H31K H -1.1102 -0.0748 0.8768 0.341 Uiso 1 1 calc GR . . . .
H31L H -1.1148 -0.0139 0.8456 0.341 Uiso 1 1 calc GR . . . .
C318 C -1.0424(10) -0.1498(6) 0.8417(4) 0.161(7) Uani 1 1 d . . . . .
H31M H -1.0423 -0.1730 0.8248 0.242 Uiso 1 1 calc GR . . . .
H31N H -1.0679 -0.1703 0.8644 0.242 Uiso 1 1 calc GR . . . .
H31O H -0.9867 -0.1457 0.8450 0.242 Uiso 1 1 calc GR . . . .
C319 C -1.1745(9) -0.0974(9) 0.8243(4) 0.160(7) Uani 1 1 d . . . . .
H31P H -1.2029 -0.0611 0.8091 0.240 Uiso 1 1 calc GR . . . .
H31Q H -1.2024 -0.1070 0.8478 0.240 Uiso 1 1 calc GR . . . .
H31R H -1.1737 -0.1303 0.8139 0.240 Uiso 1 1 calc GR . . . .
C320 C -0.4336(7) 0.1209(8) 0.6771(3) 0.113(5) Uani 1 1 d . U . . .
C321 C -0.4235(10) 0.1417(12) 0.7047(6) 0.230(13) Uani 1 1 d . . . . .
H32A H -0.4496 0.1829 0.7003 0.345 Uiso 1 1 calc GR . . . .
H32B H -0.3657 0.1403 0.7072 0.345 Uiso 1 1 calc GR . . . .
H32C H -0.4478 0.1170 0.7265 0.345 Uiso 1 1 calc GR . . . .
C322 C -0.3857(12) 0.1383(15) 0.6472(5) 0.264(16) Uani 1 1 d . . . . .
H32D H -0.4059 0.1272 0.6279 0.396 Uiso 1 1 calc GR . . . .
H32E H -0.3304 0.1187 0.6514 0.396 Uiso 1 1 calc GR . . . .
H32F H -0.3861 0.1815 0.6406 0.396 Uiso 1 1 calc GR . . . .
C323 C -0.3884(15) 0.0482(13) 0.6864(8) 0.271(14) Uani 1 1 d . U . . .
H32G H -0.3966 0.0286 0.7117 0.407 Uiso 1 1 calc GR . . . .
H32H H -0.3304 0.0474 0.6799 0.407 Uiso 1 1 calc GR . . . .
H32I H -0.4123 0.0271 0.6728 0.407 Uiso 1 1 calc GR . . . .
C324 C -0.5999(5) 0.2604(4) 0.4385(2) 0.066(3) Uani 1 1 d . . . . .
H32J H -0.6090 0.2548 0.4157 0.100 Uiso 1 1 calc GR . . . .
H32K H -0.5419 0.2530 0.4421 0.100 Uiso 1 1 calc GR . . . .
H32L H -0.6207 0.3013 0.4387 0.100 Uiso 1 1 calc GR . . . .
C408 C -0.9042(18) 0.4377(13) 0.7273(7) 0.144(7) Uani 0.5 1 d D U P A 2
C409 C -0.817(2) 0.4456(16) 0.7163(8) 0.145(7) Uani 0.5 1 d D U P A 2
H40A H -0.7826 0.4098 0.7285 0.218 Uiso 0.5 1 calc GR . P A 2
H40B H -0.8042 0.4800 0.7227 0.218 Uiso 0.5 1 calc GR . P A 2
H40C H -0.8085 0.4522 0.6907 0.218 Uiso 0.5 1 calc GR . P A 2
C410 C -0.906(3) 0.4102(15) 0.7668(7) 0.142(7) Uani 0.5 1 d D U P A 2
H41A H -0.9606 0.4010 0.7755 0.214 Uiso 0.5 1 calc GR . P A 2
H41B H -0.8907 0.4383 0.7782 0.214 Uiso 0.5 1 calc GR . P A 2
H41C H -0.8680 0.3735 0.7723 0.214 Uiso 0.5 1 calc GR . P A 2
C411 C -0.958(2) 0.4944(13) 0.7264(8) 0.148(7) Uani 0.5 1 d D U P A 2
H41D H -0.9281 0.5282 0.7154 0.223 Uiso 0.5 1 calc GR . P A 2
H41E H -0.9769 0.4949 0.7506 0.223 Uiso 0.5 1 calc GR . P A 2
H41F H -1.0046 0.4973 0.7126 0.223 Uiso 0.5 1 calc GR . P A 2
C461 C -0.927(3) 0.4196(18) 0.6682(5) 0.158(19) Uani 0.5 1 d D U P A 2
H461 H -0.9019 0.4540 0.6559 0.190 Uiso 0.5 1 calc R . P A 2
C462 C -0.933(3) 0.4032(19) 0.7053(5) 0.144(7) Uani 0.5 1 d D U P A 2
C463 C -0.974(4) 0.355(2) 0.7231(12) 0.18(2) Uani 0.5 1 d D U P A 2
H463 H -0.9855 0.3471 0.7479 0.218 Uiso 0.5 1 calc R . P A 2
Pd2 Pd -0.47878(4) 0.37291(3) 0.87681(2) 0.0587(2) Uani 1 1 d . . . . .
Pd32 Pd -0.71320(3) 0.57396(3) 0.95040(2) 0.04145(19) Uani 1 1 d . . . . .
Cl1 Cl -0.81878(12) 0.57870(10) 0.99199(4) 0.0494(5) Uani 1 1 d . . . . .
Cl3 Cl -0.57011(13) 0.36850(10) 0.92494(5) 0.0552(5) Uani 1 1 d . . . . .
Cl6 Cl -0.39191(17) 0.37184(16) 0.82740(7) 0.0922(9) Uani 1 1 d . . . . .
Cl32 Cl -0.61251(11) 0.57901(10) 0.90546(4) 0.0502(5) Uani 1 1 d . . . . .
O62 O -0.8479(6) 0.7294(6) 0.9571(4) 0.165(5) Uani 1 1 d D . . . .
H62 H -0.8440 0.6936 0.9693 0.247 Uiso 1 1 calc GR . . . .
O143 O -0.3568(11) 0.1536(10) 0.7909(5) 0.235(7) Uani 1 1 d . . . . .
H143 H -0.3910 0.1467 0.7790 0.352 Uiso 1 1 calc GR . . . .
N3 N -0.9859(4) 0.5669(3) 0.95533(14) 0.0431(16) Uani 1 1 d . . . . .
H3 H -0.9503 0.5799 0.9651 0.052 Uiso 1 1 calc R . . . .
N6 N -0.8534(4) 0.4550(3) 0.97995(14) 0.0501(18) Uani 1 1 d . . . . .
H6 H -0.8326 0.4839 0.9843 0.060 Uiso 1 1 calc R . . . .
N23 N -0.6978(4) 0.7226(3) 0.88365(16) 0.0538(19) Uani 1 1 d . . . . .
H23 H -0.6786 0.6849 0.8923 0.065 Uiso 1 1 calc R . . . .
N26 N -0.7406(4) 0.6645(4) 0.82470(15) 0.0547(19) Uani 1 1 d . . . . .
H26 H -0.7141 0.6344 0.8399 0.066 Uiso 1 1 calc R . . . .
N41 N -0.6334(4) 0.5556(3) 0.98908(15) 0.0449(16) Uani 1 1 d . . . . .
N47 N -0.5715(4) 0.3768(4) 0.84895(16) 0.058(2) Uani 1 1 d . . . . .
N84 N -0.5111(6) 0.4081(6) 0.7551(2) 0.104(4) Uani 1 1 d . . . . .
H84 H -0.4811 0.3882 0.7728 0.124 Uiso 1 1 calc R . . . .
N87 N -0.4924(5) 0.5029(5) 0.79358(18) 0.077(3) Uani 1 1 d . . . . .
H87 H -0.4675 0.4693 0.8065 0.093 Uiso 1 1 calc R . . . .
N104 N -0.5789(6) 0.2348(4) 0.9134(2) 0.074(2) Uani 1 1 d . . . . .
H104 H -0.5713 0.2703 0.9142 0.089 Uiso 1 1 calc R . . . .
N107 N -0.7546(5) 0.3093(4) 0.89151(19) 0.070(2) Uani 1 1 d . . . . .
H107 H -0.7283 0.3359 0.8955 0.084 Uiso 1 1 calc R . . . .
N123 N -0.3852(4) 0.3769(4) 0.90428(17) 0.0568(19) Uani 1 1 d . . . . .
N130 N -0.7917(3) 0.5826(3) 0.91394(14) 0.0397(15) Uani 1 1 d . . . . .
C0CA C -0.5740(18) 0.3880(13) 0.6058(5) 0.277(14) Uani 1 1 d D U . . .
H0CA H -0.5909 0.4307 0.6021 0.415 Uiso 1 1 calc GR . . . .
H0CB H -0.5822 0.3771 0.5845 0.415 Uiso 1 1 calc GR . . . .
H0CC H -0.5168 0.3786 0.6108 0.415 Uiso 1 1 calc GR . . . .
C1 C -1.0795(5) 0.6616(4) 0.93274(18) 0.051(2) Uani 1 1 d . . . . .
C2 C -1.0529(5) 0.6003(4) 0.93876(18) 0.0425(19) Uani 1 1 d . . . . .
C4 C -0.9846(4) 0.5096(4) 0.95390(17) 0.044(2) Uani 1 1 d . . . . .
C5 C -0.9276(4) 0.4595(4) 0.96584(17) 0.043(2) Uani 1 1 d . . . . .
C7 C -0.8192(5) 0.3978(4) 0.98575(18) 0.047(2) Uani 1 1 d . . . . .
C8 C -0.7420(6) 0.3734(4) 0.9993(2) 0.057(2) Uani 1 1 d . . . . .
C9 C -0.7205(6) 0.3134(4) 1.0049(2) 0.064(3) Uani 1 1 d . . . . .
H9 H -0.6698 0.2958 1.0142 0.076 Uiso 1 1 calc R . . . .
C10 C -0.7714(7) 0.2770(4) 0.9972(2) 0.073(3) Uani 1 1 d . . . . .
C11 C -0.8439(6) 0.3029(4) 0.9821(2) 0.059(2) Uani 1 1 d . . . . .
H11 H -0.8770 0.2790 0.9757 0.071 Uiso 1 1 calc R . . . .
C12 C -0.8680(5) 0.3628(4) 0.97624(19) 0.048(2) Uani 1 1 d . . . . .
C13 C -0.9378(5) 0.4033(4) 0.96165(19) 0.054(2) Uani 1 1 d . . . . .
C14 C -1.0070(6) 0.3995(4) 0.9445(2) 0.057(2) Uani 1 1 d . . . . .
H14 H -1.0154 0.3626 0.9413 0.068 Uiso 1 1 calc R . . . .
C15 C -1.0603(5) 0.4488(4) 0.93267(19) 0.054(2) Uani 1 1 d . . . . .
H15 H -1.1059 0.4459 0.9211 0.065 Uiso 1 1 calc R . . . .
C16 C -1.0505(5) 0.5041(4) 0.93690(18) 0.045(2) Uani 1 1 d . . . . .
C17 C -1.0957(5) 0.5635(4) 0.92654(17) 0.046(2) Uani 1 1 d . . . . .
C18 C -1.1655(5) 0.5887(5) 0.90845(19) 0.056(2) Uani 1 1 d . . . . .
H18 H -1.1952 0.5644 0.9006 0.067 Uiso 1 1 calc R . . . .
C19 C -1.1914(5) 0.6486(5) 0.90204(19) 0.057(2) Uani 1 1 d . . . . .
C20 C -1.1484(5) 0.6832(4) 0.9141(2) 0.053(2) Uani 1 1 d . . . . .
H20 H -1.1672 0.7245 0.9094 0.064 Uiso 1 1 calc R . . . .
C21 C -0.6663(6) 0.7644(5) 0.9326(2) 0.071(3) Uani 1 1 d . . . . .
C22 C -0.6962(6) 0.7670(5) 0.8991(2) 0.069(3) Uani 1 1 d . . . . .
C24 C -0.7351(5) 0.7473(4) 0.8520(2) 0.057(2) Uani 1 1 d . . . . .
C25 C -0.7547(5) 0.7215(5) 0.82732(19) 0.053(2) Uani 1 1 d . . . . .
C27 C -0.7741(5) 0.6610(5) 0.79451(19) 0.061(3) Uani 1 1 d . . . . .
C28 C -0.7779(5) 0.6126(5) 0.78207(19) 0.063(3) Uani 1 1 d . . . . .
C29 C -0.8165(5) 0.6255(5) 0.7503(2) 0.069(3) Uani 1 1 d . . . . .
H29 H -0.8217 0.5932 0.7414 0.083 Uiso 1 1 calc R . . . .
C30 C -0.8480(5) 0.6830(5) 0.7306(2) 0.066(3) Uani 1 1 d . . . . .
C31 C -0.8459(5) 0.7295(5) 0.7449(2) 0.072(3) Uani 1 1 d . . . . .
H31 H -0.8694 0.7685 0.7331 0.087 Uiso 1 1 calc R . . . .
C32 C -0.8089(5) 0.7191(5) 0.77726(19) 0.061(3) Uani 1 1 d . . . . .
C33 C -0.7977(5) 0.7586(5) 0.7976(2) 0.061(3) Uani 1 1 d . . . . .
C34 C -0.8202(5) 0.8186(5) 0.7946(2) 0.068(3) Uani 1 1 d . . . . .
H34 H -0.8491 0.8423 0.7747 0.082 Uiso 1 1 calc R . . . .
C35 C -0.8032(6) 0.8447(5) 0.8183(3) 0.075(3) Uani 1 1 d . . . . .
H35 H -0.8200 0.8859 0.8154 0.090 Uiso 1 1 calc R . . . .
C36 C -0.7588(5) 0.8090(5) 0.8485(2) 0.067(3) Uani 1 1 d . . . . .
C37 C -0.7323(6) 0.8225(5) 0.8779(3) 0.074(3) Uani 1 1 d . . . . .
C38 C -0.7409(8) 0.8730(5) 0.8898(3) 0.094(4) Uani 1 1 d . . . . .
H38 H -0.7676 0.9093 0.8758 0.112 Uiso 1 1 calc R . . . .
C39 C -0.7122(9) 0.8720(5) 0.9209(4) 0.106(4) Uani 1 1 d . . . . .
C40 C -0.6738(8) 0.8163(6) 0.9428(3) 0.101(4) Uani 1 1 d . . . . .
H40 H -0.6534 0.8153 0.9645 0.121 Uiso 1 1 calc R . . . .
C42 C -0.5972(4) 0.5985(4) 0.99383(18) 0.045(2) Uani 1 1 d . . . . .
C43 C -0.5405(4) 0.5878(4) 1.01956(18) 0.049(2) Uani 1 1 d . . . . .
H43 H -0.5130 0.6187 1.0216 0.058 Uiso 1 1 calc R . . . .
C44 C -0.5262(5) 0.5305(4) 1.04183(18) 0.051(2) Uani 1 1 d . . . . .
H44 H -0.4891 0.5217 1.0598 0.061 Uiso 1 1 calc R . . . .
C45 C -0.5657(5) 0.4870(4) 1.03772(17) 0.046(2) Uani 1 1 d . . . . .
H45 H -0.5566 0.4477 1.0530 0.055 Uiso 1 1 calc R . . . .
C46 C -0.6199(5) 0.5007(4) 1.01072(18) 0.048(2) Uani 1 1 d . . . . .
C48 C -0.5895(6) 0.3354(5) 0.8361(2) 0.066(3) Uani 1 1 d . . . . .
H48 H -0.5555 0.2984 0.8409 0.079 Uiso 1 1 calc R . . . .
C49 C -0.6547(7) 0.3422(6) 0.8160(3) 0.081(3) Uani 1 1 d . . . . .
C50 C -0.7017(6) 0.3963(5) 0.8072(2) 0.070(3) Uani 1 1 d . . . . .
H50 H -0.7464 0.4027 0.7930 0.085 Uiso 1 1 calc R . . . .
C51 C -0.6827(6) 0.4417(5) 0.8193(2) 0.064(3) Uani 1 1 d . . . . .
C52 C -0.6191(5) 0.4291(4) 0.8415(2) 0.055(2) Uani 1 1 d . . . . .
H52 H -0.6091 0.4588 0.8518 0.067 Uiso 1 1 calc R . . . .
C53 C -0.9847(6) 0.7245(4) 0.9519(2) 0.060(2) Uani 1 1 d . . . . .
C54 C -1.0310(5) 0.6973(4) 0.94336(19) 0.048(2) Uani 1 1 d . . . . .
C55 C -0.6936(6) 0.4152(4) 1.00491(18) 0.051(2) Uani 1 1 d . . . . .
C56 C -0.6603(5) 0.4548(4) 1.00639(17) 0.050(2) Uani 1 1 d . . . . .
C57 C -0.6162(5) 0.6587(5) 0.9710(2) 0.057(2) Uani 1 1 d . . . . .
C58 C -0.6345(5) 0.7087(5) 0.9534(2) 0.061(2) Uani 1 1 d . . . . .
C59 C -0.7478(6) 0.5532(6) 0.7986(2) 0.066(3) Uani 1 1 d . . . . .
C60 C -0.7228(6) 0.5016(6) 0.8092(2) 0.064(3) Uani 1 1 d . . . . .
C61 C -0.9306(7) 0.7579(5) 0.9612(3) 0.092(4) Uani 1 1 d D . . . .
C63 C -0.9472(14) 0.7625(10) 0.9961(4) 0.218(11) Uani 1 1 d . U . . .
H63A H -1.0017 0.7833 0.9982 0.327 Uiso 1 1 calc GR . . . .
H63B H -0.9078 0.7847 1.0015 0.327 Uiso 1 1 calc GR . . . .
H63C H -0.9435 0.7225 1.0128 0.327 Uiso 1 1 calc GR . . . .
C64 C -0.9304(12) 0.8182(7) 0.9351(4) 0.166(8) Uani 1 1 d . . . . .
H64A H -0.9078 0.8137 0.9120 0.249 Uiso 1 1 calc GR . . . .
H64B H -0.8974 0.8417 0.9433 0.249 Uiso 1 1 calc GR . . . .
H64C H -0.9858 0.8385 0.9328 0.249 Uiso 1 1 calc GR . . . .
C65 C -1.2680(5) 0.6773(4) 0.8807(2) 0.063(3) Uani 1 1 d . . . . .
C66 C -1.2603(9) 0.7417(5) 0.8599(3) 0.116(5) Uani 1 1 d . . . . .
H66A H -1.2554 0.7648 0.8764 0.174 Uiso 1 1 calc GR . . . .
H66B H -1.3084 0.7588 0.8464 0.174 Uiso 1 1 calc GR . . . .
H66C H -1.2123 0.7429 0.8435 0.174 Uiso 1 1 calc GR . . . .
C67 C -1.3394(6) 0.6734(9) 0.9071(3) 0.179(9) Uani 1 1 d . U . . .
H67A H -1.3452 0.6315 0.9187 0.268 Uiso 1 1 calc GR . . . .
H67B H -1.3884 0.6931 0.8949 0.268 Uiso 1 1 calc GR . . . .
H67C H -1.3312 0.6930 0.9249 0.268 Uiso 1 1 calc GR . . . .
C68 C -1.2787(9) 0.6450(6) 0.8546(3) 0.126(6) Uani 1 1 d . . . . .
H68A H -1.2256 0.6309 0.8452 0.189 Uiso 1 1 calc GR . . . .
H68B H -1.3096 0.6719 0.8353 0.189 Uiso 1 1 calc GR . . . .
H68C H -1.3077 0.6109 0.8664 0.189 Uiso 1 1 calc GR . . . .
C69 C -0.7479(7) 0.2070(5) 1.0085(3) 0.082(3) Uani 1 1 d . . . . .
C70 C -0.7696(8) 0.1840(5) 1.0483(3) 0.104(4) Uani 1 1 d . . . . .
H70A H -0.7396 0.2025 1.0613 0.156 Uiso 1 1 calc GR . . . .
H70B H -0.7554 0.1407 1.0561 0.156 Uiso 1 1 calc GR . . . .
H70C H -0.8277 0.1941 1.0530 0.156 Uiso 1 1 calc GR . . . .
C71 C -0.6580(7) 0.1911(5) 1.0024(3) 0.094(4) Uani 1 1 d . . . . .
H71A H -0.6406 0.2128 0.9784 0.141 Uiso 1 1 calc GR . . . .
H71B H -0.6457 0.1482 1.0054 0.141 Uiso 1 1 calc GR . . . .
H71C H -0.6296 0.2019 1.0196 0.141 Uiso 1 1 calc GR . . . .
C72 C -0.7922(8) 0.1774(5) 0.9876(3) 0.096(4) Uani 1 1 d . . . . .
H72A H -0.8506 0.1868 0.9917 0.143 Uiso 1 1 calc GR . . . .
H72B H -0.7770 0.1342 0.9954 0.143 Uiso 1 1 calc GR . . . .
H72C H -0.7772 0.1923 0.9623 0.143 Uiso 1 1 calc GR . . . .
C73 C -0.7250(11) 0.9263(6) 0.9387(5) 0.130(6) Uani 1 1 d . . . . .
C74 C -0.6429(10) 0.9432(7) 0.9400(5) 0.154(7) Uani 1 1 d . . . . .
H74A H -0.6164 0.9159 0.9607 0.231 Uiso 1 1 calc GR . . . .
H74B H -0.6485 0.9840 0.9419 0.231 Uiso 1 1 calc GR . . . .
H74C H -0.6102 0.9407 0.9184 0.231 Uiso 1 1 calc GR . . . .
C75 C -0.7699(13) 0.9092(7) 0.9760(5) 0.177(8) Uani 1 1 d . . . . .
H75A H -0.8158 0.8887 0.9751 0.265 Uiso 1 1 calc GR . . . .
H75B H -0.7895 0.9453 0.9833 0.265 Uiso 1 1 calc GR . . . .
H75C H -0.7328 0.8828 0.9931 0.265 Uiso 1 1 calc GR . . . .
C76 C -0.7757(10) 0.9789(6) 0.9141(4) 0.135(6) Uani 1 1 d . . . . .
H76A H -0.7446 0.9931 0.8917 0.202 Uiso 1 1 calc GR . . . .
H76B H -0.7893 1.0112 0.9254 0.202 Uiso 1 1 calc GR . . . .
H76C H -0.8254 0.9660 0.9097 0.202 Uiso 1 1 calc GR . . . .
C77 C -0.8832(6) 0.6897(6) 0.6952(2) 0.091(4) Uani 1 1 d . . . . .
C78 C -0.9552(7) 0.6547(7) 0.7015(3) 0.107(4) Uani 1 1 d . . . . .
H78A H -0.9375 0.6125 0.7125 0.161 Uiso 1 1 calc GR . . . .
H78B H -0.9780 0.6594 0.6789 0.161 Uiso 1 1 calc GR . . . .
H78C H -0.9964 0.6698 0.7173 0.161 Uiso 1 1 calc GR . . . .
C79 C -0.8174(6) 0.6666(6) 0.6709(2) 0.101(4) Uani 1 1 d . . . . .
H79A H -0.7730 0.6909 0.6661 0.152 Uiso 1 1 calc GR . . . .
H79B H -0.8401 0.6689 0.6486 0.152 Uiso 1 1 calc GR . . . .
H79C H -0.7970 0.6251 0.6826 0.152 Uiso 1 1 calc GR . . . .
C80 C -0.9105(6) 0.7559(6) 0.6767(2) 0.098(4) Uani 1 1 d . . . . .
H80A H -0.9537 0.7716 0.6914 0.147 Uiso 1 1 calc GR . . . .
H80B H -0.9306 0.7595 0.6537 0.147 Uiso 1 1 calc GR . . . .
H80C H -0.8647 0.7785 0.6733 0.147 Uiso 1 1 calc GR . . . .
C81 C -0.6771(9) 0.2903(6) 0.8036(3) 0.109(4) Uani 1 1 d . . . . .
H81A H -0.6656 0.2983 0.7780 0.164 Uiso 1 1 calc GR . . . .
H81B H -0.7346 0.2869 0.8094 0.164 Uiso 1 1 calc GR . . . .
H81C H -0.6451 0.2530 0.8158 0.164 Uiso 1 1 calc GR . . . .
C82 C -0.5215(9) 0.3264(8) 0.7272(3) 0.118(5) Uani 1 1 d . . . . .
C83 C -0.5371(8) 0.3833(7) 0.7302(3) 0.097(4) Uani 1 1 d . . . . .
C85 C -0.5404(7) 0.4699(7) 0.7472(2) 0.084(4) Uani 1 1 d . . . . .
C86 C -0.5305(7) 0.5099(7) 0.7641(3) 0.085(4) Uani 1 1 d . . . . .
C88 C -0.4992(5) 0.5574(6) 0.8000(2) 0.070(3) Uani 1 1 d . . . . .
C89 C -0.4681(5) 0.5732(5) 0.82783(19) 0.059(2) Uani 1 1 d . . . . .
C90 C -0.4778(5) 0.6321(5) 0.8266(2) 0.063(3) Uani 1 1 d . . . . .
H90 H -0.4574 0.6433 0.8449 0.075 Uiso 1 1 calc R . . . .
C91 C -0.5182(5) 0.6787(5) 0.7984(2) 0.072(3) Uani 1 1 d . . . . .
C92 C -0.5512(5) 0.6595(6) 0.7732(2) 0.069(3) Uani 1 1 d . . . . .
H92 H -0.5798 0.6885 0.7550 0.083 Uiso 1 1 calc R . . . .
C93 C -0.5443(5) 0.6021(7) 0.7734(2) 0.080(4) Uani 1 1 d . . . . .
C94 C -0.5645(6) 0.5707(7) 0.7501(2) 0.084(4) Uani 1 1 d . . . . .
C95 C -0.6099(6) 0.5873(6) 0.7197(2) 0.083(3) Uani 1 1 d . . . . .
H95 H -0.6343 0.6272 0.7109 0.100 Uiso 1 1 calc R . . . .
C96 C -0.6188(7) 0.5444(7) 0.7026(3) 0.096(4) Uani 1 1 d . . . . .
H96 H -0.6473 0.5561 0.6817 0.115 Uiso 1 1 calc R . . . .
C97 C -0.5864(7) 0.4852(9) 0.7160(3) 0.105(5) Uani 1 1 d . . . . .
C98 C -0.5816(8) 0.4328(8) 0.7046(3) 0.108(5) Uani 1 1 d . . . . .
C99 C -0.6103(9) 0.4244(8) 0.6747(3) 0.123(6) Uani 1 1 d . . . . .
H99 H -0.6382 0.4563 0.6577 0.148 Uiso 1 1 calc R . . . .
C100 C -0.5957(11) 0.3662(10) 0.6709(4) 0.151(7) Uani 1 1 d . . . . .
C101 C -0.5518(11) 0.3193(9) 0.6972(4) 0.147(6) Uani 1 1 d . . . . .
H101 H -0.5428 0.2806 0.6939 0.177 Uiso 1 1 calc R . . . .
C102 C -0.4449(8) 0.1796(5) 0.9301(3) 0.088(3) Uani 1 1 d . . . . .
C103 C -0.5229(7) 0.1851(5) 0.9205(3) 0.080(3) Uani 1 1 d . . . . .
C105 C -0.6515(8) 0.2198(5) 0.9045(3) 0.079(3) Uani 1 1 d . . . . .
C106 C -0.7250(7) 0.2512(4) 0.8950(3) 0.068(3) Uani 1 1 d . . . . .
C108 C -0.8348(6) 0.3202(5) 0.8804(2) 0.062(3) Uani 1 1 d . . . . .
C109 C -0.8882(6) 0.3725(5) 0.8725(2) 0.060(2) Uani 1 1 d . . . . .
C110 C -0.9637(6) 0.3667(5) 0.8631(3) 0.073(3) Uani 1 1 d . . . . .
H110 H -1.0021 0.4014 0.8569 0.088 Uiso 1 1 calc R . . . .
C111 C -0.9862(8) 0.3116(7) 0.8625(3) 0.100(4) Uani 1 1 d . . . . .
C112 C -0.9293(8) 0.2629(5) 0.8694(3) 0.085(3) Uani 1 1 d . . . . .
H112 H -0.9416 0.2263 0.8673 0.102 Uiso 1 1 calc R . . . .
C113 C -0.8556(7) 0.2660(5) 0.8791(3) 0.071(3) Uani 1 1 d . . . . .
C114 C -0.7833(7) 0.2211(5) 0.8874(3) 0.072(3) Uani 1 1 d . . . . .
C115 C -0.7675(9) 0.1614(6) 0.8884(3) 0.095(4) Uani 1 1 d . . . . .
H115 H -0.8083 0.1426 0.8827 0.114 Uiso 1 1 calc R . . . .
C116 C -0.6953(9) 0.1298(6) 0.8974(3) 0.098(4) Uani 1 1 d . . . . .
H116 H -0.6855 0.0888 0.8983 0.118 Uiso 1 1 calc R . . . .
C117 C -0.6337(8) 0.1582(6) 0.9057(3) 0.093(4) Uani 1 1 d . . . . .
C118 C -0.5531(9) 0.1364(5) 0.9163(3) 0.101(4) Uani 1 1 d . . . . .
C119 C -0.5058(10) 0.0803(6) 0.9223(4) 0.127(6) Uani 1 1 d . . . . .
H119 H -0.5281 0.0470 0.9203 0.152 Uiso 1 1 calc R . . . .
C120 C -0.4287(11) 0.0742(6) 0.9310(4) 0.137(6) Uani 1 1 d . . . . .
C121 C -0.3967(9) 0.1225(6) 0.9363(4) 0.131(6) Uani 1 1 d . . . . .
H121 H -0.3436 0.1172 0.9440 0.157 Uiso 1 1 calc R . . . .
C122 C -0.3575(5) 0.4310(5) 0.8988(2) 0.057(2) Uani 1 1 d . . . . .
C124 C -0.3487(5) 0.3288(5) 0.9262(2) 0.065(3) Uani 1 1 d . . . . .
C125 C -0.2837(5) 0.3306(5) 0.9451(2) 0.062(2) Uani 1 1 d . . . . .
H125 H -0.2591 0.2954 0.9611 0.075 Uiso 1 1 calc R . . . .
C126 C -0.2567(5) 0.3831(5) 0.9403(2) 0.064(3) Uani 1 1 d . . . . .
H126 H -0.2133 0.3856 0.9533 0.077 Uiso 1 1 calc R . . . .
C127 C -0.2927(5) 0.4340(4) 0.9161(2) 0.057(2) Uani 1 1 d . . . . .
H127 H -0.2720 0.4708 0.9118 0.069 Uiso 1 1 calc R . . . .
C128 C -0.8527(5) 0.5310(4) 0.88213(17) 0.044(2) Uani 1 1 d . . . . .
C129 C -0.7963(4) 0.5334(4) 0.90455(17) 0.0398(19) Uani 1 1 d . . . . .
H129 H -0.7594 0.4988 0.9136 0.048 Uiso 1 1 calc R . . . .
C131 C -0.8422(5) 0.6320(4) 0.90049(17) 0.043(2) Uani 1 1 d . . . . .
H131 H -0.8395 0.6664 0.9078 0.052 Uiso 1 1 calc R . . . .
C132 C -0.8995(4) 0.6351(4) 0.87586(18) 0.044(2) Uani 1 1 d . . . . .
C133 C -0.9020(5) 0.5833(4) 0.86730(18) 0.047(2) Uani 1 1 d . . . . .
H133 H -0.9388 0.5833 0.8506 0.057 Uiso 1 1 calc R . . . .
C134 C -0.4429(13) 0.2494(10) 0.7732(5) 0.159(7) Uani 1 1 d . . . . .
C135 C -0.4783(11) 0.2830(8) 0.7525(3) 0.132(6) Uani 1 1 d . . . . .
C136 C -0.4299(5) 0.5271(5) 0.8546(2) 0.060(3) Uani 1 1 d . . . . .
C137 C -0.3979(5) 0.4823(5) 0.8743(2) 0.060(3) Uani 1 1 d . . . . .
C138 C -0.3806(7) 0.2745(6) 0.9301(3) 0.077(3) Uani 1 1 d . . . . .
C139 C -0.4067(8) 0.2295(6) 0.9316(3) 0.088(3) Uani 1 1 d . . . . .
C140 C -0.8689(6) 0.4272(5) 0.8745(2) 0.057(2) Uani 1 1 d . . . . .
C141 C -0.8598(5) 0.4749(5) 0.8765(2) 0.052(2) Uani 1 1 d . . . . .
C142 C -0.3859(17) 0.2071(11) 0.8009(6) 0.227(13) Uani 1 1 d D U . . .
C144 C -0.4274(17) 0.1979(12) 0.8365(6) 0.273(14) Uani 1 1 d D U . . .
H14A H -0.3887 0.1972 0.8536 0.410 Uiso 1 1 calc GR . . . .
H14B H -0.4497 0.1600 0.8432 0.410 Uiso 1 1 calc GR . . . .
H14C H -0.4712 0.2305 0.8362 0.410 Uiso 1 1 calc GR . . . .
C145 C -0.3132(17) 0.2338(14) 0.8053(8) 0.302(18) Uani 1 1 d D U . . .
H14D H -0.3308 0.2705 0.8121 0.453 Uiso 1 1 calc R . . . .
H14E H -0.2809 0.2054 0.8237 0.453 Uiso 1 1 calc R . . . .
H14F H -0.2806 0.2428 0.7828 0.453 Uiso 1 1 calc R . . . .
C146 C -0.6240(12) 0.3531(9) 0.6369(4) 0.155(7) Uani 1 1 d D . . . .
C148 C -0.7133(15) 0.3766(10) 0.6335(6) 0.243(14) Uani 1 1 d D . . . .
H14G H -0.7417 0.3666 0.6570 0.365 Uiso 1 1 calc GR . . . .
H14H H -0.7360 0.3583 0.6180 0.365 Uiso 1 1 calc GR . . . .
H14I H -0.7196 0.4199 0.6234 0.365 Uiso 1 1 calc GR . . . .
C149 C -0.6208(15) 0.2871(10) 0.6403(6) 0.232(12) Uani 1 1 d D . . . .
H14J H -0.6547 0.2687 0.6610 0.348 Uiso 1 1 calc R . . . .
H14K H -0.6406 0.2823 0.6189 0.348 Uiso 1 1 calc R . . . .
H14L H -0.5649 0.2678 0.6430 0.348 Uiso 1 1 calc R . . . .
C150 C -0.5122(6) 0.7436(6) 0.7948(2) 0.085(4) Uani 1 1 d . . . . .
C151 C -0.4308(6) 0.7586(5) 0.7764(2) 0.087(4) Uani 1 1 d . . . . .
H15A H -0.3874 0.7337 0.7908 0.131 Uiso 1 1 calc GR . . . .
H15B H -0.4267 0.8006 0.7735 0.131 Uiso 1 1 calc GR . . . .
H15C H -0.4258 0.7511 0.7532 0.131 Uiso 1 1 calc GR . . . .
C152 C -0.5203(6) 0.7573(5) 0.8310(2) 0.085(3) Uani 1 1 d . . . . .
H15D H -0.5680 0.7417 0.8447 0.128 Uiso 1 1 calc GR . . . .
H15E H -0.5259 0.8005 0.8272 0.128 Uiso 1 1 calc GR . . . .
H15F H -0.4720 0.7386 0.8440 0.128 Uiso 1 1 calc GR . . . .
C153 C -0.5777(6) 0.7866(6) 0.7723(2) 0.098(4) Uani 1 1 d . . . . .
H15G H -0.5641 0.7893 0.7473 0.146 Uiso 1 1 calc GR . . . .
H15H H -0.5806 0.8261 0.7760 0.146 Uiso 1 1 calc GR . . . .
H15I H -0.6299 0.7717 0.7794 0.146 Uiso 1 1 calc GR . . . .
C154 C -0.3682(15) 0.0119(8) 0.9362(7) 0.210(11) Uani 1 1 d . U . . .
C155 C -0.289(2) 0.0293(13) 0.8995(9) 0.34(2) Uani 1 1 d . U . . .
H15J H -0.3028 0.0696 0.8841 0.508 Uiso 1 1 calc GR . . . .
H15K H -0.2844 0.0006 0.8857 0.508 Uiso 1 1 calc GR . . . .
H15L H -0.2366 0.0268 0.9094 0.508 Uiso 1 1 calc GR . . . .
C156 C -0.4064(13) -0.0292(7) 0.9273(5) 0.187(9) Uani 1 1 d . . . . .
H15M H -0.3687 -0.0656 0.9287 0.281 Uiso 1 1 calc GR . . . .
H15N H -0.4241 -0.0125 0.9031 0.281 Uiso 1 1 calc GR . . . .
H15O H -0.4533 -0.0385 0.9437 0.281 Uiso 1 1 calc GR . . . .
C157 C -0.3260(15) 0.0013(7) 0.9667(6) 0.223(11) Uani 1 1 d . U . . .
H15P H -0.3057 0.0379 0.9669 0.334 Uiso 1 1 calc GR . . . .
H15Q H -0.2805 -0.0300 0.9668 0.334 Uiso 1 1 calc GR . . . .
H15R H -0.3622 -0.0114 0.9877 0.334 Uiso 1 1 calc GR . . . .
C158 C -1.0741(8) 0.3090(7) 0.8549(4) 0.117(5) Uani 1 1 d D . . . .
C162 C -0.9499(5) 0.6923(4) 0.85897(19) 0.059(2) Uani 1 1 d . . . . .
H16A H -0.9454 0.7218 0.8714 0.089 Uiso 1 1 calc GR . . . .
H16B H -1.0065 0.6855 0.8603 0.089 Uiso 1 1 calc GR . . . .
H16C H -0.9311 0.7070 0.8341 0.089 Uiso 1 1 calc GR . . . .
C0AA C -1.1373(16) 0.3410(17) 0.8729(9) 0.118(10) Uani 0.5 1 d D U P B 2
H0AA H -1.1476 0.3164 0.8972 0.176 Uiso 0.5 1 calc GR . P B 2
H0AB H -1.1869 0.3497 0.8602 0.176 Uiso 0.5 1 calc GR . P B 2
H0AC H -1.1199 0.3783 0.8735 0.176 Uiso 0.5 1 calc GR . P B 2
C1AA C -1.083(2) 0.2528(15) 0.8465(9) 0.124(11) Uani 0.5 1 d . U P B 2
H1AA H -1.0345 0.2404 0.8333 0.185 Uiso 0.5 1 calc GR . P B 2
H1AB H -1.1300 0.2595 0.8322 0.185 Uiso 0.5 1 calc GR . P B 2
H1AC H -1.0915 0.2215 0.8686 0.185 Uiso 0.5 1 calc GR . P B 2
C460 C -1.083(2) 0.3508(17) 0.8166(7) 0.192(16) Uani 0.5 1 d D U P B 2
H46A H -1.0433 0.3354 0.8003 0.288 Uiso 0.5 1 calc R . P B 2
H46B H -1.1373 0.3525 0.8094 0.288 Uiso 0.5 1 calc R . P B 2
H46C H -1.0728 0.3908 0.8159 0.288 Uiso 0.5 1 calc R . P B 2
C159 C -1.0789(16) 0.2779(12) 0.8278(5) 0.083(8) Uani 0.5 1 d . U P B 1
H15S H -1.0439 0.2941 0.8069 0.125 Uiso 0.5 1 calc GR . P B 1
H15T H -1.1347 0.2836 0.8210 0.125 Uiso 0.5 1 calc GR . P B 1
H15U H -1.0611 0.2353 0.8375 0.125 Uiso 0.5 1 calc GR . P B 1
C160 C -1.1269(15) 0.3710(13) 0.8484(6) 0.097(9) Uani 0.5 1 d . U P B 1
H16D H -1.1161 0.3904 0.8660 0.145 Uiso 0.5 1 calc GR . P B 1
H16E H -1.1841 0.3657 0.8506 0.145 Uiso 0.5 1 calc GR . P B 1
H16F H -1.1136 0.3959 0.8246 0.145 Uiso 0.5 1 calc GR . P B 1
C161 C -1.1149(18) 0.2719(14) 0.8901(6) 0.136(12) Uani 0.5 1 d D U P B 1
H16G H -1.0938 0.2296 0.8942 0.203 Uiso 0.5 1 calc GR . P B 1
H16H H -1.1734 0.2772 0.8882 0.203 Uiso 0.5 1 calc GR . P B 1
H16I H -1.1028 0.2856 0.9099 0.203 Uiso 0.5 1 calc GR . P B 1
C261 C -0.9172(19) 0.4143(12) 0.6686(5) 0.105(8) Uani 0.5 1 d D U P A 1
H261 H -0.8907 0.4479 0.6565 0.126 Uiso 0.5 1 calc R . P A 1
C262 C -0.917(2) 0.3942(16) 0.7054(8) 0.122(6) Uani 0.5 1 d D U P A 1
C263 C -0.956(2) 0.3477(14) 0.7230(11) 0.104(7) Uani 0.5 1 d . U P A 1
H263 H -0.9558 0.3341 0.7481 0.125 Uiso 0.5 1 calc R . P A 1
C308 C -0.8469(15) 0.4195(10) 0.7189(6) 0.128(6) Uani 0.5 1 d D U P A 1
C309 C -0.821(2) 0.4809(11) 0.6948(8) 0.130(6) Uani 0.5 1 d D U P A 1
H30G H -0.7899 0.4975 0.7086 0.195 Uiso 0.5 1 calc GR . P A 1
H30H H -0.8690 0.5089 0.6869 0.195 Uiso 0.5 1 calc GR . P A 1
H30I H -0.7873 0.4744 0.6742 0.195 Uiso 0.5 1 calc GR . P A 1
C310 C -0.900(2) 0.4326(13) 0.7522(8) 0.128(6) Uani 0.5 1 d D U P A 1
H31S H -0.8779 0.4632 0.7593 0.192 Uiso 0.5 1 calc GR . P A 1
H31T H -0.8978 0.3960 0.7718 0.192 Uiso 0.5 1 calc GR . P A 1
H31U H -0.9556 0.4465 0.7459 0.192 Uiso 0.5 1 calc GR . P A 1
C311 C -0.7694(18) 0.3719(11) 0.7291(7) 0.126(6) Uani 0.5 1 d D U P A 1
H31V H -0.7544 0.3521 0.7104 0.189 Uiso 0.5 1 calc GR . P A 1
H31W H -0.7813 0.3423 0.7515 0.189 Uiso 0.5 1 calc GR . P A 1
H31X H -0.7245 0.3920 0.7318 0.189 Uiso 0.5 1 calc GR . P A 1

loop_
_atom_site_aniso_label
_atom_site_aniso_U_11
_atom_site_aniso_U_22
_atom_site_aniso_U_33
_atom_site_aniso_U_23
_atom_site_aniso_U_13
_atom_site_aniso_U_12
Pd1 0.0466(5) 0.0741(5) 0.0542(4) -0.0250(3) -0.0107(3) -0.0099(4)
Pd33 0.0250(4) 0.0644(4) 0.0308(3) -0.0087(2) 0.0001(2) -0.0116(3)
Cl2 0.0319(12) 0.0685(14) 0.0443(10) -0.0095(9) 0.0015(8) -0.0053(10)
Cl4 0.0429(14) 0.0756(15) 0.0587(12) -0.0247(10) -0.0119(9) -0.0104(11)
Cl5 0.0632(17) 0.0951(19) 0.0798(16) -0.0451(14) -0.0092(12) -0.0050(14)
Cl33 0.0285(11) 0.0733(14) 0.0352(9) -0.0136(8) -0.0001(7) -0.0109(9)
O224 0.197(9) 0.227(10) 0.214(9) -0.074(7) -0.047(8) -0.015(8)
O305 0.213(15) 0.281(19) 0.176(13) -0.104(13) -0.027(11) -0.067(14)
N165 0.018(4) 0.065(4) 0.041(3) -0.005(3) -0.004(3) -0.014(3)
N168 0.032(4) 0.062(4) 0.037(3) -0.006(3) -0.008(3) -0.010(3)
N185 0.043(5) 0.086(6) 0.039(4) -0.003(3) -0.005(3) -0.002(4)
N188 0.050(5) 0.078(6) 0.052(4) -0.004(4) 0.007(3) -0.005(4)
N204 0.020(4) 0.065(4) 0.033(3) -0.012(3) 0.005(2) -0.008(3)
N211 0.053(5) 0.084(5) 0.043(4) -0.023(3) -0.003(3) -0.019(4)
N246 0.098(7) 0.080(6) 0.106(7) -0.050(6) -0.032(6) -0.014(5)
N249 0.060(5) 0.062(5) 0.088(6) -0.032(4) -0.018(4) -0.012(4)
N266 0.057(5) 0.093(6) 0.055(4) -0.019(4) -0.025(4) -0.010(4)
N269 0.047(5) 0.093(6) 0.048(4) -0.013(4) -0.020(3) -0.004(4)
N285 0.046(5) 0.067(5) 0.054(4) -0.022(4) -0.007(3) -0.005(4)
N292 0.021(4) 0.061(4) 0.039(3) -0.008(3) -0.001(3) -0.006(3)
C7CA 0.134(12) 0.090(9) 0.075(8) -0.002(7) 0.015(7) -0.033(8)
C163 0.029(5) 0.072(6) 0.033(4) -0.007(4) -0.001(3) -0.012(4)
C164 0.020(5) 0.070(6) 0.044(4) -0.017(4) -0.005(3) -0.003(4)
C166 0.019(4) 0.069(6) 0.033(4) -0.002(3) 0.003(3) -0.001(4)
C167 0.036(5) 0.057(5) 0.037(4) -0.008(3) -0.007(3) -0.004(4)
C169 0.031(5) 0.063(5) 0.026(4) 0.001(3) -0.005(3) -0.016(4)
C170 0.053(6) 0.071(6) 0.040(4) -0.003(4) -0.012(4) -0.018(5)
C171 0.051(6) 0.082(6) 0.034(4) 0.004(4) -0.007(4) -0.024(5)
C172 0.059(6) 0.058(6) 0.037(4) -0.006(4) -0.005(4) -0.007(5)
C173 0.033(5) 0.073(6) 0.039(4) -0.001(4) -0.009(3) -0.013(4)
C174 0.036(5) 0.063(5) 0.032(4) -0.003(3) -0.003(3) -0.014(4)
C175 0.030(5) 0.063(6) 0.058(5) -0.022(4) -0.006(4) 0.008(4)
C176 0.020(5) 0.082(6) 0.048(4) -0.015(4) -0.009(3) -0.005(4)
C177 0.028(5) 0.072(6) 0.050(5) -0.019(4) 0.004(4) -0.011(4)
C178 0.018(4) 0.070(6) 0.042(4) -0.013(4) -0.005(3) -0.010(4)
C179 0.024(5) 0.087(6) 0.040(4) -0.010(4) -0.005(3) -0.020(4)
C180 0.031(5) 0.104(7) 0.043(4) -0.008(4) 0.004(4) -0.034(5)
C181 0.040(6) 0.098(7) 0.055(5) -0.023(5) 0.003(4) -0.017(5)
C182 0.024(5) 0.097(7) 0.044(4) -0.007(4) 0.009(3) -0.021(5)
C183 0.035(5) 0.102(8) 0.031(4) 0.004(4) -0.003(3) -0.005(5)
C184 0.022(5) 0.078(7) 0.058(5) 0.003(5) -0.001(4) -0.011(4)
C186 0.046(6) 0.075(7) 0.058(6) 0.022(5) -0.002(4) -0.020(5)
C187 0.047(6) 0.075(7) 0.073(7) -0.012(5) 0.006(5) -0.003(5)
C189 0.044(6) 0.062(7) 0.096(8) -0.015(6) -0.004(5) 0.002(5)
C190 0.080(8) 0.059(7) 0.076(7) -0.026(5) 0.013(5) -0.009(6)
C191 0.092(9) 0.084(9) 0.101(8) -0.048(7) 0.014(6) -0.009(7)
C192 0.154(13) 0.090(10) 0.087(9) -0.018(7) 0.025(8) -0.037(9)
C193 0.114(11) 0.070(8) 0.108(10) -0.005(6) 0.002(7) -0.036(7)
C194 0.102(9) 0.065(7) 0.060(6) -0.014(5) 0.014(5) -0.006(6)
C195 0.064(7) 0.073(7) 0.094(8) 0.002(6) 0.011(6) -0.031(6)
C197 0.076(8) 0.088(8) 0.059(6) 0.022(6) 0.009(5) -0.016(6)
C198 0.065(7) 0.102(9) 0.050(6) 0.015(6) -0.007(5) -0.011(6)
C199 0.049(7) 0.130(10) 0.038(5) 0.027(6) 0.005(4) 0.000(6)
C200 0.054(7) 0.102(9) 0.065(7) 0.020(6) -0.002(5) 0.002(6)
C201 0.063(7) 0.115(10) 0.035(5) 0.015(5) 0.004(4) 0.004(7)
C202 0.032(5) 0.113(8) 0.048(5) 0.005(5) -0.005(4) -0.008(5)
C203 0.016(4) 0.072(6) 0.032(4) -0.016(4) 0.009(3) -0.014(4)
C205 0.023(5) 0.059(5) 0.039(4) -0.015(3) 0.005(3) -0.006(4)
C206 0.019(4) 0.070(6) 0.036(4) -0.020(4) 0.006(3) -0.008(4)
C207 0.021(5) 0.083(6) 0.039(4) -0.025(4) 0.007(3) -0.014(4)
C208 0.020(5) 0.061(5) 0.045(4) -0.015(4) 0.012(3) -0.006(4)
C209 0.036(6) 0.091(7) 0.070(6) -0.031(5) -0.007(4) -0.019(5)
C210 0.068(7) 0.081(7) 0.049(5) -0.031(5) -0.012(4) 0.003(5)
C212 0.070(7) 0.080(7) 0.055(5) -0.020(5) -0.016(5) -0.007(6)
C213 0.061(7) 0.090(7) 0.062(6) -0.033(5) -0.021(5) -0.017(6)
C214 0.075(7) 0.078(7) 0.070(6) -0.035(5) -0.009(5) -0.019(6)
C215 0.041(6) 0.088(7) 0.036(4) -0.008(4) -0.010(4) -0.002(5)
C216 0.048(6) 0.077(7) 0.042(5) 0.001(4) 0.006(4) -0.007(5)
C217 0.031(5) 0.072(6) 0.035(4) -0.006(4) 0.000(4) -0.018(4)
C218 0.035(5) 0.081(6) 0.036(4) -0.011(4) 0.005(4) -0.019(4)
C219 0.031(5) 0.079(6) 0.038(4) -0.015(4) -0.004(3) -0.008(4)
C220 0.034(5) 0.089(7) 0.033(4) -0.010(5) -0.012(3) 0.005(4)
C221 0.054(7) 0.084(8) 0.109(9) -0.048(7) 0.004(6) 0.003(6)
C222 0.075(7) 0.058(6) 0.075(7) -0.027(5) 0.013(5) -0.021(5)
C223 0.037(6) 0.133(10) 0.071(7) -0.003(6) -0.022(5) 0.008(6)
C225 0.177(10) 0.168(10) 0.178(10) -0.052(8) -0.098(8) -0.035(8)
C226 0.075(10) 0.60(4) 0.077(9) -0.136(16) -0.022(7) 0.009(16)
C227 0.050(7) 0.145(10) 0.062(6) -0.031(6) 0.022(5) -0.063(7)
C228 0.091(10) 0.145(12) 0.121(10) 0.010(9) -0.010(8) -0.084(9)
C229 0.027(7) 0.167(13) 0.167(13) 0.005(10) 0.003(7) -0.035(7)
C230 0.158(15) 0.27(2) 0.101(10) -0.035(11) 0.013(9) -0.173(15)
C231 0.061(6) 0.072(7) 0.035(4) -0.002(4) -0.013(4) 0.003(5)
C232 0.064(7) 0.113(8) 0.033(4) -0.003(5) 0.007(4) -0.005(6)
C233 0.076(7) 0.093(7) 0.037(4) -0.003(4) -0.009(4) -0.006(6)
C234 0.064(7) 0.076(7) 0.048(5) 0.005(4) -0.008(4) -0.014(5)
C235 0.071(8) 0.140(11) 0.051(6) 0.006(6) 0.010(5) -0.021(8)
C236 0.071(10) 0.28(2) 0.105(10) -0.083(12) 0.006(7) 0.006(11)
C237 0.34(2) 0.151(14) 0.056(8) 0.034(8) 0.037(11) -0.051(15)
C238 0.090(10) 0.33(2) 0.041(6) -0.049(9) -0.004(6) -0.051(12)
C239 0.175(17) 0.062(9) 0.162(14) -0.058(8) 0.037(12) -0.030(10)
C240 0.156(17) 0.20(2) 0.33(3) -0.19(2) 0.093(19) -0.096(16)
C241 0.44(4) 0.18(2) 0.20(2) -0.085(17) -0.04(2) -0.12(2)
C242 0.133(16) 0.136(16) 0.42(3) -0.116(19) -0.009(19) 0.001(14)
C243 0.090(9) 0.105(9) 0.072(6) -0.046(6) -0.021(6) -0.018(7)
C244 0.151(13) 0.091(10) 0.108(10) -0.038(8) -0.050(9) -0.014(9)
C245 0.120(11) 0.084(9) 0.091(8) -0.029(6) -0.052(7) -0.016(8)
C247 0.104(9) 0.053(7) 0.101(8) -0.037(6) -0.031(7) -0.004(6)
C248 0.059(7) 0.082(7) 0.089(7) -0.047(6) -0.028(5) -0.004(5)
C250 0.058(6) 0.063(6) 0.058(5) -0.023(4) -0.020(4) 0.008(5)
C251 0.054(6) 0.040(5) 0.083(7) -0.019(4) -0.016(5) -0.002(4)
C252 0.040(6) 0.062(6) 0.071(6) -0.021(5) -0.016(4) 0.004(5)
C253 0.042(6) 0.063(7) 0.090(7) -0.017(5) -0.012(5) 0.002(5)
C254 0.069(7) 0.064(7) 0.082(7) -0.028(5) -0.024(5) 0.000(5)
C255 0.056(7) 0.059(6) 0.091(7) -0.030(5) -0.023(5) -0.004(5)
C256 0.074(7) 0.056(6) 0.081(7) -0.030(5) -0.024(5) 0.007(5)
C257 0.066(8) 0.075(8) 0.107(8) -0.025(6) -0.036(6) -0.013(6)
C258 0.127(11) 0.044(7) 0.136(11) -0.041(7) -0.049(9) 0.006(7)
C259 0.082(9) 0.083(8) 0.123(10) -0.038(7) -0.054(7) -0.019(7)
C260 0.125(11) 0.080(8) 0.097(8) -0.042(7) -0.045(8) -0.004(8)
C264 0.058(7) 0.093(8) 0.054(5) -0.004(5) -0.005(4) -0.029(6)
C265 0.093(8) 0.072(6) 0.032(4) -0.008(4) -0.017(5) -0.011(6)
C267 0.079(8) 0.063(6) 0.052(5) -0.013(4) -0.015(5) -0.009(5)
C268 0.061(7) 0.089(7) 0.041(5) -0.012(4) -0.021(4) -0.007(5)
C270 0.052(7) 0.104(8) 0.066(6) -0.044(6) -0.019(5) 0.011(6)
C271 0.069(8) 0.087(7) 0.055(6) -0.024(5) -0.009(5) -0.013(6)
C272 0.047(7) 0.124(9) 0.069(6) -0.033(6) -0.013(5) -0.016(6)
C273 0.093(9) 0.132(10) 0.057(6) -0.039(6) -0.007(6) -0.018(7)
C274 0.066(8) 0.146(10) 0.057(6) -0.046(6) -0.028(5) 0.002(7)
C275 0.059(7) 0.118(9) 0.046(5) -0.029(5) -0.018(5) -0.007(6)
C276 0.077(8) 0.078(7) 0.053(5) -0.022(5) -0.013(5) -0.008(6)
C277 0.080(8) 0.095(8) 0.057(6) -0.017(5) -0.026(5) -0.012(6)
C278 0.083(8) 0.089(8) 0.049(5) 0.000(5) -0.019(5) -0.021(6)
C279 0.088(8) 0.064(6) 0.053(5) 0.001(4) -0.027(5) -0.013(6)
C280 0.066(7) 0.060(6) 0.053(5) -0.004(4) -0.002(4) -0.001(5)
C281 0.086(9) 0.082(7) 0.051(5) -0.005(5) -0.015(5) -0.010(6)
C282 0.095(9) 0.075(7) 0.059(6) -0.007(5) -0.001(5) -0.017(6)
C283 0.083(8) 0.106(9) 0.058(6) -0.010(5) -0.010(5) -0.006(7)
C284 0.030(5) 0.065(6) 0.054(5) -0.031(4) -0.004(4) 0.006(4)
C286 0.033(5) 0.079(7) 0.056(5) -0.022(5) -0.007(4) -0.005(5)
C287 0.039(6) 0.080(7) 0.071(6) -0.017(5) -0.002(4) -0.007(5)
C288 0.032(5) 0.087(7) 0.066(6) -0.037(5) -0.014(4) 0.010(5)
C289 0.037(5) 0.075(6) 0.051(5) -0.026(4) -0.001(4) -0.010(5)
C290 0.033(5) 0.073(6) 0.050(5) -0.025(4) -0.009(4) 0.006(4)
C291 0.041(5) 0.062(6) 0.036(4) -0.011(4) -0.001(3) -0.001(4)
C293 0.049(6) 0.064(6) 0.042(4) -0.001(4) 0.009(4) -0.008(5)
C294 0.027(5) 0.052(5) 0.082(6) -0.020(4) -0.007(4) -0.010(4)
C295 0.048(6) 0.073(6) 0.045(5) -0.022(4) 0.003(4) -0.008(5)
C296 0.112(12) 0.116(12) 0.080(8) -0.016(8) -0.020(7) -0.033(9)
C297 0.133(13) 0.094(11) 0.088(9) -0.035(7) -0.030(8) -0.018(9)
C298 0.054(6) 0.072(7) 0.054(5) -0.023(5) -0.016(4) -0.007(5)
C299 0.044(6) 0.074(7) 0.065(6) -0.036(5) -0.017(4) -0.003(5)
C300 0.063(7) 0.078(7) 0.053(6) -0.019(5) 0.001(5) -0.034(5)
C301 0.069(7) 0.102(8) 0.056(6) -0.020(5) -0.006(5) -0.029(6)
C302 0.058(6) 0.086(7) 0.043(5) -0.025(4) -0.017(4) 0.002(5)
C303 0.036(6) 0.084(7) 0.066(6) -0.041(5) -0.006(4) -0.007(5)
C304 0.21(2) 0.181(19) 0.092(11) -0.065(12) 0.008(12) -0.051(17)
C306 0.32(3) 0.142(19) 0.50(4) -0.03(2) 0.18(3) -0.05(2)
C307 0.38(3) 0.35(3) 0.157(17) 0.030(17) -0.127(19) -0.26(3)
C312 0.051(7) 0.074(7) 0.079(6) -0.017(5) -0.012(5) -0.015(5)
C313 0.063(7) 0.087(8) 0.088(7) -0.028(6) -0.018(5) -0.010(6)
C314 0.047(7) 0.107(9) 0.094(7) -0.024(6) -0.001(5) -0.032(6)
C315 0.052(7) 0.077(7) 0.106(8) 0.003(6) -0.018(6) -0.004(5)
C316 0.109(11) 0.130(11) 0.050(6) -0.001(6) 0.002(6) -0.015(8)
C317 0.32(3) 0.21(2) 0.168(17) -0.086(15) 0.127(18) -0.131(19)
C318 0.165(16) 0.099(11) 0.160(14) 0.028(10) 0.038(12) 0.008(11)
C319 0.098(12) 0.25(2) 0.100(10) 0.013(11) 0.013(8) -0.063(13)
C320 0.036(7) 0.250(17) 0.075(7) -0.063(9) -0.014(5) -0.041(9)
C321 0.095(13) 0.47(4) 0.25(2) -0.27(3) 0.027(13) -0.093(18)
C322 0.112(16) 0.56(5) 0.105(14) -0.04(2) -0.047(12) -0.07(2)
C323 0.21(2) 0.29(3) 0.33(3) -0.16(2) -0.07(2) 0.10(2)
C324 0.037(6) 0.080(7) 0.077(6) -0.012(5) 0.007(4) -0.017(5)
C408 0.205(19) 0.124(13) 0.121(11) -0.029(9) -0.075(12) -0.044(12)
C409 0.211(18) 0.125(13) 0.119(11) -0.029(9) -0.076(11) -0.045(12)
C410 0.205(19) 0.120(13) 0.118(10) -0.026(9) -0.077(11) -0.042(12)
C411 0.214(18) 0.123(12) 0.123(11) -0.024(9) -0.078(11) -0.041(12)
C461 0.26(5) 0.11(3) 0.122(11) -0.022(9) -0.085(12) -0.05(3)
C462 0.212(18) 0.117(13) 0.119(10) -0.023(9) -0.081(11) -0.040(12)
C463 0.30(5) 0.16(3) 0.118(12) -0.017(12) -0.095(16) -0.10(4)
Pd2 0.0468(5) 0.0838(5) 0.0495(4) -0.0239(3) -0.0046(3) -0.0095(4)
Pd32 0.0276(4) 0.0657(4) 0.0251(3) -0.0004(2) -0.0026(2) -0.0112(3)
Cl1 0.0333(12) 0.0764(14) 0.0355(9) -0.0089(9) -0.0003(8) -0.0128(10)
Cl3 0.0497(14) 0.0729(15) 0.0439(10) -0.0145(9) -0.0043(9) -0.0135(11)
Cl6 0.0631(18) 0.156(3) 0.0678(15) -0.0539(17) 0.0045(12) -0.0079(17)
Cl32 0.0301(11) 0.0827(15) 0.0287(9) -0.0003(8) 0.0008(7) -0.0119(10)
O62 0.075(7) 0.198(12) 0.205(12) -0.004(9) -0.032(7) -0.054(8)
O143 0.206(17) 0.28(2) 0.242(18) -0.121(15) -0.064(13) 0.026(15)
N3 0.030(4) 0.063(5) 0.032(3) -0.005(3) 0.004(3) -0.013(3)
N6 0.042(5) 0.075(5) 0.030(3) -0.001(3) 0.001(3) -0.025(4)
N23 0.043(5) 0.071(5) 0.040(4) 0.007(3) -0.006(3) -0.027(4)
N26 0.035(4) 0.082(6) 0.034(4) 0.005(3) 0.001(3) -0.014(4)
N41 0.032(4) 0.063(5) 0.035(3) -0.009(3) 0.009(3) -0.009(3)
N47 0.059(5) 0.086(6) 0.037(4) -0.029(4) 0.005(3) -0.016(5)
N84 0.077(7) 0.199(13) 0.049(5) -0.044(6) 0.010(4) -0.054(8)
N87 0.062(6) 0.129(8) 0.047(4) -0.020(5) -0.007(4) -0.036(5)
N104 0.093(7) 0.053(5) 0.079(5) -0.015(4) -0.030(5) -0.010(5)
N107 0.081(7) 0.061(6) 0.073(5) -0.024(4) 0.000(4) -0.017(5)
N123 0.043(5) 0.078(6) 0.050(4) -0.026(4) 0.007(3) 0.001(4)
N130 0.019(4) 0.048(4) 0.039(3) 0.004(3) 0.003(2) 0.002(3)
C0CA 0.43(4) 0.34(3) 0.115(15) -0.083(17) -0.036(19) -0.16(3)
C1 0.032(5) 0.078(7) 0.035(4) 0.002(4) 0.006(3) -0.022(5)
C2 0.026(5) 0.060(6) 0.038(4) -0.008(4) 0.005(3) -0.011(4)
C4 0.024(5) 0.071(6) 0.029(4) -0.002(3) 0.008(3) -0.012(4)
C5 0.023(5) 0.071(6) 0.030(4) -0.006(3) 0.012(3) -0.016(4)
C7 0.042(5) 0.045(5) 0.035(4) 0.011(3) 0.006(3) 0.002(4)
C8 0.059(7) 0.059(6) 0.040(4) 0.003(4) 0.006(4) -0.008(5)
C9 0.060(7) 0.061(7) 0.055(5) -0.002(4) 0.006(4) 0.005(5)
C10 0.088(9) 0.062(7) 0.053(5) 0.000(4) 0.013(5) -0.006(6)
C11 0.064(7) 0.053(6) 0.049(5) -0.001(4) 0.009(4) -0.008(5)
C12 0.039(5) 0.062(6) 0.040(4) -0.006(4) 0.003(3) -0.013(5)
C13 0.055(6) 0.074(7) 0.036(4) -0.014(4) 0.010(4) -0.025(5)
C14 0.053(6) 0.068(6) 0.054(5) -0.015(4) 0.003(4) -0.025(5)
C15 0.036(5) 0.088(7) 0.040(4) -0.017(4) 0.004(4) -0.017(5)
C16 0.038(5) 0.060(6) 0.034(4) -0.006(3) 0.002(3) -0.014(4)
C17 0.029(5) 0.078(6) 0.028(4) -0.003(4) 0.003(3) -0.028(4)
C18 0.037(6) 0.092(8) 0.038(4) -0.008(4) 0.004(4) -0.029(5)
C19 0.036(5) 0.090(8) 0.037(4) 0.001(4) -0.002(3) -0.023(5)
C20 0.033(5) 0.066(6) 0.050(5) 0.003(4) -0.005(4) -0.010(4)
C21 0.072(7) 0.079(8) 0.059(6) 0.003(5) -0.018(5) -0.035(6)
C22 0.056(7) 0.073(7) 0.067(6) 0.011(5) -0.013(5) -0.032(5)
C24 0.035(5) 0.059(6) 0.059(5) 0.016(4) -0.015(4) -0.007(4)
C25 0.029(5) 0.079(7) 0.036(4) 0.013(4) -0.001(3) -0.016(5)
C27 0.037(5) 0.104(8) 0.027(4) 0.007(5) 0.001(3) -0.016(5)
C28 0.038(6) 0.118(9) 0.025(4) 0.001(5) -0.001(3) -0.025(5)
C29 0.046(6) 0.119(9) 0.038(5) -0.013(5) 0.005(4) -0.021(6)
C30 0.046(6) 0.117(9) 0.025(4) -0.004(5) 0.000(4) -0.016(6)
C31 0.028(5) 0.132(9) 0.034(5) 0.015(5) 0.005(4) -0.018(5)
C32 0.030(5) 0.112(8) 0.030(4) 0.005(5) 0.004(3) -0.023(5)
C33 0.042(6) 0.083(8) 0.036(4) 0.016(4) 0.006(4) -0.009(5)
C34 0.047(6) 0.093(8) 0.041(5) 0.023(5) -0.008(4) -0.014(5)
C35 0.061(7) 0.066(7) 0.070(6) 0.026(5) -0.012(5) -0.011(5)
C36 0.041(6) 0.091(8) 0.054(5) 0.012(5) -0.007(4) -0.025(5)
C37 0.068(7) 0.065(7) 0.087(7) 0.005(5) -0.021(5) -0.038(6)
C38 0.113(10) 0.069(8) 0.097(8) 0.001(6) -0.026(7) -0.041(7)
C39 0.132(12) 0.064(8) 0.132(10) -0.018(7) -0.066(9) -0.029(7)
C40 0.113(11) 0.097(10) 0.099(8) 0.001(7) -0.046(7) -0.058(8)
C42 0.019(5) 0.071(6) 0.034(4) -0.005(4) -0.002(3) 0.003(4)
C43 0.020(4) 0.097(7) 0.035(4) -0.027(4) 0.002(3) -0.008(4)
C44 0.030(5) 0.082(7) 0.031(4) -0.011(4) -0.006(3) 0.018(5)
C45 0.031(5) 0.071(6) 0.026(4) -0.001(3) -0.002(3) 0.002(4)
C46 0.031(5) 0.079(7) 0.034(4) -0.013(4) 0.011(3) -0.022(4)
C48 0.062(7) 0.079(7) 0.066(6) -0.033(5) -0.003(5) -0.013(5)
C49 0.061(8) 0.123(10) 0.074(7) -0.045(6) 0.006(5) -0.027(7)
C50 0.059(7) 0.105(9) 0.062(6) -0.047(6) -0.006(5) -0.007(6)
C51 0.055(6) 0.095(8) 0.042(5) -0.015(5) -0.003(4) -0.015(6)
C52 0.050(6) 0.075(7) 0.047(5) -0.026(4) 0.008(4) -0.015(5)
C53 0.059(7) 0.066(6) 0.050(5) 0.003(4) -0.010(4) -0.026(5)
C54 0.035(5) 0.055(6) 0.040(4) 0.005(4) 0.001(3) -0.003(4)
C55 0.049(6) 0.063(6) 0.030(4) 0.002(4) -0.005(3) -0.002(5)
C56 0.041(6) 0.071(7) 0.021(4) 0.004(4) 0.000(3) 0.010(5)
C57 0.048(6) 0.078(7) 0.052(5) -0.020(5) -0.015(4) -0.019(5)
C58 0.049(6) 0.078(7) 0.056(5) -0.010(5) -0.016(4) -0.021(5)
C59 0.040(6) 0.120(10) 0.033(5) -0.011(6) 0.004(4) -0.020(6)
C60 0.041(6) 0.110(10) 0.045(5) -0.021(6) 0.000(4) -0.023(6)
C61 0.088(10) 0.113(10) 0.078(7) -0.013(6) -0.010(6) -0.049(8)
C63 0.35(3) 0.29(2) 0.084(10) -0.060(12) 0.033(13) -0.25(2)
C64 0.25(2) 0.176(15) 0.098(10) 0.002(9) -0.038(11) -0.161(16)
C65 0.033(5) 0.097(7) 0.042(4) 0.016(4) -0.014(4) -0.021(5)
C66 0.158(13) 0.106(9) 0.069(7) 0.025(6) -0.068(8) -0.031(9)
C67 0.035(7) 0.32(2) 0.079(8) 0.080(10) -0.008(6) 0.014(9)
C68 0.137(13) 0.115(10) 0.120(10) 0.015(8) -0.088(9) -0.038(9)
C69 0.071(8) 0.075(8) 0.081(7) -0.002(5) 0.006(6) 0.007(6)
C70 0.103(10) 0.076(8) 0.094(8) 0.029(6) 0.001(7) 0.003(7)
C71 0.088(9) 0.058(7) 0.124(9) -0.020(6) 0.013(7) 0.002(6)
C72 0.103(10) 0.066(8) 0.107(9) -0.019(6) -0.004(7) 0.008(7)
C73 0.152(15) 0.090(10) 0.164(15) -0.025(9) -0.070(12) -0.042(10)
C74 0.161(16) 0.122(13) 0.212(18) -0.061(12) -0.084(13) -0.040(11)
C75 0.28(3) 0.107(13) 0.174(17) -0.075(12) -0.020(17) -0.056(15)
C76 0.168(16) 0.096(10) 0.149(13) -0.037(9) -0.055(11) -0.010(10)
C77 0.055(7) 0.174(12) 0.039(5) -0.015(6) -0.005(4) -0.027(7)
C78 0.062(8) 0.197(14) 0.068(7) -0.029(7) -0.008(5) -0.047(8)
C79 0.069(8) 0.179(13) 0.040(5) -0.013(6) -0.003(5) -0.002(8)
C80 0.065(7) 0.169(12) 0.035(5) 0.005(6) -0.018(4) 0.007(7)
C81 0.143(12) 0.126(11) 0.094(8) -0.065(8) -0.016(8) -0.052(9)
C82 0.121(12) 0.168(15) 0.085(9) -0.072(10) 0.006(8) -0.019(11)
C83 0.094(10) 0.145(13) 0.056(7) -0.031(7) 0.005(6) -0.029(9)
C85 0.066(8) 0.147(12) 0.044(6) -0.026(7) 0.000(5) -0.035(8)
C86 0.065(8) 0.148(12) 0.045(6) -0.018(7) 0.008(5) -0.049(8)
C88 0.034(6) 0.117(9) 0.048(5) 0.003(5) -0.008(4) -0.031(6)
C89 0.042(6) 0.096(8) 0.034(4) -0.003(4) -0.004(4) -0.020(5)
C90 0.030(5) 0.109(9) 0.035(4) 0.009(5) -0.012(3) -0.015(5)
C91 0.044(6) 0.114(9) 0.041(5) 0.015(5) -0.003(4) -0.032(6)
C92 0.040(6) 0.117(9) 0.037(5) 0.012(5) -0.007(4) -0.035(6)
C93 0.028(6) 0.158(12) 0.039(5) 0.003(6) 0.005(4) -0.035(7)
C94 0.051(7) 0.171(12) 0.035(5) -0.021(6) -0.001(4) -0.048(7)
C95 0.055(7) 0.142(10) 0.040(5) -0.004(6) 0.003(4) -0.020(6)
C96 0.083(9) 0.158(13) 0.046(6) -0.005(7) -0.020(5) -0.045(9)
C97 0.072(9) 0.205(16) 0.037(6) -0.011(8) 0.004(5) -0.071(10)
C98 0.101(10) 0.186(15) 0.062(7) -0.053(9) 0.010(6) -0.072(10)
C99 0.122(12) 0.215(17) 0.061(7) -0.048(9) -0.002(7) -0.093(12)
C100 0.165(17) 0.23(2) 0.099(11) -0.089(13) 0.015(10) -0.101(16)
C101 0.172(16) 0.208(18) 0.066(8) -0.034(10) -0.021(9) -0.036(14)
C102 0.103(10) 0.068(8) 0.100(8) -0.034(6) -0.032(7) 0.004(7)
C103 0.088(9) 0.063(7) 0.094(8) -0.022(5) -0.038(6) -0.008(7)
C105 0.109(11) 0.063(8) 0.073(6) -0.019(5) -0.002(6) -0.033(7)
C106 0.073(8) 0.047(7) 0.084(7) -0.019(5) -0.015(5) 0.001(6)
C108 0.047(7) 0.092(8) 0.058(5) -0.033(5) 0.010(4) -0.024(6)
C109 0.056(7) 0.079(7) 0.049(5) -0.025(4) 0.005(4) -0.014(6)
C110 0.064(8) 0.091(8) 0.080(6) -0.043(6) 0.003(5) -0.027(6)
C111 0.078(9) 0.132(12) 0.131(10) -0.094(9) 0.028(7) -0.054(9)
C112 0.087(9) 0.079(8) 0.116(9) -0.069(7) -0.006(7) -0.009(7)
C113 0.078(8) 0.073(8) 0.074(6) -0.032(5) -0.006(5) -0.018(6)
C114 0.079(8) 0.065(7) 0.085(7) -0.030(5) -0.013(5) -0.029(6)
C115 0.114(12) 0.090(10) 0.090(8) -0.029(6) -0.014(7) -0.029(8)
C116 0.107(11) 0.075(8) 0.127(10) -0.045(7) -0.044(8) -0.001(8)
C117 0.095(10) 0.083(9) 0.101(8) -0.016(6) -0.018(7) -0.025(7)
C118 0.123(12) 0.067(8) 0.122(10) -0.035(7) -0.070(8) 0.020(8)
C119 0.156(15) 0.084(10) 0.155(13) -0.027(8) -0.102(11) -0.011(9)
C120 0.163(16) 0.073(9) 0.192(16) -0.051(9) -0.101(13) 0.021(10)
C121 0.137(13) 0.077(9) 0.192(15) -0.050(9) -0.102(11) 0.031(9)
C122 0.037(6) 0.090(8) 0.042(5) -0.015(4) 0.000(4) -0.008(5)
C124 0.039(6) 0.093(8) 0.062(6) -0.032(5) -0.008(4) 0.012(5)
C125 0.037(6) 0.089(8) 0.065(6) -0.028(5) -0.003(4) -0.007(5)
C126 0.036(6) 0.107(8) 0.052(5) -0.025(5) 0.002(4) -0.013(6)
C127 0.026(5) 0.095(7) 0.051(5) -0.018(5) -0.002(4) -0.012(5)
C128 0.032(5) 0.069(6) 0.029(4) -0.005(4) 0.005(3) -0.022(4)
C129 0.031(5) 0.052(5) 0.030(4) -0.006(3) 0.006(3) -0.002(4)
C131 0.045(5) 0.054(5) 0.032(4) -0.007(3) 0.006(3) -0.023(4)
C132 0.018(4) 0.073(6) 0.034(4) 0.004(4) -0.003(3) -0.016(4)
C133 0.030(5) 0.082(7) 0.029(4) -0.009(4) 0.003(3) -0.019(5)
C134 0.188(19) 0.200(19) 0.098(12) -0.058(12) -0.048(12) 0.004(15)
C135 0.162(15) 0.171(15) 0.046(7) -0.015(8) -0.021(8) 0.012(12)
C136 0.041(6) 0.098(8) 0.035(4) -0.005(5) 0.001(4) -0.019(5)
C137 0.037(6) 0.101(8) 0.050(5) -0.028(5) 0.010(4) -0.034(5)
C138 0.061(8) 0.088(9) 0.093(8) -0.035(6) -0.028(5) -0.007(7)
C139 0.088(10) 0.084(9) 0.093(8) -0.027(6) -0.037(6) 0.015(7)
C140 0.059(7) 0.071(7) 0.042(5) -0.015(4) 0.007(4) -0.020(5)
C141 0.043(6) 0.073(7) 0.047(5) -0.023(4) -0.002(4) -0.015(5)
C142 0.36(4) 0.18(2) 0.138(18) -0.090(16) 0.00(2) 0.04(2)
C144 0.33(3) 0.29(3) 0.130(16) -0.021(17) -0.015(19) 0.09(2)
C145 0.29(3) 0.28(3) 0.40(4) -0.19(3) -0.22(3) 0.04(2)
C146 0.170(18) 0.23(2) 0.085(10) -0.061(12) -0.030(10) -0.054(16)
C148 0.36(4) 0.19(2) 0.23(3) -0.067(17) -0.18(3) -0.05(2)
C149 0.27(3) 0.21(2) 0.28(3) -0.15(2) -0.10(2) -0.04(2)
C150 0.034(6) 0.153(11) 0.051(5) 0.011(6) -0.011(4) -0.028(6)
C151 0.046(6) 0.118(9) 0.066(6) 0.031(6) -0.006(5) -0.023(6)
C152 0.043(6) 0.122(9) 0.072(7) 0.007(6) -0.007(5) -0.017(6)
C153 0.032(6) 0.164(11) 0.060(6) 0.034(6) -0.014(4) -0.024(6)
C154 0.23(2) 0.110(13) 0.33(3) -0.111(16) -0.21(2) 0.076(14)
C155 0.37(4) 0.23(3) 0.33(3) -0.05(2) 0.10(3) 0.07(3)
C156 0.24(2) 0.098(13) 0.24(2) -0.087(13) -0.111(18) 0.070(14)
C157 0.31(3) 0.106(12) 0.24(2) -0.039(13) -0.17(2) 0.088(15)
C158 0.084(11) 0.142(14) 0.152(13) -0.059(11) -0.034(9) -0.045(10)
C162 0.041(5) 0.087(7) 0.036(4) 0.009(4) -0.004(3) -0.018(5)
C0AA 0.11(2) 0.15(3) 0.12(2) -0.08(2) -0.020(19) 0.00(2)
C1AA 0.123(14) 0.123(14) 0.135(14) -0.042(10) -0.017(10) -0.029(9)
C460 0.12(3) 0.29(4) 0.21(3) -0.12(3) 0.01(2) -0.08(3)
C159 0.13(2) 0.11(2) 0.027(9) -0.027(11) 0.001(10) -0.059(16)
C160 0.070(16) 0.16(2) 0.059(13) -0.044(14) -0.016(12) 0.030(16)
C161 0.10(2) 0.19(3) 0.16(3) -0.11(3) 0.06(2) -0.08(2)
C261 0.167(19) 0.043(12) 0.128(10) -0.051(7) -0.093(9) 0.024(11)
C262 0.195(14) 0.076(10) 0.125(10) -0.049(7) -0.093(9) -0.010(9)
C263 0.154(16) 0.052(10) 0.127(10) -0.045(8) -0.099(10) 0.023(10)
C308 0.192(14) 0.095(10) 0.127(10) -0.050(8) -0.091(10) -0.017(9)
C309 0.199(15) 0.091(9) 0.131(10) -0.051(7) -0.091(9) -0.018(9)
C310 0.196(14) 0.090(10) 0.132(10) -0.057(7) -0.086(9) -0.019(9)
C311 0.195(14) 0.094(9) 0.117(11) -0.051(7) -0.087(9) -0.014(9)

loop_
_atom_type_symbol
_atom_type_description
_atom_type_scat_dispersion_real
_atom_type_scat_dispersion_imag
_atom_type_scat_source
C C 0.0050 0.0020 'International Tables Vol C Tables 4.2.6.8 and 6.1.1.4'
H H 0.0000 0.0000 'International Tables Vol C Tables 4.2.6.8 and 6.1.1.4'
Cl Cl 0.1484 0.1585 'International Tables Vol C Tables 4.2.6.8 and 6.1.1.4'
N N 0.0090 0.0040 'International Tables Vol C Tables 4.2.6.8 and 6.1.1.4'
O O 0.0150 0.0080 'International Tables Vol C Tables 4.2.6.8 and 6.1.1.4'
Pd Pd -0.7350 1.2520 'International Tables Vol C Tables 4.2.6.8 and 6.1.1.4'

loop_
_geom_angle_atom_site_label_1
_geom_angle_atom_site_label_2
_geom_angle_atom_site_label_3
_geom_angle
Cl5 Pd1 Cl4 173.62(8)
N211 Pd1 Cl4 86.2(2)
N211 Pd1 Cl5 91.4(2)
N211 Pd1 N285 172.7(3)
N285 Pd1 Cl4 93.7(2)
N285 Pd1 Cl5 89.4(2)
Cl33 Pd33 Cl2 171.03(7)
N204 Pd33 Cl2 94.45(17)
N204 Pd33 Cl33 89.61(17)
N292 Pd33 Cl2 86.34(18)
N292 Pd33 Cl33 90.54(18)
N292 Pd33 N204 173.4(2)
C223 O224 H224 109.5
C304 O305 H305 109.5
C164 N165 H165 126.3
C166 N165 H165 126.3
C166 N165 C164 107.4(6)
C167 N168 H168 125.9
C169 N168 H168 125.9
C169 N168 C167 108.3(6)
C184 N185 H185 125.3
C184 N185 C186 109.4(7)
C186 N185 H185 125.3
C187 N188 H188 125.8
C187 N188 C189 108.4(8)
C189 N188 H188 125.8
C203 N204 Pd33 120.3(5)
C205 N204 Pd33 123.2(5)
C205 N204 C203 116.5(6)
C210 N211 Pd1 115.8(6)
C210 N211 C212 116.8(8)
C212 N211 Pd1 127.3(6)
C245 N246 H246 126.4
C247 N246 H246 126.4
C247 N246 C245 107.2(9)
C248 N249 H249 125.9
C250 N249 H249 125.9
C250 N249 C248 108.2(8)
C265 N266 H266 125.9
C267 N266 H266 125.9
C267 N266 C265 108.2(7)
C268 N269 H269 125.5
C270 N269 H269 125.5
C270 N269 C268 109.0(7)
C284 N285 Pd1 118.8(6)
C286 N285 Pd1 120.9(6)
C286 N285 C284 120.3(7)
C291 N292 Pd33 115.9(5)
C291 N292 C293 119.0(7)
C293 N292 Pd33 124.8(5)
C195 C7CA H7CA 119.2
C197 C7CA H7CA 119.2
C197 C7CA C195 121.5(11)
C164 C163 C182 118.2(7)
C164 C163 C216 119.5(7)
C182 C163 C216 122.2(7)
N165 C164 C179 109.1(6)
C163 C164 N165 129.8(7)
C163 C164 C179 121.0(7)
N165 C166 C178 110.6(6)
C167 C166 N165 129.3(7)
C167 C166 C178 120.0(7)
N168 C167 C175 109.4(6)
C166 C167 N168 130.1(7)
C166 C167 C175 120.4(8)
N168 C169 C170 127.7(6)
N168 C169 C174 110.0(6)
C170 C169 C174 122.3(6)
C169 C170 C171 116.9(7)
C169 C170 C217 116.7(6)
C171 C170 C217 126.2(8)
C170 C171 H171 118.9
C170 C171 C172 122.2(8)
C172 C171 H171 118.9
C171 C172 C231 118.3(8)
C173 C172 C171 119.3(7)
C173 C172 C231 122.2(7)
C172 C173 H173 119.8
C172 C173 C174 120.5(7)
C174 C173 H173 119.8
C169 C174 C173 118.6(7)
C169 C174 C175 107.2(6)
C173 C174 C175 134.2(7)
C167 C175 C174 105.2(7)
C176 C175 C167 119.0(7)
C176 C175 C174 135.7(7)
C175 C176 H176 119.6
C177 C176 C175 120.7(7)
C177 C176 H176 119.6
C176 C177 H177 120.0
C176 C177 C178 119.9(8)
C178 C177 H177 120.0
C166 C178 C177 119.7(6)
C166 C178 C179 106.9(6)
C179 C178 C177 133.3(7)
C178 C179 C164 105.9(7)
C180 C179 C164 118.4(7)
C180 C179 C178 135.7(7)
C179 C180 H180 119.0
C181 C180 C179 121.9(8)
C181 C180 H180 119.0
C180 C181 C182 117.4(8)
C180 C181 C227 123.0(8)
C182 C181 C227 119.4(8)
C163 C182 H182 118.4
C181 C182 C163 123.1(7)
C181 C182 H182 118.4
C184 C183 C202 120.7(8)
C184 C183 C220 121.3(7)
C202 C183 C220 117.8(10)
N185 C184 C199 108.8(10)
C183 C184 N185 130.1(8)
C183 C184 C199 121.1(9)
C187 C186 N185 132.5(8)
C187 C186 C198 121.2(10)
C198 C186 N185 106.3(10)
C186 C187 N188 130.9(9)
C195 C187 N188 111.0(10)
C195 C187 C186 118.0(9)
N188 C189 C194 109.1(9)
C190 C189 N188 132.4(9)
C190 C189 C194 118.5(10)
C189 C190 C191 117.9(10)
C189 C190 C221 121.8(10)
C191 C190 C221 120.1(10)
C190 C191 H191 117.4
C190 C191 C192 125.3(11)
C192 C191 H191 117.4
C191 C192 C193 116.5(12)
C191 C192 C239 124.7(12)
C193 C192 C239 118.8(11)
C192 C193 H193 120.5
C194 C193 C192 119.1(11)
C194 C193 H193 120.5
C189 C194 C195 104.6(10)
C193 C194 C189 122.6(10)
C193 C194 C195 132.7(10)
C7CA C195 C194 131.7(10)
C187 C195 C7CA 121.4(11)
C187 C195 C194 106.8(9)
C7CA C197 H197 120.5
C7CA C197 C198 119.1(10)
C198 C197 H197 120.5
C186 C198 C197 118.6(11)
C186 C198 C199 109.4(10)
C199 C198 C197 131.9(9)
C184 C199 C198 106.1(9)
C184 C199 C200 116.9(12)
C198 C199 C200 136.6(10)
C199 C200 H200 118.0
C201 C200 C199 124.0(10)
C201 C200 H200 118.0
C200 C201 C202 117.5(9)
C200 C201 C235 125.0(10)
C202 C201 C235 117.5(12)
C183 C202 H202 120.1
C201 C202 C183 119.7(11)
C201 C202 H202 120.1
N204 C203 C218 115.3(7)
C208 C203 N204 121.3(6)
C208 C203 C218 123.4(7)
N204 C205 C206 124.2(7)
N204 C205 C219 115.0(7)
C206 C205 C219 120.8(7)
C205 C206 H206 120.7
C205 C206 C207 118.6(7)
C207 C206 H206 120.7
C206 C207 H207 120.5
C206 C207 C208 118.9(7)
C208 C207 H207 120.5
C203 C208 C207 120.3(7)
C203 C208 H208 119.8
C207 C208 H208 119.8
C210 C209 C214 114.9(9)
C222 C209 C210 120.7(8)
C222 C209 C214 124.4(9)
N211 C210 C209 124.6(8)
N211 C210 H210 117.7
C209 C210 H210 117.7
N211 C212 H212 118.0
C213 C212 N211 124.0(9)
C213 C212 H212 118.0
C212 C213 C214 117.2(8)
C212 C213 C243 120.7(9)
C214 C213 C243 122.0(9)
C209 C214 H214 119.0
C213 C214 C209 122.0(9)
C213 C214 H214 119.0
C216 C215 C223 178.1(11)
C215 C216 C163 175.7(9)
C218 C217 C170 172.3(8)
C217 C218 C203 175.7(9)
C220 C219 C205 172.8(9)
C219 C220 C183 170.3(9)
C222 C221 C190 171.1(12)
C221 C222 C209 174.4(12)
O224 C223 C215 108.0(12)
O224 C223 C226 107.6(12)
C225 C223 O224 106.8(13)
C225 C223 C215 113.5(10)
C225 C223 C226 111.3(16)
C226 C223 C215 109.4(10)
C223 C225 H22A 109.5
C223 C225 H22B 109.5
C223 C225 H22C 109.5
H22A C225 H22B 109.5
H22A C225 H22C 109.5
H22B C225 H22C 109.5
C223 C226 H22D 109.5
C223 C226 H22E 109.5
C223 C226 H22F 109.5
H22D C226 H22E 109.5
H22D C226 H22F 109.5
H22E C226 H22F 109.5
C181 C227 C228 111.8(9)
C181 C227 C229 107.2(10)
C228 C227 C229 105.3(9)
C230 C227 C181 111.7(8)
C230 C227 C228 103.3(12)
C230 C227 C229 117.4(11)
C227 C228 H22G 109.5
C227 C228 H22H 109.5
C227 C228 H22I 109.5
H22G C228 H22H 109.5
H22G C228 H22I 109.5
H22H C228 H22I 109.5
C227 C229 H22J 109.5
C227 C229 H22K 109.5
C227 C229 H22L 109.5
H22J C229 H22K 109.5
H22J C229 H22L 109.5
H22K C229 H22L 109.5
C227 C230 H23A 109.5
C227 C230 H23B 109.5
C227 C230 H23C 109.5
H23A C230 H23B 109.5
H23A C230 H23C 109.5
H23B C230 H23C 109.5
C172 C231 C232 110.5(7)
C172 C231 C233 111.5(8)
C232 C231 C233 107.3(7)
C234 C231 C172 110.0(7)
C234 C231 C232 109.4(8)
C234 C231 C233 108.0(7)
C231 C232 H23D 109.5
C231 C232 H23E 109.5
C231 C232 H23F 109.5
H23D C232 H23E 109.5
H23D C232 H23F 109.5
H23E C232 H23F 109.5
C231 C233 H23G 109.5
C231 C233 H23H 109.5
C231 C233 H23I 109.5
H23G C233 H23H 109.5
H23G C233 H23I 109.5
H23H C233 H23I 109.5
C231 C234 H23J 109.5
C231 C234 H23K 109.5
C231 C234 H23L 109.5
H23J C234 H23K 109.5
H23J C234 H23L 109.5
H23K C234 H23L 109.5
C201 C235 C237 109.0(12)
C236 C235 C201 108.5(10)
C236 C235 C237 102.7(12)
C238 C235 C201 114.4(9)
C238 C235 C236 108.7(13)
C238 C235 C237 112.9(12)
C235 C236 H23M 109.5
C235 C236 H23N 109.5
C235 C236 H23O 109.5
H23M C236 H23N 109.5
H23M C236 H23O 109.5
H23N C236 H23O 109.5
C235 C237 H23P 109.5
C235 C237 H23Q 109.5
C235 C237 H23R 109.5
H23P C237 H23Q 109.5
H23P C237 H23R 109.5
H23Q C237 H23R 109.5
C235 C238 H23S 109.5
C235 C238 H23T 109.5
C235 C238 H23U 109.5
H23S C238 H23T 109.5
H23S C238 H23U 109.5
H23T C238 H23U 109.5
C240 C239 C192 111.2(12)
C240 C239 C241 106(2)
C241 C239 C192 113.9(14)
C242 C239 C192 109.9(17)
C242 C239 C240 112.9(17)
C242 C239 C241 102.9(17)
C239 C240 H24A 109.5
C239 C240 H24B 109.5
C239 C240 H24C 109.5
H24A C240 H24B 109.5
H24A C240 H24C 109.5
H24B C240 H24C 109.5
C239 C241 H24D 109.5
C239 C241 H24E 109.5
C239 C241 H24F 109.5
H24D C241 H24E 109.5
H24D C241 H24F 109.5
H24E C241 H24F 109.5
C239 C242 H24G 109.5
C239 C242 H24H 109.5
C239 C242 H24I 109.5
H24G C242 H24H 109.5
H24G C242 H24I 109.5
H24H C242 H24I 109.5
C213 C243 H24J 109.5
C213 C243 H24K 109.5
C213 C243 H24L 109.5
H24J C243 H24K 109.5
H24J C243 H24L 109.5
H24K C243 H24L 109.5
C245 C244 C297 122.6(11)
C245 C244 C463 117(2)
C245 C244 C263 117(2)
C463 C244 C297 120(2)
C263 C244 C297 121(2)
N246 C245 C260 107.8(9)
C244 C245 N246 128.0(11)
C244 C245 C260 124.1(10)
N246 C247 C248 127.9(10)
C259 C247 N246 111.6(10)
C259 C247 C248 120.4(12)
N249 C248 C247 131.2(11)
N249 C248 C256 110.0(8)
C247 C248 C256 118.8(10)
N249 C250 C251 127.7(9)
N249 C250 C255 110.1(8)
C251 C250 C255 122.1(8)
C250 C251 C298 117.0(8)
C252 C251 C250 116.0(8)
C252 C251 C298 127.0(8)
C251 C252 H252 117.3
C251 C252 C253 125.3(9)
C253 C252 H252 117.3
C252 C253 C254 115.8(9)
C252 C253 C312 120.8(9)
C254 C253 C312 123.0(9)
C253 C254 H254 118.9
C255 C254 C253 122.1(9)
C255 C254 H254 118.9
C250 C255 C256 106.1(9)
C254 C255 C250 118.1(8)
C254 C255 C256 135.5(9)
C248 C256 C255 105.5(9)
C257 C256 C248 119.5(9)
C257 C256 C255 134.7(10)
C256 C257 H257 119.8
C258 C257 C256 120.4(11)
C258 C257 H257 119.8
C257 C258 H258 119.8
C259 C258 C257 120.3(11)
C259 C258 H258 119.8
C247 C259 C258 120.5(11)
C247 C259 C260 105.4(11)
C258 C259 C260 134.0(11)
C245 C260 C259 107.9(9)
C461 C260 C245 115.8(13)
C461 C260 C259 135.7(14)
C261 C260 C245 115.4(12)
C261 C260 C259 136.7(13)
C265 C264 C283 119.4(9)
C265 C264 C301 119.9(8)
C283 C264 C301 120.5(9)
N266 C265 C280 107.2(9)
C264 C265 N266 130.5(7)
C264 C265 C280 122.2(9)
C268 C267 N266 129.9(8)
C279 C267 N266 109.9(9)
C279 C267 C268 120.2(9)
N269 C268 C276 109.5(8)
C267 C268 N269 132.9(8)
C267 C268 C276 117.6(8)
N269 C270 C271 131.7(8)
N269 C270 C275 108.7(9)
C271 C270 C275 119.5(10)
C270 C271 C302 121.3(9)
C272 C271 C270 118.5(9)
C272 C271 C302 120.1(9)
C271 C272 H272 118.5
C271 C272 C273 123.0(10)
C273 C272 H272 118.5
C272 C273 C320 121.2(10)
C274 C273 C272 117.3(10)
C274 C273 C320 121.5(9)
C273 C274 H274 119.3
C273 C274 C275 121.5(9)
C275 C274 H274 119.3
C270 C275 C276 106.9(9)
C274 C275 C270 120.1(9)
C274 C275 C276 133.0(8)
C268 C276 C275 105.9(8)
C277 C276 C268 121.7(10)
C277 C276 C275 132.5(9)
C276 C277 H277 119.7
C278 C277 C276 120.6(9)
C278 C277 H277 119.7
C277 C278 H278 120.7
C277 C278 C279 118.6(9)
C279 C278 H278 120.7
C267 C279 C278 121.3(10)
C267 C279 C280 107.3(8)
C278 C279 C280 131.3(8)
C279 C280 C265 107.3(8)
C281 C280 C265 116.3(9)
C281 C280 C279 136.4(9)
C280 C281 H281 118.9
C282 C281 C280 122.2(9)
C282 C281 H281 118.9
C281 C282 C283 119.2(9)
C281 C282 C316 120.9(10)
C283 C282 C316 119.9(11)
C264 C283 C282 120.7(11)
C264 C283 H283 119.7
C282 C283 H283 119.7
N285 C284 C289 120.1(8)
N285 C284 C299 117.8(7)
C289 C284 C299 122.1(7)
N285 C286 C287 122.5(8)
N285 C286 C300 119.3(8)
C287 C286 C300 118.2(8)
C286 C287 H287 121.4
C288 C287 C286 117.2(9)
C288 C287 H287 121.4
C287 C288 H288 120.3
C289 C288 C287 119.5(9)
C289 C288 H288 120.3
C284 C289 H289 119.9
C288 C289 C284 120.3(8)
C288 C289 H289 119.9
C291 C290 C303 118.8(8)
C295 C290 C291 118.6(7)
C295 C290 C303 122.6(8)
N292 C291 C290 121.5(7)
N292 C291 H291 119.3
C290 C291 H291 119.3
N292 C293 H293 119.0
N292 C293 C294 122.0(8)
C294 C293 H293 119.0
C293 C294 C295 118.0(8)
C293 C294 C324 118.3(8)
C295 C294 C324 123.7(8)
C290 C295 C294 120.6(8)
C290 C295 H295 119.7
C294 C295 H295 119.7
C297 C296 C304 178.2(15)
C296 C297 C244 176.9(14)
C299 C298 C251 171.2(9)
C298 C299 C284 174.2(9)
C301 C300 C286 176.9(11)
C300 C301 C264 171.0(10)
C303 C302 C271 172.8(10)
C302 C303 C290 173.8(10)
O305 C304 C306 102(2)
C296 C304 O305 116.8(15)
C296 C304 C306 104.6(19)
C307 C304 O305 105.8(19)
C307 C304 C296 121.4(18)
C307 C304 C306 104(2)
C304 C306 H30A 109.5
C304 C306 H30B 109.5
C304 C306 H30C 109.5
H30A C306 H30B 109.5
H30A C306 H30C 109.5
H30B C306 H30C 109.5
C304 C307 H30D 109.5
C304 C307 H30E 109.5
C304 C307 H30F 109.5
H30D C307 H30E 109.5
H30D C307 H30F 109.5
H30E C307 H30F 109.5
C253 C312 C313 112.6(8)
C253 C312 C314 112.2(8)
C253 C312 C315 109.7(8)
C313 C312 C314 107.6(8)
C313 C312 C315 108.6(8)
C315 C312 C314 105.8(8)
C312 C313 H31A 109.5
C312 C313 H31B 109.5
C312 C313 H31C 109.5
H31A C313 H31B 109.5
H31A C313 H31C 109.5
H31B C313 H31C 109.5
C312 C314 H31D 109.5
C312 C314 H31E 109.5
C312 C314 H31F 109.5
H31D C314 H31E 109.5
H31D C314 H31F 109.5
H31E C314 H31F 109.5
C312 C315 H31G 109.5
C312 C315 H31H 109.5
C312 C315 H31I 109.5
H31G C315 H31H 109.5
H31G C315 H31I 109.5
H31H C315 H31I 109.5
C317 C316 C282 108.0(12)
C317 C316 C318 106.9(15)
C318 C316 C282 107.6(11)
C319 C316 C282 115.6(10)
C319 C316 C317 111.7(15)
C319 C316 C318 106.6(13)
C316 C317 H31J 109.5
C316 C317 H31K 109.5
C316 C317 H31L 109.5
H31J C317 H31K 109.5
H31J C317 H31L 109.5
H31K C317 H31L 109.5
C316 C318 H31M 109.5
C316 C318 H31N 109.5
C316 C318 H31O 109.5
H31M C318 H31N 109.5
H31M C318 H31O 109.5
H31N C318 H31O 109.5
C316 C319 H31P 109.5
C316 C319 H31Q 109.5
C316 C319 H31R 109.5
H31P C319 H31Q 109.5
H31P C319 H31R 109.5
H31Q C319 H31R 109.5
C273 C320 C323 102.4(14)
C321 C320 C273 115.4(12)
C321 C320 C323 107.7(17)
C322 C320 C273 116.4(11)
C322 C320 C321 117.5(17)
C322 C320 C323 92.9(18)
C320 C321 H32A 109.5
C320 C321 H32B 109.5
C320 C321 H32C 109.5
H32A C321 H32B 109.5
H32A C321 H32C 109.5
H32B C321 H32C 109.5
C320 C322 H32D 109.5
C320 C322 H32E 109.5
C320 C322 H32F 109.5
H32D C322 H32E 109.5
H32D C322 H32F 109.5
H32E C322 H32F 109.5
C320 C323 H32G 109.5
C320 C323 H32H 109.5
C320 C323 H32I 109.5
H32G C323 H32H 109.5
H32G C323 H32I 109.5
H32H C323 H32I 109.5
C294 C324 H32J 109.5
C294 C324 H32K 109.5
C294 C324 H32L 109.5
H32J C324 H32K 109.5
H32J C324 H32L 109.5
H32K C324 H32L 109.5
C409 C408 C410 105(3)
C409 C408 C462 109(3)
C410 C408 C462 117(2)
C411 C408 C409 114(3)
C411 C408 C410 99(3)
C411 C408 C462 112(3)
C408 C409 H40A 109.5
C408 C409 H40B 109.5
C408 C409 H40C 109.5
H40A C409 H40B 109.5
H40A C409 H40C 109.5
H40B C409 H40C 109.5
C408 C410 H41A 109.5
C408 C410 H41B 109.5
C408 C410 H41C 109.5
H41A C410 H41B 109.5
H41A C410 H41C 109.5
H41B C410 H41C 109.5
C408 C411 H41D 109.5
C408 C411 H41E 109.5
C408 C411 H41F 109.5
H41D C411 H41E 109.5
H41D C411 H41F 109.5
H41E C411 H41F 109.5
C260 C461 H461 119.0
C462 C461 C260 122(2)
C462 C461 H461 119.0
C461 C462 C408 124(3)
C463 C462 C408 117.6(18)
C463 C462 C461 118(3)
C244 C463 H463 119.3
C462 C463 C244 121(4)
C462 C463 H463 119.3
Cl3 Pd2 Cl6 175.54(10)
N47 Pd2 Cl3 87.00(19)
N47 Pd2 Cl6 89.9(2)
N47 Pd2 N123 174.9(3)
N123 Pd2 Cl3 93.01(18)
N123 Pd2 Cl6 90.37(19)
Cl1 Pd32 Cl32 174.11(8)
N41 Pd32 Cl1 89.73(17)
N41 Pd32 Cl32 93.55(17)
N130 Pd32 Cl1 90.02(17)
N130 Pd32 Cl32 87.24(16)
N130 Pd32 N41 173.9(3)
C61 O62 H62 109.5
C142 O143 H143 109.5
C2 N3 H3 126.2
C4 N3 H3 126.2
C4 N3 C2 107.7(7)
C5 N6 H6 126.4
C7 N6 H6 126.4
C7 N6 C5 107.2(7)
C22 N23 H23 126.0
C22 N23 C24 108.0(8)
C24 N23 H23 126.0
C25 N26 H26 124.8
C25 N26 C27 110.4(7)
C27 N26 H26 124.8
C42 N41 Pd32 120.5(5)
C42 N41 C46 119.5(7)
C46 N41 Pd32 120.0(6)
C48 N47 Pd2 127.8(7)
C48 N47 C52 117.4(8)
C52 N47 Pd2 114.8(6)
C83 N84 H84 124.9
C83 N84 C85 110.1(11)
C85 N84 H84 124.9
C86 N87 H87 126.1
C86 N87 C88 107.8(10)
C88 N87 H87 126.1
C103 N104 H104 125.5
C103 N104 C105 109.1(9)
C105 N104 H104 125.5
C106 N107 H107 125.4
C106 N107 C108 109.3(8)
C108 N107 H107 125.4
C122 N123 Pd2 118.8(6)
C124 N123 Pd2 121.4(7)
C124 N123 C122 119.8(8)
C129 N130 Pd32 115.8(5)
C129 N130 C131 119.1(7)
C131 N130 Pd32 124.9(6)
H0CA C0CA H0CB 109.5
H0CA C0CA H0CC 109.5
H0CB C0CA H0CC 109.5
C146 C0CA H0CA 109.5
C146 C0CA H0CB 109.5
C146 C0CA H0CC 109.5
C2 C1 C54 118.7(7)
C20 C1 C2 116.1(8)
C20 C1 C54 124.9(8)
N3 C2 C1 129.3(7)
N3 C2 C17 109.6(7)
C1 C2 C17 121.1(7)
N3 C4 C5 129.7(8)
N3 C4 C16 111.3(7)
C16 C4 C5 119.0(8)
N6 C5 C4 129.8(8)
N6 C5 C13 109.2(7)
C4 C5 C13 120.8(8)
N6 C7 C8 126.4(8)
N6 C7 C12 112.3(7)
C12 C7 C8 121.3(8)
C7 C8 C55 116.3(8)
C9 C8 C7 117.0(9)
C9 C8 C55 126.7(9)
C8 C9 H9 118.9
C8 C9 C10 122.1(9)
C10 C9 H9 118.9
C9 C10 C69 119.7(10)
C11 C10 C9 119.3(9)
C11 C10 C69 120.9(10)
C10 C11 H11 119.8
C12 C11 C10 120.4(9)
C12 C11 H11 119.8
C7 C12 C13 105.4(8)
C11 C12 C7 119.6(8)
C11 C12 C13 135.0(9)
C5 C13 C12 105.7(7)
C5 C13 C14 118.4(8)
C14 C13 C12 135.8(9)
C13 C14 H14 120.2
C15 C14 C13 119.5(9)
C15 C14 H14 120.2
C14 C15 H15 118.9
C14 C15 C16 122.2(8)
C16 C15 H15 118.9
C4 C16 C15 120.1(8)
C4 C16 C17 105.6(7)
C15 C16 C17 134.2(8)
C2 C17 C16 105.8(7)
C18 C17 C2 119.2(8)
C18 C17 C16 135.0(8)
C17 C18 H18 119.9
C19 C18 C17 120.2(8)
C19 C18 H18 119.9
C18 C19 C20 119.3(8)
C18 C19 C65 120.3(8)
C20 C19 C65 120.4(9)
C1 C20 H20 117.9
C19 C20 C1 124.1(9)
C19 C20 H20 117.9
C40 C21 C22 118.7(9)
C40 C21 C58 124.1(9)
C58 C21 C22 117.2(10)
N23 C22 C21 130.0(9)
N23 C22 C37 111.0(9)
C37 C22 C21 119.0(11)
N23 C24 C36 108.0(8)
C25 C24 N23 131.0(9)
C25 C24 C36 120.9(8)
N26 C25 C24 132.5(7)
N26 C25 C33 109.1(9)
C24 C25 C33 118.4(10)
N26 C27 C32 106.6(9)
C28 C27 N26 130.8(8)
C28 C27 C32 122.6(8)
C27 C28 C29 115.4(10)
C27 C28 C59 125.7(8)
C29 C28 C59 118.9(10)
C28 C29 H29 117.6
C28 C29 C30 124.9(10)
C30 C29 H29 117.6
C29 C30 C77 118.0(10)
C31 C30 C29 117.4(8)
C31 C30 C77 124.5(10)
C30 C31 H31 119.9
C30 C31 C32 120.2(10)
C32 C31 H31 119.9
C27 C32 C31 119.4(10)
C27 C32 C33 108.9(8)
C31 C32 C33 131.7(10)
C25 C33 C32 105.0(9)
C34 C33 C25 119.9(10)
C34 C33 C32 135.0(8)
C33 C34 H34 118.5
C35 C34 C33 123.0(8)
C35 C34 H34 118.5
C34 C35 H35 120.6
C34 C35 C36 118.8(10)
C36 C35 H35 120.6
C24 C36 C35 119.0(9)
C37 C36 C24 108.3(8)
C37 C36 C35 132.7(11)
C22 C37 C36 104.7(10)
C38 C37 C22 120.3(10)
C38 C37 C36 134.8(10)
C37 C38 H38 119.1
C39 C38 C37 121.9(11)
C39 C38 H38 119.1
C38 C39 C40 119.0(11)
C38 C39 C73 126.0(12)
C40 C39 C73 114.6(11)
C21 C40 C39 121.1(10)
C21 C40 H40 119.5
C39 C40 H40 119.5
N41 C42 C43 122.5(8)
N41 C42 C57 118.4(7)
C43 C42 C57 119.2(8)
C42 C43 H43 121.1
C44 C43 C42 117.8(8)
C44 C43 H43 121.1
C43 C44 H44 120.2
C45 C44 C43 119.5(7)
C45 C44 H44 120.2
C44 C45 H45 120.2
C44 C45 C46 119.6(8)
C46 C45 H45 120.2
N41 C46 C45 121.1(8)
N41 C46 C56 119.7(7)
C45 C46 C56 119.2(8)
N47 C48 H48 117.9
N47 C48 C49 124.2(10)
C49 C48 H48 117.9
C48 C49 C81 122.2(12)
C50 C49 C48 118.5(10)
C50 C49 C81 119.2(10)
C49 C50 H50 120.6
C49 C50 C51 118.7(10)
C51 C50 H50 120.6
C50 C51 C52 118.3(10)
C50 C51 C60 123.7(9)
C52 C51 C60 117.9(9)
N47 C52 C51 122.5(9)
N47 C52 H52 118.7
C51 C52 H52 118.7
C54 C53 C61 178.6(10)
C53 C54 C1 174.8(10)
C56 C55 C8 171.3(9)
C55 C56 C46 176.1(7)
C58 C57 C42 177.0(10)
C57 C58 C21 171.9(10)
C60 C59 C28 172.8(10)
C59 C60 C51 172.2(10)
O62 C61 C64 103.1(12)
C53 C61 O62 108.7(11)
C53 C61 C64 111.0(9)
C63 C61 O62 110.0(14)
C63 C61 C53 112.5(10)
C63 C61 C64 111.1(14)
C61 C63 H63A 109.5
C61 C63 H63B 109.5
C61 C63 H63C 109.5
H63A C63 H63B 109.5
H63A C63 H63C 109.5
H63B C63 H63C 109.5
C61 C64 H64A 109.5
C61 C64 H64B 109.5
C61 C64 H64C 109.5
H64A C64 H64B 109.5
H64A C64 H64C 109.5
H64B C64 H64C 109.5
C66 C65 C19 110.6(8)
C67 C65 C19 107.0(7)
C67 C65 C66 111.4(12)
C68 C65 C19 111.2(9)
C68 C65 C66 107.2(8)
C68 C65 C67 109.5(11)
C65 C66 H66A 109.5
C65 C66 H66B 109.5
C65 C66 H66C 109.5
H66A C66 H66B 109.5
H66A C66 H66C 109.5
H66B C66 H66C 109.5
C65 C67 H67A 109.5
C65 C67 H67B 109.5
C65 C67 H67C 109.5
H67A C67 H67B 109.5
H67A C67 H67C 109.5
H67B C67 H67C 109.5
C65 C68 H68A 109.5
C65 C68 H68B 109.5
C65 C68 H68C 109.5
H68A C68 H68B 109.5
H68A C68 H68C 109.5
H68B C68 H68C 109.5
C70 C69 C10 107.7(9)
C71 C69 C10 110.4(9)
C71 C69 C70 107.8(9)
C71 C69 C72 108.8(10)
C72 C69 C10 111.5(9)
C72 C69 C70 110.5(10)
C69 C70 H70A 109.5
C69 C70 H70B 109.5
C69 C70 H70C 109.5
H70A C70 H70B 109.5
H70A C70 H70C 109.5
H70B C70 H70C 109.5
C69 C71 H71A 109.5
C69 C71 H71B 109.5
C69 C71 H71C 109.5
H71A C71 H71B 109.5
H71A C71 H71C 109.5
H71B C71 H71C 109.5
C69 C72 H72A 109.5
C69 C72 H72B 109.5
C69 C72 H72C 109.5
H72A C72 H72B 109.5
H72A C72 H72C 109.5
H72B C72 H72C 109.5
C74 C73 C39 107.0(14)
C74 C73 C75 112.2(14)
C74 C73 C76 109.0(13)
C75 C73 C39 111.7(11)
C76 C73 C39 107.5(12)
C76 C73 C75 109.3(16)
C73 C74 H74A 109.5
C73 C74 H74B 109.5
C73 C74 H74C 109.5
H74A C74 H74B 109.5
H74A C74 H74C 109.5
H74B C74 H74C 109.5
C73 C75 H75A 109.5
C73 C75 H75B 109.5
C73 C75 H75C 109.5
H75A C75 H75B 109.5
H75A C75 H75C 109.5
H75B C75 H75C 109.5
C73 C76 H76A 109.5
C73 C76 H76B 109.5
C73 C76 H76C 109.5
H76A C76 H76B 109.5
H76A C76 H76C 109.5
H76B C76 H76C 109.5
C30 C77 C79 108.9(8)
C30 C77 C80 110.5(10)
C78 C77 C30 109.7(8)
C78 C77 C79 110.6(11)
C78 C77 C80 109.5(9)
C79 C77 C80 107.7(8)
C77 C78 H78A 109.5
C77 C78 H78B 109.5
C77 C78 H78C 109.5
H78A C78 H78B 109.5
H78A C78 H78C 109.5
H78B C78 H78C 109.5
C77 C79 H79A 109.5
C77 C79 H79B 109.5
C77 C79 H79C 109.5
H79A C79 H79B 109.5
H79A C79 H79C 109.5
H79B C79 H79C 109.5
C77 C80 H80A 109.5
C77 C80 H80B 109.5
C77 C80 H80C 109.5
H80A C80 H80B 109.5
H80A C80 H80C 109.5
H80B C80 H80C 109.5
C49 C81 H81A 109.5
C49 C81 H81B 109.5
C49 C81 H81C 109.5
H81A C81 H81B 109.5
H81A C81 H81C 109.5
H81B C81 H81C 109.5
C83 C82 C101 113.9(16)
C83 C82 C135 119.4(13)
C135 C82 C101 126.6(17)
N84 C83 C98 106.2(13)
C82 C83 N84 129.9(14)
C82 C83 C98 123.8(12)
N84 C85 C97 107.6(13)
C86 C85 N84 129.6(11)
C86 C85 C97 122.8(15)
N87 C86 C85 130.3(14)
N87 C86 C94 110.9(11)
C85 C86 C94 118.8(11)
N87 C88 C89 129.2(9)
N87 C88 C93 110.7(10)
C89 C88 C93 120.1(12)
C90 C89 C88 117.5(9)
C90 C89 C136 124.7(8)
C136 C89 C88 117.8(10)
C89 C90 H90 118.5
C89 C90 C91 123.0(9)
C91 C90 H90 118.5
C90 C91 C150 119.6(9)
C92 C91 C90 116.1(11)
C92 C91 C150 123.7(8)
C91 C92 H92 118.4
C93 C92 C91 123.2(10)
C93 C92 H92 118.4
C92 C93 C88 119.7(11)
C92 C93 C94 135.3(10)
C94 C93 C88 104.6(12)
C86 C94 C93 106.1(9)
C95 C94 C86 119.9(11)
C95 C94 C93 133.9(13)
C94 C95 H95 120.2
C96 C95 C94 119.6(12)
C96 C95 H95 120.2
C95 C96 H96 119.5
C97 C96 C95 121.1(11)
C97 C96 H96 119.5
C96 C97 C85 117.6(14)
C96 C97 C98 134.8(11)
C98 C97 C85 107.4(15)
C97 C98 C83 108.6(11)
C99 C98 C83 121.0(15)
C99 C98 C97 130.5(16)
C98 C99 H99 121.6
C98 C99 C100 116.8(16)
C100 C99 H99 121.6
C99 C100 C101 119.5(14)
C99 C100 C146 120.1(18)
C101 C100 C146 120.3(18)
C82 C101 C100 125.0(18)
C82 C101 H101 117.5
C100 C101 H101 117.5
C103 C102 C121 118.7(11)
C103 C102 C139 123.2(10)
C121 C102 C139 117.9(12)
N104 C103 C102 128.5(10)
N104 C103 C118 111.4(10)
C102 C103 C118 120.1(11)
N104 C105 C117 104.8(11)
C106 C105 N104 134.1(10)
C106 C105 C117 121.1(10)
N107 C106 C105 131.4(10)
N107 C106 C114 110.5(10)
C105 C106 C114 118.1(10)
C109 C108 N107 130.2(9)
C109 C108 C113 122.4(10)
C113 C108 N107 107.4(10)
C108 C109 C110 115.0(9)
C108 C109 C140 123.0(9)
C110 C109 C140 122.0(10)
C109 C110 H110 118.4
C109 C110 C111 123.2(11)
C111 C110 H110 118.4
C110 C111 C158 119.1(13)
C112 C111 C110 118.0(11)
C112 C111 C158 122.9(12)
C111 C112 H112 119.5
C113 C112 C111 121.0(11)
C113 C112 H112 119.5
C108 C113 C114 107.4(10)
C112 C113 C108 120.4(11)
C112 C113 C114 132.1(10)
C106 C114 C113 105.3(9)
C115 C114 C106 121.9(11)
C115 C114 C113 132.9(10)
C114 C115 H115 119.5
C116 C115 C114 121.0(12)
C116 C115 H115 119.5
C115 C116 H116 120.2
C115 C116 C117 119.5(12)
C117 C116 H116 120.2
C105 C117 C118 109.5(11)
C116 C117 C105 118.4(12)
C116 C117 C118 132.0(12)
C103 C118 C117 105.1(10)
C103 C118 C119 121.2(12)
C119 C118 C117 133.6(12)
C118 C119 H119 120.2
C120 C119 C118 119.6(12)
C120 C119 H119 120.2
C119 C120 C121 120.6(13)
C119 C120 C154 122.8(14)
C121 C120 C154 116.6(14)
C102 C121 H121 120.2
C120 C121 C102 119.6(12)
C120 C121 H121 120.2
N123 C122 C137 118.2(8)
C127 C122 N123 119.4(9)
C127 C122 C137 122.3(9)
N123 C124 C125 122.3(10)
N123 C124 C138 116.3(9)
C125 C124 C138 121.3(9)
C124 C125 H125 120.8
C126 C125 C124 118.5(10)
C126 C125 H125 120.8
C125 C126 H126 120.1
C125 C126 C127 119.7(9)
C127 C126 H126 120.1
C122 C127 C126 120.2(9)
C122 C127 H127 119.9
C126 C127 H127 119.9
C129 C128 C133 117.5(8)
C129 C128 C141 119.0(8)
C133 C128 C141 123.5(7)
N130 C129 C128 122.4(7)
N130 C129 H129 118.8
C128 C129 H129 118.8
N130 C131 H131 118.5
N130 C131 C132 122.9(8)
C132 C131 H131 118.5
C131 C132 C162 121.6(8)
C133 C132 C131 115.5(7)
C133 C132 C162 122.8(7)
C128 C133 H133 118.8
C132 C133 C128 122.4(7)
C132 C133 H133 118.8
C135 C134 C142 174(3)
C134 C135 C82 178(2)
C137 C136 C89 170.2(11)
C136 C137 C122 176.6(10)
C139 C138 C124 176.6(12)
C138 C139 C102 172.9(12)
C141 C140 C109 174.1(10)
C140 C141 C128 174.5(8)
O143 C142 C134 110.3(19)
O143 C142 C144 115(2)
O143 C142 C145 107(2)
C144 C142 C134 109(2)
C144 C142 C145 101(2)
C145 C142 C134 114(2)
C142 C144 H14A 109.5
C142 C144 H14B 109.5
C142 C144 H14C 109.5
H14A C144 H14B 109.5
H14A C144 H14C 109.5
H14B C144 H14C 109.5
C142 C145 H14D 109.5
C142 C145 H14E 109.5
C142 C145 H14F 109.5
H14D C145 H14E 109.5
H14D C145 H14F 109.5
H14E C145 H14F 109.5
C0CA C146 C100 105.1(14)
C0CA C146 C148 110(2)
C0CA C146 C149 115.7(19)
C148 C146 C100 108.1(14)
C149 C146 C100 113.8(15)
C149 C146 C148 103.6(17)
C146 C148 H14G 109.5
C146 C148 H14H 109.5
C146 C148 H14I 109.5
H14G C148 H14H 109.5
H14G C148 H14I 109.5
H14H C148 H14I 109.5
C146 C149 H14J 109.5
C146 C149 H14K 109.5
C146 C149 H14L 109.5
H14J C149 H14K 109.5
H14J C149 H14L 109.5
H14K C149 H14L 109.5
C91 C150 C152 112.6(8)
C91 C150 C153 112.7(9)
C151 C150 C91 108.7(10)
C151 C150 C152 109.0(9)
C151 C150 C153 107.2(8)
C153 C150 C152 106.6(10)
C150 C151 H15A 109.5
C150 C151 H15B 109.5
C150 C151 H15C 109.5
H15A C151 H15B 109.5
H15A C151 H15C 109.5
H15B C151 H15C 109.5
C150 C152 H15D 109.5
C150 C152 H15E 109.5
C150 C152 H15F 109.5
H15D C152 H15E 109.5
H15D C152 H15F 109.5
H15E C152 H15F 109.5
C150 C153 H15G 109.5
C150 C153 H15H 109.5
C150 C153 H15I 109.5
H15G C153 H15H 109.5
H15G C153 H15I 109.5
H15H C153 H15I 109.5
C120 C154 C155 104.1(19)
C156 C154 C120 109.5(15)
C156 C154 C155 103(2)
C156 C154 C157 126(2)
C157 C154 C120 109.1(16)
C157 C154 C155 103(2)
C154 C155 H15J 109.5
C154 C155 H15K 109.5
C154 C155 H15L 109.5
H15J C155 H15K 109.5
H15J C155 H15L 109.5
H15K C155 H15L 109.5
C154 C156 H15M 109.5
C154 C156 H15N 109.5
C154 C156 H15O 109.5
H15M C156 H15N 109.5
H15M C156 H15O 109.5
H15N C156 H15O 109.5
C154 C157 H15P 109.5
C154 C157 H15Q 109.5
C154 C157 H15R 109.5
H15P C157 H15Q 109.5
H15P C157 H15R 109.5
H15Q C157 H15R 109.5
C111 C158 C460 103.4(17)
C111 C158 C160 112.2(15)
C111 C158 C161 107.1(15)
C0AA C158 C111 116.0(16)
C0AA C158 C1AA 124(2)
C0AA C158 C460 98(2)
C1AA C158 C111 112.5(18)
C1AA C158 C460 97(2)
C159 C158 C111 113.1(15)
C159 C158 C160 114.6(17)
C159 C158 C161 106.6(16)
C160 C158 C161 102.3(19)
C132 C162 H16A 109.5
C132 C162 H16B 109.5
C132 C162 H16C 109.5
H16A C162 H16B 109.5
H16A C162 H16C 109.5
H16B C162 H16C 109.5
C158 C0AA H0AA 109.5
C158 C0AA H0AB 109.5
C158 C0AA H0AC 109.5
H0AA C0AA H0AB 109.5
H0AA C0AA H0AC 109.5
H0AB C0AA H0AC 109.5
C158 C1AA H1AA 109.5
C158 C1AA H1AB 109.5
C158 C1AA H1AC 109.5
H1AA C1AA H1AB 109.5
H1AA C1AA H1AC 109.5
H1AB C1AA H1AC 109.5
C158 C460 H46A 109.5
C158 C460 H46B 109.5
C158 C460 H46C 109.5
H46A C460 H46B 109.5
H46A C460 H46C 109.5
H46B C460 H46C 109.5
C158 C159 H15S 109.5
C158 C159 H15T 109.5
C158 C159 H15U 109.5
H15S C159 H15T 109.5
H15S C159 H15U 109.5
H15T C159 H15U 109.5
C158 C160 H16D 109.5
C158 C160 H16E 109.5
C158 C160 H16F 109.5
H16D C160 H16E 109.5
H16D C160 H16F 109.5
H16E C160 H16F 109.5
C158 C161 H16G 109.5
C158 C161 H16H 109.5
C158 C161 H16I 109.5
H16G C161 H16H 109.5
H16G C161 H16I 109.5
H16H C161 H16I 109.5
C260 C261 H261 118.7
C262 C261 C260 123(2)
C262 C261 H261 118.7
C261 C262 C308 110(3)
C263 C262 C261 119(3)
C263 C262 C308 128(3)
C244 C263 H263 119.0
C262 C263 C244 122(3)
C262 C263 H263 119.0
C309 C308 C262 117(2)
C309 C308 C310 107(2)
C309 C308 C311 110(2)
C310 C308 C262 94.8(19)
C311 C308 C262 113.2(19)
C311 C308 C310 114(2)
C308 C309 H30G 109.5
C308 C309 H30H 109.5
C308 C309 H30I 109.5
H30G C309 H30H 109.5
H30G C309 H30I 109.5
H30H C309 H30I 109.5
C308 C310 H31S 109.5
C308 C310 H31T 109.5
C308 C310 H31U 109.5
H31S C310 H31T 109.5
H31S C310 H31U 109.5
H31T C310 H31U 109.5
C308 C311 H31V 109.5
C308 C311 H31W 109.5
C308 C311 H31X 109.5
H31V C311 H31W 109.5
H31V C311 H31X 109.5
H31W C311 H31X 109.5

loop_
_geom_bond_atom_site_label_1
_geom_bond_atom_site_label_2
_geom_bond_distance
Pd1 Cl4 2.316(2)
Pd1 Cl5 2.314(3)
Pd1 N211 1.987(7)
Pd1 N285 2.032(7)
Pd33 Cl2 2.320(2)
Pd33 Cl33 2.307(2)
Pd33 N204 2.030(6)
Pd33 N292 2.010(6)
O224 H224 0.8400
O224 C223 1.435(17)
O305 H305 0.8400
O305 C304 1.477(19)
N165 H165 0.8800
N165 C164 1.388(9)
N165 C166 1.383(9)
N168 H168 0.8800
N168 C167 1.386(10)
N168 C169 1.365(9)
N185 H185 0.8800
N185 C184 1.387(11)
N185 C186 1.409(12)
N188 H188 0.8800
N188 C187 1.389(11)
N188 C189 1.393(12)
N204 C203 1.412(9)
N204 C205 1.341(9)
N211 C210 1.327(11)
N211 C212 1.368(10)
N246 H246 0.8800
N246 C245 1.405(12)
N246 C247 1.383(14)
N249 H249 0.8800
N249 C248 1.387(11)
N249 C250 1.375(11)
N266 H266 0.8800
N266 C265 1.402(12)
N266 C267 1.394(11)
N269 H269 0.8800
N269 C268 1.395(11)
N269 C270 1.365(12)
N285 C284 1.369(10)
N285 C286 1.307(11)
N292 C291 1.348(9)
N292 C293 1.365(9)
C7CA H7CA 0.9500
C7CA C195 1.401(15)
C7CA C197 1.321(16)
C163 C164 1.370(10)
C163 C182 1.412(11)
C163 C216 1.467(12)
C164 C179 1.434(10)
C166 C167 1.377(10)
C166 C178 1.393(10)
C167 C175 1.431(10)
C169 C170 1.389(11)
C169 C174 1.407(10)
C170 C171 1.406(10)
C170 C217 1.432(11)
C171 H171 0.9500
C171 C172 1.417(11)
C172 C173 1.363(11)
C172 C231 1.530(10)
C173 H173 0.9500
C173 C174 1.424(10)
C174 C175 1.439(11)
C175 C176 1.411(11)
C176 H176 0.9500
C176 C177 1.357(11)
C177 H177 0.9500
C177 C178 1.445(10)
C178 C179 1.433(10)
C179 C180 1.404(11)
C180 H180 0.9500
C180 C181 1.391(11)
C181 C182 1.395(12)
C181 C227 1.486(13)
C182 H182 0.9500
C183 C184 1.357(13)
C183 C202 1.430(12)
C183 C220 1.445(13)
C184 C199 1.403(13)
C186 C187 1.387(14)
C186 C198 1.398(12)
C187 C195 1.381(13)
C189 C190 1.379(14)
C189 C194 1.447(13)
C190 C191 1.380(14)
C190 C221 1.429(15)
C191 H191 0.9500
C191 C192 1.387(15)
C192 C193 1.443(17)
C192 C239 1.551(18)
C193 H193 0.9500
C193 C194 1.348(15)
C194 C195 1.490(15)
C197 H197 0.9500
C197 C198 1.448(15)
C198 C199 1.427(16)
C199 C200 1.428(16)
C200 H200 0.9500
C200 C201 1.358(15)
C201 C202 1.418(14)
C201 C235 1.522(15)
C202 H202 0.9500
C203 C208 1.353(10)
C203 C218 1.437(11)
C205 C206 1.373(10)
C205 C219 1.459(11)
C206 H206 0.9500
C206 C207 1.385(11)
C207 H207 0.9500
C207 C208 1.392(10)
C208 H208 0.9500
C209 C210 1.394(12)
C209 C214 1.410(12)
C209 C222 1.376(13)
C210 H210 0.9500
C212 H212 0.9500
C212 C213 1.353(13)
C213 C214 1.371(13)
C213 C243 1.511(11)
C214 H214 0.9500
C215 C216 1.203(12)
C215 C223 1.467(13)
C217 C218 1.172(10)
C219 C220 1.179(11)
C221 C222 1.226(14)
C223 C225 1.407(18)
C223 C226 1.451(17)
C225 H22A 0.9800
C225 H22B 0.9800
C225 H22C 0.9800
C226 H22D 0.9800
C226 H22E 0.9800
C226 H22F 0.9800
C227 C228 1.552(17)
C227 C229 1.554(16)
C227 C230 1.481(15)
C228 H22G 0.9800
C228 H22H 0.9800
C228 H22I 0.9800
C229 H22J 0.9800
C229 H22K 0.9800
C229 H22L 0.9800
C230 H23A 0.9800
C230 H23B 0.9800
C230 H23C 0.9800
C231 C232 1.552(13)
C231 C233 1.562(12)
C231 C234 1.518(13)
C232 H23D 0.9800
C232 H23E 0.9800
C232 H23F 0.9800
C233 H23G 0.9800
C233 H23H 0.9800
C233 H23I 0.9800
C234 H23J 0.9800
C234 H23K 0.9800
C234 H23L 0.9800
C235 C236 1.473(18)
C235 C237 1.616(17)
C235 C238 1.465(16)
C236 H23M 0.9800
C236 H23N 0.9800
C236 H23O 0.9800
C237 H23P 0.9800
C237 H23Q 0.9800
C237 H23R 0.9800
C238 H23S 0.9800
C238 H23T 0.9800
C238 H23U 0.9800
C239 C240 1.47(2)
C239 C241 1.47(2)
C239 C242 1.45(2)
C240 H24A 0.9800
C240 H24B 0.9800
C240 H24C 0.9800
C241 H24D 0.9800
C241 H24E 0.9800
C241 H24F 0.9800
C242 H24G 0.9800
C242 H24H 0.9800
C242 H24I 0.9800
C243 H24J 0.9800
C243 H24K 0.9800
C243 H24L 0.9800
C244 C245 1.376(12)
C244 C297 1.440(19)
C244 C463 1.408(17)
C244 C263 1.43(3)
C245 C260 1.408(12)
C247 C248 1.397(13)
C247 C259 1.374(14)
C248 C256 1.414(14)
C250 C251 1.393(12)
C250 C255 1.410(13)
C251 C252 1.361(12)
C251 C298 1.398(13)
C252 H252 0.9500
C252 C253 1.393(12)
C253 C254 1.412(13)
C253 C312 1.514(13)
C254 H254 0.9500
C254 C255 1.362(13)
C255 C256 1.469(13)
C256 C257 1.387(13)
C257 H257 0.9500
C257 C258 1.378(15)
C258 H258 0.9500
C258 C259 1.376(17)
C259 C260 1.446(15)
C260 C461 1.403(15)
C260 C261 1.408(14)
C264 C265 1.350(13)
C264 C283 1.391(13)
C264 C301 1.471(13)
C265 C280 1.428(12)
C267 C268 1.386(13)
C267 C279 1.379(12)
C268 C276 1.405(12)
C270 C271 1.401(14)
C270 C275 1.424(12)
C271 C272 1.398(13)
C271 C302 1.445(12)
C272 H272 0.9500
C272 C273 1.414(13)
C273 C274 1.392(15)
C273 C320 1.530(15)
C274 H274 0.9500
C274 C275 1.396(14)
C275 C276 1.450(14)
C276 C277 1.398(12)
C277 H277 0.9500
C277 C278 1.340(14)
C278 H278 0.9500
C278 C279 1.424(13)
C279 C280 1.427(13)
C280 C281 1.420(13)
C281 H281 0.9500
C281 C282 1.346(14)
C282 C283 1.414(14)
C282 C316 1.556(14)
C283 H283 0.9500
C284 C289 1.390(11)
C284 C299 1.430(13)
C286 C287 1.413(12)
C286 C300 1.432(12)
C287 H287 0.9500
C287 C288 1.407(12)
C288 H288 0.9500
C288 C289 1.365(12)
C289 H289 0.9500
C290 C291 1.392(11)
C290 C295 1.381(12)
C290 C303 1.449(11)
C291 H291 0.9500
C293 H293 0.9500
C293 C294 1.383(11)
C294 C295 1.383(11)
C294 C324 1.498(11)
C295 H295 0.9500
C296 C297 1.137(18)
C296 C304 1.43(2)
C298 C299 1.233(12)
C300 C301 1.186(12)
C302 C303 1.174(11)
C304 C306 1.51(3)
C304 C307 1.35(2)
C306 H30A 0.9800
C306 H30B 0.9800
C306 H30C 0.9800
C307 H30D 0.9800
C307 H30E 0.9800
C307 H30F 0.9800
C312 C313 1.520(13)
C312 C314 1.566(13)
C312 C315 1.546(13)
C313 H31A 0.9800
C313 H31B 0.9800
C313 H31C 0.9800
C314 H31D 0.9800
C314 H31E 0.9800
C314 H31F 0.9800
C315 H31G 0.9800
C315 H31H 0.9800
C315 H31I 0.9800
C316 C317 1.51(2)
C316 C318 1.535(18)
C316 C319 1.498(18)
C317 H31J 0.9800
C317 H31K 0.9800
C317 H31L 0.9800
C318 H31M 0.9800
C318 H31N 0.9800
C318 H31O 0.9800
C319 H31P 0.9800
C319 H31Q 0.9800
C319 H31R 0.9800
C320 C321 1.358(17)
C320 C322 1.36(2)
C320 C323 1.72(3)
C321 H32A 0.9800
C321 H32B 0.9800
C321 H32C 0.9800
C322 H32D 0.9800
C322 H32E 0.9800
C322 H32F 0.9800
C323 H32G 0.9800
C323 H32H 0.9800
C323 H32I 0.9800
C324 H32J 0.9800
C324 H32K 0.9800
C324 H32L 0.9800
C408 C409 1.503(19)
C408 C410 1.506(19)
C408 C411 1.496(19)
C408 C462 1.508(19)
C409 H40A 0.9800
C409 H40B 0.9800
C409 H40C 0.9800
C410 H41A 0.9800
C410 H41B 0.9800
C410 H41C 0.9800
C411 H41D 0.9800
C411 H41E 0.9800
C411 H41F 0.9800
C461 H461 0.9500
C461 C462 1.402(17)
C462 C463 1.391(17)
C463 H463 0.9500
Pd2 Cl3 2.308(2)
Pd2 Cl6 2.321(3)
Pd2 N47 1.973(7)
Pd2 N123 2.028(7)
Pd32 Cl1 2.3062(19)
Pd32 Cl32 2.3154(18)
Pd32 N41 2.044(6)
Pd32 N130 1.997(6)
O62 H62 0.8400
O62 C61 1.463(13)
O143 H143 0.8400
O143 C142 1.44(2)
N3 H3 0.8800
N3 C2 1.378(9)
N3 C4 1.371(10)
N6 H6 0.8800
N6 C5 1.393(9)
N6 C7 1.350(10)
N23 H23 0.8800
N23 C22 1.369(12)
N23 C24 1.386(10)
N26 H26 0.8800
N26 C25 1.367(11)
N26 C27 1.400(11)
N41 C42 1.328(10)
N41 C46 1.332(10)
N47 C48 1.312(11)
N47 C52 1.340(11)
N84 H84 0.8800
N84 C83 1.415(15)
N84 C85 1.426(15)
N87 H87 0.8800
N87 C86 1.340(12)
N87 C88 1.373(13)
N104 H104 0.8800
N104 C103 1.368(13)
N104 C105 1.424(13)
N107 H107 0.8800
N107 C106 1.361(12)
N107 C108 1.421(12)
N123 C122 1.378(11)
N123 C124 1.321(11)
N130 C129 1.336(9)
N130 C131 1.343(9)
C0CA H0CA 0.9800
C0CA H0CB 0.9800
C0CA H0CC 0.9800
C0CA C146 1.520(14)
C1 C2 1.410(12)
C1 C20 1.383(11)
C1 C54 1.429(12)
C2 C17 1.419(11)
C4 C5 1.403(11)
C4 C16 1.392(11)
C5 C13 1.427(11)
C7 C8 1.426(12)
C7 C12 1.397(12)
C8 C9 1.369(12)
C8 C55 1.449(14)
C9 H9 0.9500
C9 C10 1.411(14)
C10 C11 1.387(13)
C10 C69 1.584(14)
C11 H11 0.9500
C11 C12 1.373(12)
C12 C13 1.448(12)
C13 C14 1.431(12)
C14 H14 0.9500
C14 C15 1.354(12)
C15 H15 0.9500
C15 C16 1.404(12)
C16 C17 1.458(11)
C17 C18 1.397(11)
C18 H18 0.9500
C18 C19 1.374(13)
C19 C20 1.379(12)
C19 C65 1.565(11)
C20 H20 0.9500
C21 C22 1.444(13)
C21 C40 1.385(15)
C21 C58 1.395(14)
C22 C37 1.420(13)
C24 C25 1.382(13)
C24 C36 1.423(13)
C25 C33 1.431(11)
C27 C28 1.386(13)
C27 C32 1.411(13)
C28 C29 1.404(11)
C28 C59 1.405(16)
C29 H29 0.9500
C29 C30 1.410(14)
C30 C31 1.384(14)
C30 C77 1.529(12)
C31 H31 0.9500
C31 C32 1.419(12)
C32 C33 1.443(13)
C33 C34 1.389(14)
C34 H34 0.9500
C34 C35 1.338(14)
C35 H35 0.9500
C35 C36 1.448(12)
C36 C37 1.420(14)
C37 C38 1.392(15)
C38 H38 0.9500
C38 C39 1.356(15)
C39 C40 1.448(16)
C39 C73 1.615(19)
C40 H40 0.9500
C42 C43 1.406(10)
C42 C57 1.456(13)
C43 H43 0.9500
C43 C44 1.386(11)
C44 H44 0.9500
C44 C45 1.362(12)
C45 H45 0.9500
C45 C46 1.408(10)
C46 C56 1.425(13)
C48 H48 0.9500
C48 C49 1.379(14)
C49 C50 1.370(15)
C49 C81 1.555(14)
C50 H50 0.9500
C50 C51 1.386(13)
C51 C52 1.393(12)
C51 C60 1.437(15)
C52 H52 0.9500
C53 C54 1.209(12)
C53 C61 1.430(14)
C55 C56 1.180(12)
C57 C58 1.198(12)
C59 C60 1.194(14)
C61 C63 1.411(17)
C61 C64 1.501(17)
C63 H63A 0.9800
C63 H63B 0.9800
C63 H63C 0.9800
C64 H64A 0.9800
C64 H64B 0.9800
C64 H64C 0.9800
C65 C66 1.526(14)
C65 C67 1.505(14)
C65 C68 1.489(16)
C66 H66A 0.9800
C66 H66B 0.9800
C66 H66C 0.9800
C67 H67A 0.9800
C67 H67B 0.9800
C67 H67C 0.9800
C68 H68A 0.9800
C68 H68B 0.9800
C68 H68C 0.9800
C69 C70 1.535(14)
C69 C71 1.511(14)
C69 C72 1.532(15)
C70 H70A 0.9800
C70 H70B 0.9800
C70 H70C 0.9800
C71 H71A 0.9800
C71 H71B 0.9800
C71 H71C 0.9800
C72 H72A 0.9800
C72 H72B 0.9800
C72 H72C 0.9800
C73 C74 1.504(19)
C73 C75 1.56(2)
C73 C76 1.536(18)
C74 H74A 0.9800
C74 H74B 0.9800
C74 H74C 0.9800
C75 H75A 0.9800
C75 H75B 0.9800
C75 H75C 0.9800
C76 H76A 0.9800
C76 H76B 0.9800
C76 H76C 0.9800
C77 C78 1.529(15)
C77 C79 1.533(15)
C77 C80 1.545(17)
C78 H78A 0.9800
C78 H78B 0.9800
C78 H78C 0.9800
C79 H79A 0.9800
C79 H79B 0.9800
C79 H79C 0.9800
C80 H80A 0.9800
C80 H80B 0.9800
C80 H80C 0.9800
C81 H81A 0.9800
C81 H81B 0.9800
C81 H81C 0.9800
C82 C83 1.369(18)
C82 C101 1.401(18)
C82 C135 1.38(2)
C83 C98 1.467(19)
C85 C86 1.348(16)
C85 C97 1.447(14)
C86 C94 1.434(17)
C88 C89 1.429(13)
C88 C93 1.436(14)
C89 C90 1.369(13)
C89 C136 1.406(13)
C90 H90 0.9500
C90 C91 1.458(12)
C91 C92 1.400(13)
C91 C150 1.523(16)
C92 H92 0.9500
C92 C93 1.344(15)
C93 C94 1.435(16)
C94 C95 1.415(13)
C95 H95 0.9500
C95 C96 1.405(16)
C96 H96 0.9500
C96 C97 1.392(19)
C97 C98 1.428(19)
C98 C99 1.398(15)
C99 H99 0.9500
C99 C100 1.41(2)
C100 C101 1.45(2)
C100 C146 1.595(19)
C101 H101 0.9500
C102 C103 1.377(15)
C102 C121 1.435(16)
C102 C139 1.447(17)
C103 C118 1.388(15)
C105 C106 1.367(15)
C105 C117 1.433(15)
C106 C114 1.398(13)
C108 C109 1.389(13)
C108 C113 1.397(13)
C109 C110 1.393(13)
C109 C140 1.410(14)
C110 H110 0.9500
C110 C111 1.421(15)
C111 C112 1.359(17)
C111 C158 1.551(17)
C112 H112 0.9500
C112 C113 1.352(14)
C113 C114 1.482(15)
C114 C115 1.387(15)
C115 H115 0.9500
C115 C116 1.347(16)
C116 H116 0.9500
C116 C117 1.427(16)
C117 C118 1.433(16)
C118 C119 1.408(17)
C119 H119 0.9500
C119 C120 1.349(19)
C120 C121 1.410(17)
C120 C154 1.63(2)
C121 H121 0.9500
C122 C127 1.366(11)
C122 C137 1.438(14)
C124 C125 1.400(12)
C124 C138 1.429(15)
C125 H125 0.9500
C125 C126 1.343(13)
C126 H126 0.9500
C126 C127 1.400(13)
C127 H127 0.9500
C128 C129 1.379(10)
C128 C133 1.389(11)
C128 C141 1.435(13)
C129 H129 0.9500
C131 H131 0.9500
C131 C132 1.415(10)
C132 C133 1.372(11)
C132 C162 1.495(11)
C133 H133 0.9500
C134 C135 1.11(2)
C134 C142 1.55(3)
C136 C137 1.205(13)
C138 C139 1.196(15)
C140 C141 1.187(12)
C142 C144 1.48(2)
C142 C145 1.50(2)
C144 H14A 0.9800
C144 H14B 0.9800
C144 H14C 0.9800
C145 H14D 0.9800
C145 H14E 0.9800
C145 H14F 0.9800
C146 C148 1.523(14)
C146 C149 1.523(14)
C148 H14G 0.9800
C148 H14H 0.9800
C148 H14I 0.9800
C149 H14J 0.9800
C149 H14K 0.9800
C149 H14L 0.9800
C150 C151 1.523(12)
C150 C152 1.546(15)
C150 C153 1.539(13)
C151 H15A 0.9800
C151 H15B 0.9800
C151 H15C 0.9800
C152 H15D 0.9800
C152 H15E 0.9800
C152 H15F 0.9800
C153 H15G 0.9800
C153 H15H 0.9800
C153 H15I 0.9800
C154 C155 1.87(4)
C154 C156 1.39(2)
C154 C157 1.40(2)
C155 H15J 0.9800
C155 H15K 0.9800
C155 H15L 0.9800
C156 H15M 0.9800
C156 H15N 0.9800
C156 H15O 0.9800
C157 H15P 0.9800
C157 H15Q 0.9800
C157 H15R 0.9800
C158 C0AA 1.459(17)
C158 C1AA 1.49(3)
C158 C460 1.556(19)
C158 C159 1.48(2)
C158 C160 1.56(3)
C158 C161 1.569(17)
C162 H16A 0.9800
C162 H16B 0.9800
C162 H16C 0.9800
C0AA H0AA 0.9800
C0AA H0AB 0.9800
C0AA H0AC 0.9800
C1AA H1AA 0.9800
C1AA H1AB 0.9800
C1AA H1AC 0.9800
C460 H46A 0.9800
C460 H46B 0.9800
C460 H46C 0.9800
C159 H15S 0.9800
C159 H15T 0.9800
C159 H15U 0.9800
C160 H16D 0.9800
C160 H16E 0.9800
C160 H16F 0.9800
C161 H16G 0.9800
C161 H16H 0.9800
C161 H16I 0.9800
C261 H261 0.9500
C261 C262 1.39(4)
C262 C263 1.35(4)
C262 C308 1.594(18)
C263 H263 0.9500
C308 C309 1.587(18)
C308 C310 1.591(18)
C308 C311 1.589(18)
C309 H30G 0.9800
C309 H30H 0.9800
C309 H30I 0.9800
C310 H31S 0.9800
C310 H31T 0.9800
C310 H31U 0.9800
C311 H31V 0.9800
C311 H31W 0.9800
C311 H31X 0.9800

loop_
_geom_torsion_atom_site_label_1
_geom_torsion_atom_site_label_2
_geom_torsion_atom_site_label_3
_geom_torsion_atom_site_label_4
_geom_torsion
Pd1 N211 C210 C209 172.7(7)
Pd1 N211 C212 C213 -178.9(8)
Pd1 N285 C284 C289 -178.1(6)
Pd1 N285 C284 C299 1.8(10)
Pd1 N285 C286 C287 -179.5(6)
Pd1 N285 C286 C300 0.0(11)
Pd33 N204 C203 C208 177.6(5)
Pd33 N204 C203 C218 -0.7(8)
Pd33 N204 C205 C206 -177.9(5)
Pd33 N204 C205 C219 3.1(9)
Pd33 N292 C291 C290 173.1(6)
Pd33 N292 C293 C294 -177.2(6)
N165 C164 C179 C178 3.4(9)
N165 C164 C179 C180 -176.7(8)
N165 C166 C167 N168 -4.1(14)
N165 C166 C167 C175 178.1(7)
N165 C166 C178 C177 180.0(7)
N165 C166 C178 C179 2.8(9)
N168 C167 C175 C174 1.0(9)
N168 C167 C175 C176 -175.7(7)
N168 C169 C170 C171 178.6(8)
N168 C169 C170 C217 -5.7(13)
N168 C169 C174 C173 -178.4(7)
N168 C169 C174 C175 1.2(9)
N185 C184 C199 C198 1.1(11)
N185 C184 C199 C200 174.8(8)
N185 C186 C187 N188 -4.4(19)
N185 C186 C187 C195 178.6(10)
N185 C186 C198 C197 -176.9(9)
N185 C186 C198 C199 2.4(11)
N188 C187 C195 C7CA -178.5(10)
N188 C187 C195 C194 2.8(12)
N188 C189 C190 C191 -176.8(10)
N188 C189 C190 C221 -2.0(18)
N188 C189 C194 C193 177.4(11)
N188 C189 C194 C195 0.5(11)
N204 C203 C208 C207 0.9(11)
N204 C205 C206 C207 -0.2(11)
N211 C212 C213 C214 6.3(15)
N211 C212 C213 C243 -177.6(9)
N246 C245 C260 C259 1.3(11)
N246 C245 C260 C461 174(3)
N246 C245 C260 C261 -177.6(17)
N246 C247 C248 N249 -4(2)
N246 C247 C248 C256 178.3(10)
N246 C247 C259 C258 178.8(11)
N246 C247 C259 C260 2.3(14)
N249 C248 C256 C255 -1.8(11)
N249 C248 C256 C257 -176.7(9)
N249 C250 C251 C252 175.3(8)
N249 C250 C251 C298 -5.6(14)
N249 C250 C255 C254 -173.2(8)
N249 C250 C255 C256 1.4(11)
N266 C265 C280 C279 -2.1(11)
N266 C265 C280 C281 177.2(8)
N266 C267 C268 N269 -1.6(19)
N266 C267 C268 C276 179.5(9)
N266 C267 C279 C278 -178.0(9)
N266 C267 C279 C280 1.5(11)
N269 C268 C276 C275 -0.9(11)
N269 C268 C276 C277 179.2(9)
N269 C270 C271 C272 -174.4(10)
N269 C270 C271 C302 1.6(17)
N269 C270 C275 C274 175.6(10)
N269 C270 C275 C276 -2.0(12)
N285 C284 C289 C288 -0.6(12)
N285 C286 C287 C288 -4.2(13)
N292 C293 C294 C295 4.4(12)
N292 C293 C294 C324 -174.7(8)
C7CA C197 C198 C186 -4.1(17)
C7CA C197 C198 C199 176.9(12)
C163 C164 C179 C178 179.5(7)
C163 C164 C179 C180 -0.7(12)
C164 N165 C166 C167 177.2(8)
C164 N165 C166 C178 -0.6(9)
C164 C163 C182 C181 -0.8(13)
C164 C179 C180 C181 -0.5(14)
C166 N165 C164 C163 -177.4(8)
C166 N165 C164 C179 -1.8(9)
C166 C167 C175 C174 179.2(7)
C166 C167 C175 C176 2.6(12)
C166 C178 C179 C164 -3.7(9)
C166 C178 C179 C180 176.4(10)
C167 N168 C169 C170 176.1(8)
C167 N168 C169 C174 -0.6(9)
C167 C166 C178 C177 1.9(12)
C167 C166 C178 C179 -175.3(7)
C167 C175 C176 C177 1.5(12)
C169 N168 C167 C166 -178.2(8)
C169 N168 C167 C175 -0.2(9)
C169 C170 C171 C172 1.6(14)
C169 C174 C175 C167 -1.3(9)
C169 C174 C175 C176 174.5(9)
C170 C169 C174 C173 4.7(13)
C170 C169 C174 C175 -175.7(8)
C170 C171 C172 C173 2.4(14)
C170 C171 C172 C231 -172.3(9)
C171 C172 C173 C174 -2.9(13)
C171 C172 C231 C232 -44.4(12)
C171 C172 C231 C233 -163.7(8)
C171 C172 C231 C234 76.5(10)
C172 C173 C174 C169 -0.5(12)
C172 C173 C174 C175 -180.0(9)
C173 C172 C231 C232 141.0(9)
C173 C172 C231 C233 21.7(12)
C173 C172 C231 C234 -98.1(10)
C173 C174 C175 C167 178.2(9)
C173 C174 C175 C176 -6.0(17)
C174 C169 C170 C171 -5.1(13)
C174 C169 C170 C217 170.6(8)
C174 C175 C176 C177 -173.8(9)
C175 C176 C177 C178 -3.8(12)
C176 C177 C178 C166 2.2(12)
C176 C177 C178 C179 178.5(9)
C177 C178 C179 C164 179.6(8)
C177 C178 C179 C180 -0.2(17)
C178 C166 C167 N168 173.6(8)
C178 C166 C167 C175 -4.2(12)
C178 C179 C180 C181 179.4(10)
C179 C180 C181 C182 0.9(14)
C179 C180 C181 C227 175.6(10)
C180 C181 C182 C163 -0.2(14)
C180 C181 C227 C228 -129.4(11)
C180 C181 C227 C229 115.7(11)
C180 C181 C227 C230 -14.2(17)
C182 C163 C164 N165 176.4(8)
C182 C163 C164 C179 1.3(12)
C182 C181 C227 C228 45.3(14)
C182 C181 C227 C229 -69.7(12)
C182 C181 C227 C230 160.5(12)
C183 C184 C199 C198 -177.9(9)
C183 C184 C199 C200 -4.1(14)
C184 N185 C186 C187 -179.0(10)
C184 N185 C186 C198 -1.7(10)
C184 C183 C202 C201 0.7(13)
C184 C199 C200 C201 3.2(16)
C186 N185 C184 C183 179.2(9)
C186 N185 C184 C199 0.3(10)
C186 C187 C195 C7CA -1.0(16)
C186 C187 C195 C194 -179.6(9)
C186 C198 C199 C184 -2.2(12)
C186 C198 C199 C200 -174.0(11)
C187 N188 C189 C190 -178.4(10)
C187 N188 C189 C194 1.2(11)
C187 C186 C198 C197 0.9(15)
C187 C186 C198 C199 -179.9(9)
C189 N188 C187 C186 -179.7(10)
C189 N188 C187 C195 -2.6(11)
C189 C190 C191 C192 -1.8(18)
C189 C194 C195 C7CA 179.5(12)
C189 C194 C195 C187 -2.0(12)
C190 C189 C194 C193 -2.9(17)
C190 C189 C194 C195 -179.8(9)
C190 C191 C192 C193 -1(2)
C190 C191 C192 C239 177.0(14)
C191 C192 C193 C194 2(2)
C191 C192 C239 C240 134.3(18)
C191 C192 C239 C241 15(3)
C191 C192 C239 C242 -100(2)
C192 C193 C194 C189 0.2(19)
C192 C193 C194 C195 176.2(13)
C193 C192 C239 C240 -48(2)
C193 C192 C239 C241 -167.3(19)
C193 C192 C239 C242 78(2)
C193 C194 C195 C7CA 3(2)
C193 C194 C195 C187 -178.5(13)
C194 C189 C190 C191 3.6(15)
C194 C189 C190 C221 178.4(10)
C195 C7CA C197 C198 5(2)
C197 C7CA C195 C187 -2(2)
C197 C7CA C195 C194 175.9(12)
C197 C198 C199 C184 176.9(11)
C197 C198 C199 C200 5(2)
C198 C186 C187 N188 178.5(9)
C198 C186 C187 C195 1.6(15)
C198 C199 C200 C201 174.4(12)
C199 C200 C201 C202 -0.3(17)
C199 C200 C201 C235 -177.2(10)
C200 C201 C202 C183 -1.7(14)
C200 C201 C235 C236 103.8(14)
C200 C201 C235 C237 -7.3(17)
C200 C201 C235 C238 -134.7(14)
C202 C183 C184 N185 -176.4(8)
C202 C183 C184 C199 2.3(14)
C202 C201 C235 C236 -73.1(14)
C202 C201 C235 C237 175.8(11)
C202 C201 C235 C238 48.4(16)
C203 N204 C205 C206 2.8(10)
C203 N204 C205 C219 -176.2(6)
C205 N204 C203 C208 -3.1(10)
C205 N204 C203 C218 178.7(6)
C205 C206 C207 C208 -2.2(11)
C206 C207 C208 C203 1.8(11)
C210 N211 C212 C213 -1.3(14)
C210 C209 C214 C213 -0.4(15)
C212 N211 C210 C209 -5.2(14)
C212 C213 C214 C209 -5.2(15)
C214 C209 C210 N211 5.9(14)
C216 C163 C164 N165 0.9(13)
C216 C163 C164 C179 -174.2(8)
C216 C163 C182 C181 174.5(9)
C217 C170 C171 C172 -173.8(9)
C218 C203 C208 C207 179.0(7)
C219 C205 C206 C207 178.7(7)
C220 C183 C184 N185 -1.6(15)
C220 C183 C184 C199 177.1(8)
C220 C183 C202 C201 -174.2(8)
C221 C190 C191 C192 -176.7(12)
C222 C209 C210 N211 -172.0(9)
C222 C209 C214 C213 177.4(10)
C227 C181 C182 C163 -175.2(9)
C231 C172 C173 C174 171.6(8)
C235 C201 C202 C183 175.4(9)
C239 C192 C193 C194 -176.4(14)
C243 C213 C214 C209 178.8(10)
C244 C245 C260 C259 178.3(10)
C244 C245 C260 C461 -9(4)
C244 C245 C260 C261 -0.6(13)
C245 N246 C247 C248 179.2(11)
C245 N246 C247 C259 -1.5(13)
C245 C244 C463 C462 -13(6)
C245 C244 C263 C262 1(3)
C245 C260 C461 C462 4(6)
C245 C260 C261 C262 2(3)
C247 N246 C245 C244 -176.8(10)
C247 N246 C245 C260 0.0(11)
C247 C248 C256 C255 176.4(9)
C247 C248 C256 C257 1.5(15)
C247 C259 C260 C245 -2.2(13)
C247 C259 C260 C461 -173(4)
C247 C259 C260 C261 176(2)
C248 N249 C250 C251 174.4(9)
C248 N249 C250 C255 -2.5(10)
C248 C247 C259 C258 -1.8(18)
C248 C247 C259 C260 -178.3(10)
C248 C256 C257 C258 0.8(16)
C250 N249 C248 C247 -175.2(11)
C250 N249 C248 C256 2.7(11)
C250 C251 C252 C253 3.2(14)
C250 C255 C256 C248 0.2(11)
C250 C255 C256 C257 174.0(11)
C251 C250 C255 C254 9.7(14)
C251 C250 C255 C256 -175.7(8)
C251 C252 C253 C254 0.2(14)
C251 C252 C253 C312 -172.5(9)
C252 C253 C254 C255 1.3(14)
C252 C253 C312 C313 -39.9(12)
C252 C253 C312 C314 -161.5(9)
C252 C253 C312 C315 81.2(11)
C253 C254 C255 C250 -6.0(15)
C253 C254 C255 C256 -178.6(11)
C254 C253 C312 C313 148.0(9)
C254 C253 C312 C314 26.4(13)
C254 C253 C312 C315 -90.9(11)
C254 C255 C256 C248 173.4(11)
C254 C255 C256 C257 -13(2)
C255 C250 C251 C252 -8.2(13)
C255 C250 C251 C298 171.0(9)
C255 C256 C257 C258 -172.4(11)
C256 C257 C258 C259 -3.6(18)
C257 C258 C259 C247 4.1(19)
C257 C258 C259 C260 179.5(12)
C258 C259 C260 C245 -178.0(14)
C258 C259 C260 C461 11(5)
C258 C259 C260 C261 1(3)
C259 C247 C248 N249 176.8(11)
C259 C247 C248 C256 -1.0(16)
C259 C260 C461 C462 174(3)
C259 C260 C261 C262 -176(2)
C260 C461 C462 C408 -179(4)
C260 C461 C462 C463 -4(8)
C260 C261 C262 C263 -2(4)
C260 C261 C262 C308 162(3)
C264 C265 C280 C279 179.8(10)
C264 C265 C280 C281 -1.0(15)
C265 N266 C267 C268 177.8(10)
C265 N266 C267 C279 -2.8(11)
C265 C264 C283 C282 -0.1(17)
C265 C280 C281 C282 3.0(15)
C267 N266 C265 C264 -179.1(11)
C267 N266 C265 C280 3.0(10)
C267 C268 C276 C275 178.2(9)
C267 C268 C276 C277 -1.7(15)
C267 C279 C280 C265 0.4(11)
C267 C279 C280 C281 -178.6(11)
C268 N269 C270 C271 180.0(11)
C268 N269 C270 C275 1.4(11)
C268 C267 C279 C278 1.5(15)
C268 C267 C279 C280 -179.1(9)
C268 C276 C277 C278 1.5(16)
C270 N269 C268 C267 -179.3(11)
C270 N269 C268 C276 -0.3(11)
C270 C271 C272 C273 -2.0(17)
C270 C275 C276 C268 1.8(11)
C270 C275 C276 C277 -178.4(11)
C271 C270 C275 C274 -3.1(16)
C271 C270 C275 C276 179.2(9)
C271 C272 C273 C274 -1.0(18)
C271 C272 C273 C320 178.3(12)
C272 C273 C274 C275 1.9(18)
C272 C273 C320 C321 136.5(18)
C272 C273 C320 C322 -7(3)
C272 C273 C320 C323 -106.8(16)
C273 C274 C275 C270 0.1(17)
C273 C274 C275 C276 177.0(12)
C274 C273 C320 C321 -44(2)
C274 C273 C320 C322 172(2)
C274 C273 C320 C323 72.4(16)
C274 C275 C276 C268 -175.4(12)
C274 C275 C276 C277 4(2)
C275 C270 C271 C272 4.0(15)
C275 C270 C271 C302 -179.9(9)
C275 C276 C277 C278 -178.3(11)
C276 C277 C278 C279 0.1(16)
C277 C278 C279 C267 -1.6(16)
C277 C278 C279 C280 179.1(11)
C278 C279 C280 C265 179.8(11)
C278 C279 C280 C281 1(2)
C279 C267 C268 N269 179.1(10)
C279 C267 C268 C276 0.2(15)
C279 C280 C281 C282 -178.0(11)
C280 C281 C282 C283 -3.6(17)
C280 C281 C282 C316 178.5(10)
C281 C282 C283 C264 2.1(17)
C281 C282 C316 C317 46.0(18)
C281 C282 C316 C318 -69.1(16)
C281 C282 C316 C319 171.9(13)
C283 C264 C265 N266 -178.0(10)
C283 C264 C265 C280 -0.4(16)
C283 C282 C316 C317 -131.9(15)
C283 C282 C316 C318 113.0(14)
C283 C282 C316 C319 -5.9(19)
C284 N285 C286 C287 4.3(13)
C284 N285 C286 C300 -176.2(8)
C286 N285 C284 C289 -1.8(12)
C286 N285 C284 C299 178.1(8)
C286 C287 C288 C289 1.7(13)
C287 C288 C289 C284 0.5(13)
C291 N292 C293 C294 -3.6(12)
C291 C290 C295 C294 -3.8(12)
C293 N292 C291 C290 -1.1(11)
C293 C294 C295 C290 -0.6(12)
C295 C290 C291 N292 4.7(12)
C297 C244 C245 N246 -0.5(17)
C297 C244 C245 C260 -176.8(13)
C297 C244 C463 C462 177(4)
C297 C244 C263 C262 177(2)
C298 C251 C252 C253 -175.9(9)
C299 C284 C289 C288 179.5(8)
C300 C286 C287 C288 176.3(8)
C301 C264 C265 N266 -3.6(18)
C301 C264 C265 C280 174.1(9)
C301 C264 C283 C282 -174.6(10)
C302 C271 C272 C273 -178.1(10)
C303 C290 C291 N292 -174.0(7)
C303 C290 C295 C294 174.8(8)
C312 C253 C254 C255 173.7(9)
C316 C282 C283 C264 -180.0(11)
C320 C273 C274 C275 -177.3(12)
C324 C294 C295 C290 178.5(8)
C408 C462 C463 C244 -176(4)
C409 C408 C462 C461 -54(5)
C409 C408 C462 C463 132(4)
C410 C408 C462 C461 -173(4)
C410 C408 C462 C463 12(6)
C411 C408 C462 C461 74(5)
C411 C408 C462 C463 -101(5)
C461 C462 C463 C244 9(8)
C463 C244 C245 N246 -170(3)
C463 C244 C245 C260 13(3)
Pd2 N47 C48 C49 -178.3(7)
Pd2 N47 C52 C51 173.7(6)
Pd2 N123 C122 C127 -177.6(6)
Pd2 N123 C122 C137 1.4(10)
Pd2 N123 C124 C125 179.5(6)
Pd2 N123 C124 C138 -1.9(11)
Pd32 N41 C42 C43 -178.6(5)
Pd32 N41 C42 C57 0.3(9)
Pd32 N41 C46 C45 -179.5(5)
Pd32 N41 C46 C56 1.0(9)
Pd32 N130 C129 C128 174.0(5)
Pd32 N130 C131 C132 -177.0(5)
N3 C2 C17 C16 0.3(7)
N3 C2 C17 C18 -179.2(6)
N3 C4 C5 N6 -5.6(12)
N3 C4 C5 C13 -179.9(6)
N3 C4 C16 C15 179.9(6)
N3 C4 C16 C17 0.8(7)
N6 C5 C13 C12 3.8(7)
N6 C5 C13 C14 -174.3(6)
N6 C7 C8 C9 176.7(7)
N6 C7 C8 C55 -4.7(11)
N6 C7 C12 C11 -176.9(6)
N6 C7 C12 C13 2.7(8)
N23 C22 C37 C36 1.8(11)
N23 C22 C37 C38 176.5(9)
N23 C24 C25 N26 -3.9(16)
N23 C24 C25 C33 176.6(8)
N23 C24 C36 C35 -176.8(8)
N23 C24 C36 C37 2.6(10)
N26 C25 C33 C32 0.6(8)
N26 C25 C33 C34 179.0(7)
N26 C27 C28 C29 -179.8(8)
N26 C27 C28 C59 0.9(15)
N26 C27 C32 C31 178.3(7)
N26 C27 C32 C33 -1.0(9)
N41 C42 C43 C44 -3.7(11)
N47 C48 C49 C50 3.6(15)
N47 C48 C49 C81 -175.5(9)
N84 C83 C98 C97 -4.1(13)
N84 C83 C98 C99 174.8(10)
N84 C85 C86 N87 -2.0(19)
N84 C85 C86 C94 178.1(10)
N84 C85 C97 C96 -177.8(10)
N84 C85 C97 C98 -2.2(12)
N87 C86 C94 C93 0.1(11)
N87 C86 C94 C95 -177.7(8)
N87 C88 C89 C90 174.8(9)
N87 C88 C89 C136 -5.4(14)
N87 C88 C93 C92 -173.8(8)
N87 C88 C93 C94 -0.2(10)
N104 C103 C118 C117 0.2(14)
N104 C103 C118 C119 -179.8(12)
N104 C105 C106 N107 -1(2)
N104 C105 C106 C114 179.0(10)
N104 C105 C117 C116 -179.2(10)
N104 C105 C117 C118 2.0(13)
N107 C106 C114 C113 -1.0(11)
N107 C106 C114 C115 178.7(9)
N107 C108 C109 C110 -178.4(8)
N107 C108 C109 C140 0.1(14)
N107 C108 C113 C112 179.8(9)
N107 C108 C113 C114 -4.0(10)
N123 C122 C127 C126 -2.5(12)
N123 C124 C125 C126 -1.3(13)
N130 C131 C132 C133 2.1(10)
N130 C131 C132 C162 -174.6(6)
C1 C2 C17 C16 179.1(6)
C1 C2 C17 C18 -0.4(10)
C2 N3 C4 C5 177.5(7)
C2 N3 C4 C16 -0.7(7)
C2 C1 C20 C19 0.9(11)
C2 C17 C18 C19 1.3(10)
C4 N3 C2 C1 -178.5(7)
C4 N3 C2 C17 0.2(7)
C4 C5 C13 C12 179.1(6)
C4 C5 C13 C14 1.0(10)
C4 C16 C17 C2 -0.7(7)
C4 C16 C17 C18 178.7(7)
C5 N6 C7 C8 178.5(7)
C5 N6 C7 C12 -0.4(8)
C5 C4 C16 C15 1.5(10)
C5 C4 C16 C17 -177.5(6)
C5 C13 C14 C15 0.1(11)
C7 N6 C5 C4 -177.0(7)
C7 N6 C5 C13 -2.2(7)
C7 C8 C9 C10 0.9(12)
C7 C12 C13 C5 -3.9(8)
C7 C12 C13 C14 173.8(8)
C8 C7 C12 C11 4.2(11)
C8 C7 C12 C13 -176.2(6)
C8 C9 C10 C11 3.0(13)
C8 C9 C10 C69 -172.7(8)
C9 C10 C11 C12 -3.4(12)
C9 C10 C69 C70 78.0(11)
C9 C10 C69 C71 -39.5(13)
C9 C10 C69 C72 -160.6(9)
C10 C11 C12 C7 -0.1(11)
C10 C11 C12 C13 -179.6(8)
C11 C10 C69 C70 -97.7(11)
C11 C10 C69 C71 144.8(10)
C11 C10 C69 C72 23.7(12)
C11 C12 C13 C5 175.6(8)
C11 C12 C13 C14 -6.7(15)
C12 C7 C8 C9 -4.5(11)
C12 C7 C8 C55 174.1(7)
C12 C13 C14 C15 -177.3(8)
C13 C14 C15 C16 -0.4(11)
C14 C15 C16 C4 -0.4(11)
C14 C15 C16 C17 178.3(8)
C15 C16 C17 C2 -179.6(8)
C15 C16 C17 C18 -0.1(14)
C16 C4 C5 N6 172.4(6)
C16 C4 C5 C13 -1.8(9)
C16 C17 C18 C19 -178.1(7)
C17 C18 C19 C20 -1.0(11)
C17 C18 C19 C65 178.0(6)
C18 C19 C20 C1 -0.1(12)
C18 C19 C65 C66 -148.9(9)
C18 C19 C65 C67 89.7(13)
C18 C19 C65 C68 -29.9(11)
C20 C1 C2 N3 177.9(7)
C20 C1 C2 C17 -0.6(10)
C20 C19 C65 C66 30.0(12)
C20 C19 C65 C67 -91.4(12)
C20 C19 C65 C68 149.1(9)
C21 C22 C37 C36 -176.7(9)
C21 C22 C37 C38 -2.1(15)
C22 N23 C24 C25 -177.0(9)
C22 N23 C24 C36 -1.4(9)
C22 C21 C40 C39 1.2(18)
C22 C37 C38 C39 3.1(18)
C24 N23 C22 C21 178.0(10)
C24 N23 C22 C37 -0.3(10)
C24 C25 C33 C32 -179.8(7)
C24 C25 C33 C34 -1.4(12)
C24 C36 C37 C22 -2.6(10)
C24 C36 C37 C38 -176.1(12)
C25 N26 C27 C28 -176.8(8)
C25 N26 C27 C32 1.4(8)
C25 C24 C36 C35 -0.7(13)
C25 C24 C36 C37 178.7(8)
C25 C33 C34 C35 0.4(13)
C27 N26 C25 C24 179.2(9)
C27 N26 C25 C33 -1.3(9)
C27 C28 C29 C30 2.0(13)
C27 C32 C33 C25 0.3(9)
C27 C32 C33 C34 -177.8(9)
C28 C27 C32 C31 -3.3(12)
C28 C27 C32 C33 177.4(8)
C28 C29 C30 C31 -4.9(13)
C28 C29 C30 C77 176.1(8)
C29 C30 C31 C32 3.6(12)
C29 C30 C77 C78 62.1(12)
C29 C30 C77 C79 -59.0(12)
C29 C30 C77 C80 -177.1(8)
C30 C31 C32 C27 0.2(12)
C30 C31 C32 C33 179.3(8)
C31 C30 C77 C78 -116.9(12)
C31 C30 C77 C79 122.0(11)
C31 C30 C77 C80 3.9(13)
C31 C32 C33 C25 -178.9(8)
C31 C32 C33 C34 3.0(16)
C32 C27 C28 C29 2.2(12)
C32 C27 C28 C59 -177.1(8)
C32 C33 C34 C35 178.3(9)
C33 C34 C35 C36 0.4(14)
C34 C35 C36 C24 -0.2(13)
C34 C35 C36 C37 -179.5(10)
C35 C36 C37 C22 176.6(9)
C35 C36 C37 C38 3(2)
C36 C24 C25 N26 -179.0(8)
C36 C24 C25 C33 1.5(12)
C36 C37 C38 C39 175.8(12)
C37 C38 C39 C40 -2(2)
C37 C38 C39 C73 -174.7(13)
C38 C39 C40 C21 0(2)
C38 C39 C73 C74 -116.7(16)
C38 C39 C73 C75 120.1(17)
C38 C39 C73 C76 0(2)
C40 C21 C22 N23 -178.3(10)
C40 C21 C22 C37 -0.1(15)
C40 C39 C73 C74 70.3(17)
C40 C39 C73 C75 -53.0(18)
C40 C39 C73 C76 -172.8(13)
C42 N41 C46 C45 -2.3(11)
C42 N41 C46 C56 178.2(7)
C42 C43 C44 C45 1.2(10)
C43 C44 C45 C46 0.6(11)
C44 C45 C46 N41 0.0(11)
C44 C45 C46 C56 179.4(7)
C46 N41 C42 C43 4.3(11)
C46 N41 C42 C57 -176.8(7)
C48 N47 C52 C51 -3.9(12)
C48 C49 C50 C51 -1.1(14)
C49 C50 C51 C52 -3.3(13)
C49 C50 C51 C60 174.2(9)
C50 C51 C52 N47 6.1(12)
C52 N47 C48 C49 -1.0(13)
C54 C1 C2 N3 3.0(11)
C54 C1 C2 C17 -175.5(6)
C54 C1 C20 C19 175.5(7)
C55 C8 C9 C10 -177.5(8)
C57 C42 C43 C44 177.4(7)
C58 C21 C22 N23 -0.8(16)
C58 C21 C22 C37 177.4(9)
C58 C21 C40 C39 -176.0(11)
C59 C28 C29 C30 -178.6(8)
C60 C51 C52 N47 -171.6(8)
C65 C19 C20 C1 -179.1(7)
C69 C10 C11 C12 172.3(8)
C73 C39 C40 C21 173.3(12)
C77 C30 C31 C32 -177.4(8)
C81 C49 C50 C51 178.0(9)
C82 C83 C98 C97 -179.9(12)
C82 C83 C98 C99 -1.0(19)
C83 N84 C85 C86 179.4(11)
C83 N84 C85 C97 -0.4(12)
C83 C82 C101 C100 0(2)
C83 C98 C99 C100 1.3(19)
C85 N84 C83 C82 178.2(13)
C85 N84 C83 C98 2.7(12)
C85 C86 C94 C93 -180.0(9)
C85 C86 C94 C95 2.2(14)
C85 C97 C98 C83 3.9(13)
C85 C97 C98 C99 -174.9(12)
C86 N87 C88 C89 -179.2(9)
C86 N87 C88 C93 0.3(10)
C86 C85 C97 C96 2.4(16)
C86 C85 C97 C98 178.0(10)
C86 C94 C95 C96 -2.5(14)
C88 N87 C86 C85 179.9(10)
C88 N87 C86 C94 -0.3(11)
C88 C89 C90 C91 0.1(13)
C88 C93 C94 C86 0.0(10)
C88 C93 C94 C95 177.4(10)
C89 C88 C93 C92 5.7(13)
C89 C88 C93 C94 179.3(8)
C89 C90 C91 C92 3.5(12)
C89 C90 C91 C150 -168.0(8)
C90 C91 C92 C93 -2.5(13)
C90 C91 C150 C151 79.4(10)
C90 C91 C150 C152 -41.4(12)
C90 C91 C150 C153 -162.0(8)
C91 C92 C93 C88 -1.9(14)
C91 C92 C93 C94 -173.2(9)
C92 C91 C150 C151 -91.4(11)
C92 C91 C150 C152 147.8(9)
C92 C91 C150 C153 27.2(13)
C92 C93 C94 C86 172.2(11)
C92 C93 C94 C95 -10.5(19)
C93 C88 C89 C90 -4.7(12)
C93 C88 C89 C136 175.2(8)
C93 C94 C95 C96 -179.5(10)
C94 C95 C96 C97 2.7(16)
C95 C96 C97 C85 -2.6(16)
C95 C96 C97 C98 -176.7(12)
C96 C97 C98 C83 178.4(12)
C96 C97 C98 C99 0(2)
C97 C85 C86 N87 177.7(10)
C97 C85 C86 C94 -2.2(15)
C97 C98 C99 C100 180.0(13)
C98 C99 C100 C101 -1(2)
C98 C99 C100 C146 -178.2(13)
C99 C100 C101 C82 0(3)
C99 C100 C146 C0CA 65(2)
C99 C100 C146 C148 -53(2)
C99 C100 C146 C149 -167.5(18)
C101 C82 C83 N84 -174.6(12)
C101 C82 C83 C98 0(2)
C101 C100 C146 C0CA -112(2)
C101 C100 C146 C148 129.8(18)
C101 C100 C146 C149 15(3)
C102 C103 C118 C117 -178.8(11)
C102 C103 C118 C119 1(2)
C103 N104 C105 C106 -179.5(12)
C103 N104 C105 C117 -1.9(11)
C103 C102 C121 C120 3(2)
C103 C118 C119 C120 -3(2)
C105 N104 C103 C102 180.0(11)
C105 N104 C103 C118 1.1(13)
C105 C106 C114 C113 178.7(9)
C105 C106 C114 C115 -1.6(15)
C105 C117 C118 C103 -1.4(14)
C105 C117 C118 C119 178.6(15)
C106 N107 C108 C109 -178.2(9)
C106 N107 C108 C113 3.4(10)
C106 C105 C117 C116 -1.3(16)
C106 C105 C117 C118 180.0(11)
C106 C114 C115 C116 1.2(17)
C108 N107 C106 C105 178.9(10)
C108 N107 C106 C114 -1.4(11)
C108 C109 C110 C111 1.6(13)
C108 C113 C114 C106 3.1(11)
C108 C113 C114 C115 -176.5(11)
C109 C108 C113 C112 1.2(14)
C109 C108 C113 C114 177.5(8)
C109 C110 C111 C112 -3.9(16)
C109 C110 C111 C158 174.8(10)
C110 C111 C112 C113 4.8(17)
C110 C111 C158 C0AA -43(3)
C110 C111 C158 C1AA 166.3(18)
C110 C111 C158 C460 63(2)
C110 C111 C158 C159 132.0(15)
C110 C111 C158 C160 0.5(19)
C110 C111 C158 C161 -110.9(17)
C111 C112 C113 C108 -3.6(17)
C111 C112 C113 C114 -178.9(11)
C112 C111 C158 C0AA 135(2)
C112 C111 C158 C1AA -15(2)
C112 C111 C158 C460 -118(2)
C112 C111 C158 C159 -49(2)
C112 C111 C158 C160 179.2(14)
C112 C111 C158 C161 67.7(19)
C112 C113 C114 C106 178.8(11)
C112 C113 C114 C115 -1(2)
C113 C108 C109 C110 -0.2(12)
C113 C108 C109 C140 178.2(8)
C113 C114 C115 C116 -179.2(12)
C114 C115 C116 C117 -0.8(19)
C115 C116 C117 C105 0.8(18)
C115 C116 C117 C118 179.2(13)
C116 C117 C118 C103 -179.9(13)
C116 C117 C118 C119 0(3)
C117 C105 C106 N107 -178.7(10)
C117 C105 C106 C114 1.7(15)
C117 C118 C119 C120 177.3(16)
C118 C119 C120 C121 4(3)
C118 C119 C120 C154 -176.3(18)
C119 C120 C121 C102 -4(3)
C119 C120 C154 C155 115(2)
C119 C120 C154 C156 5(3)
C119 C120 C154 C157 -136(2)
C121 C102 C103 N104 180.0(12)
C121 C102 C103 C118 -1.2(19)
C121 C120 C154 C155 -66(2)
C121 C120 C154 C156 -175(2)
C121 C120 C154 C157 44(3)
C122 N123 C124 C125 2.0(12)
C122 N123 C124 C138 -179.4(8)
C124 N123 C122 C127 -0.1(11)
C124 N123 C122 C137 179.0(7)
C124 C125 C126 C127 -1.3(13)
C125 C126 C127 C122 3.2(13)
C129 N130 C131 C132 -1.7(10)
C129 C128 C133 C132 -4.0(10)
C131 N130 C129 C128 -1.7(9)
C131 C132 C133 C128 0.9(10)
C133 C128 C129 N130 4.4(10)
C135 C82 C83 N84 4(2)
C135 C82 C83 C98 179.3(13)
C135 C82 C101 C100 -178.8(16)
C136 C89 C90 C91 -179.7(8)
C137 C122 C127 C126 178.5(8)
C138 C124 C125 C126 -179.8(9)
C139 C102 C103 N104 -5(2)
C139 C102 C103 C118 173.7(12)
C139 C102 C121 C120 -172.5(14)
C140 C109 C110 C111 -176.9(9)
C141 C128 C129 N130 -173.0(6)
C141 C128 C133 C132 173.3(7)
C146 C100 C101 C82 177.5(15)
C150 C91 C92 C93 168.6(9)
C154 C120 C121 C102 176.2(17)
C158 C111 C112 C113 -173.8(11)
C162 C132 C133 C128 177.5(7)
C261 C262 C263 C244 0(4)
C261 C262 C308 C309 27(3)
C261 C262 C308 C310 140(2)
C261 C262 C308 C311 -102(3)
C263 C244 C245 N246 175.2(18)
C263 C244 C245 C260 -1.1(13)
C263 C262 C308 C309 -171(3)
C263 C262 C308 C310 -58(3)
C263 C262 C308 C311 60(4)
C308 C262 C263 C244 -160(3)

loop_
_smtbx_masks_void_nr
_smtbx_masks_void_average_x
_smtbx_masks_void_average_y
_smtbx_masks_void_average_z
_smtbx_masks_void_volume
_smtbx_masks_void_count_electrons
1 -0.656 -0.656 0.656 3806.3 1128.6
2 -0.041 0.127 0.374 50.6 5.3
3 0.041 0.873 0.626 50.6 4.5
